data_4105014
loop_
_publ_author_name
'Yasuhiro Ohki'
'Motosuke Imada'
'Ayuro Murata'
'Yusuke Sunada'
'Shun Ohta'
'Masaru Honda'
'Takahiro Sasamori'
'Norihiro Tokitoh'
'Motomi Katada'
'Kazuyuki Tatsumi'

_publ_section_title
;
 Synthesis, Structures, and Electronic Properties of [8Fe-7S] Cluster
 Complexes Modeling the Nitrogenase P-Cluster
;
_journal_name_full 'Journal of the American Chemical Society'
_journal_page_first 13168
_journal_page_last 13178
_journal_paper_doi 10.1021/ja9055036
_journal_volume 131
_journal_year 2009
_chemical_formula_moiety 'C64 H144 Br2 Fe8 N6 O3 S9 Si8 '
_chemical_formula_sum 'C64 H144 Br2 Fe8 N6 O3 S9 Si8'
_chemical_formula_weight 2165.69
_space_group_IT_number 41
_symmetry_cell_setting orthorhombic
_symmetry_Int_Tables_number 41
_symmetry_space_group_name_Hall 'A 2 -2ab'
_symmetry_space_group_name_H-M 'A b a 2'
_cell_angle_alpha 90.0000
_cell_angle_beta 90.0000
_cell_angle_gamma 90.0000
_cell_formula_units_Z 8
_cell_length_a 26.201(2)
_cell_length_b 28.989(2)
_cell_length_c 26.460(2)
_cell_measurement_reflns_used 25687
_cell_measurement_temperature 173.1
_cell_measurement_theta_max 27.5
_cell_measurement_theta_min 3.1
_cell_volume 20097(3)
_computing_cell_refinement CrystalClear
_computing_data_collection CrystalClear
_computing_data_reduction CrystalStructure
_computing_publication_material 'CrystalStructure 3.8'
_computing_structure_refinement SHELXL
_computing_structure_solution SIR97
_diffrn_detector_area_resol_mean 7.31
_diffrn_measured_fraction_theta_full 0.973
_diffrn_measured_fraction_theta_max 0.973
_diffrn_measurement_device_type 'Rigaku Saturn'
_diffrn_measurement_method \w
_diffrn_radiation_type 'Mo K\a'
_diffrn_radiation_wavelength 0.71070
_diffrn_reflns_av_R_equivalents 0.060
_diffrn_reflns_limit_h_max 34
_diffrn_reflns_limit_h_min -34
_diffrn_reflns_limit_k_max 33
_diffrn_reflns_limit_k_min -37
_diffrn_reflns_limit_l_max 34
_diffrn_reflns_limit_l_min -31
_diffrn_reflns_number 80284
_diffrn_reflns_theta_full 27.73
_diffrn_reflns_theta_max 27.73
_exptl_absorpt_coefficient_mu 2.239
_exptl_absorpt_correction_T_max 0.956
_exptl_absorpt_correction_T_min 0.703
_exptl_absorpt_correction_type multi-scan
_exptl_absorpt_process_details 'Jacobson, R. (1998) Private communication'
_exptl_crystal_colour black
_exptl_crystal_density_diffrn 1.431
_exptl_crystal_description plate
_exptl_crystal_F_000 9024.00
_exptl_crystal_size_max 0.15
_exptl_crystal_size_mid 0.03
_exptl_crystal_size_min 0.02
_refine_diff_density_max 1.05
_refine_diff_density_min -0.97
_refine_ls_abs_structure_details 'Flack, H. D. (1983), Acta Cryst. A39, 876-881.  10423 Friedel Pairs'
_refine_ls_abs_structure_Flack 0.375(10)
_refine_ls_extinction_method none
_refine_ls_goodness_of_fit_ref 2.217
_refine_ls_hydrogen_treatment refall
_refine_ls_number_parameters 825
_refine_ls_number_reflns 22193
_refine_ls_R_factor_gt 0.0649
_refine_ls_shift/su_max 0.0010
_refine_ls_structure_factor_coef Fsqd
_refine_ls_weighting_details 'w = 1/[\s^2^(Fo^2^)+(0.0300P)^2^+0.0000P] where P=(Fo^2^+2Fc^2^)/3'
_refine_ls_weighting_scheme calc
_refine_ls_wR_factor_ref 0.1620
_reflns_number_gt 19931
_reflns_number_total 22193
_reflns_threshold_expression F^2^>2.0\s(F^2^)
_cod_data_source_file ja9055036_si_002_05.cif
_cod_data_source_block '_Fe8S7(SC6H4-p-Br)2'
_cod_original_sg_symbol_Hall 'A 2 -2ac'
_cod_original_formula_sum 'C64 H144 Br2 Fe8 N6 O3 S9 Si8 '
_cod_database_code 4105014

loop_
_symmetry_equiv_pos_site_id
_symmetry_equiv_pos_as_xyz
1 +X,+Y,+Z
2 1/2-X,1/2+Y,+Z
3 1/2+X,1/2-Y,+Z
4 -X,-Y,+Z
5 +X,1/2+Y,1/2+Z
6 1/2-X,+Y,1/2+Z
7 1/2+X,-Y,1/2+Z
8 -X,1/2-Y,1/2+Z

loop_
_atom_site_label
_atom_site_type_symbol
_atom_site_fract_x
_atom_site_fract_y
_atom_site_fract_z
_atom_site_U_iso_or_equiv
_atom_site_adp_type
_atom_site_occupancy
_atom_site_symmetry_multiplicity
_atom_site_calc_flag
_atom_site_refinement_flags
Br(1) Br 1.08927(5) 0.02312(3) 0.30025(6) 0.1026(5) Uani 1.00 1 d .
Br(2) Br 1.08887(6) 0.47202(4) 0.63885(6) 0.1162(5) Uani 1.00 1 d .
Fe(1) Fe 0.80648(4) 0.15001(3) 0.37786(3) 0.03057(18) Uani 1.00 1 d .
Fe(2) Fe 0.82402(3) 0.24439(3) 0.39115(3) 0.02439(16) Uani 1.00 1 d .
Fe(3) Fe 0.82201(3) 0.18863(3) 0.47424(3) 0.02427(17) Uani 1.00 1 d .
Fe(4) Fe 0.89811(3) 0.18671(3) 0.41011(3) 0.03001(18) Uani 1.00 1 d .
Fe(5) Fe 0.81950(4) 0.35837(3) 0.55238(3) 0.0331(2) Uani 1.00 1 d .
Fe(6) Fe 0.82842(3) 0.26321(3) 0.53653(3) 0.02416(16) Uani 1.00 1 d .
Fe(7) Fe 0.82478(3) 0.31918(3) 0.45436(3) 0.02507(17) Uani 1.00 1 d .
Fe(8) Fe 0.90530(3) 0.31712(3) 0.51302(4) 0.03108(18) Uani 1.00 1 d .
S(1) S 0.87927(5) 0.25256(5) 0.46256(6) 0.0246(2) Uani 1.00 1 d .
S(2) S 0.75690(5) 0.20180(5) 0.41880(6) 0.0288(3) Uani 1.00 1 d .
S(3) S 0.86057(6) 0.19680(5) 0.33275(6) 0.0317(3) Uani 1.00 1 d .
S(4) S 0.85831(6) 0.12319(5) 0.44199(6) 0.0332(3) Uani 1.00 1 d .
S(5) S 0.76316(6) 0.30995(5) 0.51495(6) 0.0316(3) Uani 1.00 1 d .
S(6) S 0.87237(6) 0.30752(5) 0.59322(6) 0.0320(3) Uani 1.00 1 d .
S(7) S 0.86719(7) 0.38264(5) 0.48462(6) 0.0369(3) Uani 1.00 1 d .
S(8) S 0.98364(6) 0.19309(6) 0.41762(8) 0.0463(4) Uani 1.00 1 d .
S(9) S 0.99071(7) 0.31149(8) 0.50153(9) 0.0542(5) Uani 1.00 1 d .
Si(1) Si 0.74247(11) 0.06012(8) 0.37761(9) 0.0648(7) Uani 1.00 1 d .
Si(2) Si 0.77398(8) 0.10445(6) 0.27627(7) 0.0393(4) Uani 1.00 1 d .
Si(3) Si 0.74992(7) 0.32240(6) 0.35436(7) 0.0309(3) Uani 1.00 1 d .
Si(4) Si 0.86186(7) 0.33792(6) 0.34096(7) 0.0317(3) Uani 1.00 1 d .
Si(5) Si 0.75505(12) 0.44721(8) 0.56568(10) 0.0709(7) Uani 1.00 1 d .
Si(6) Si 0.80623(10) 0.40472(7) 0.65864(7) 0.0499(5) Uani 1.00 1 d .
Si(7) Si 0.75204(7) 0.19015(6) 0.57900(7) 0.0318(3) Uani 1.00 1 d .
Si(8) Si 0.86359(7) 0.16837(6) 0.58615(7) 0.0311(3) Uani 1.00 1 d .
O(1) O 1.0590(5) 0.3202(4) 0.3222(5) 0.054(3) Uiso 0.50 1 d P
O(2) O 1.0653(6) 0.3028(5) 0.3205(6) 0.073(4) Uiso 0.50 1 d P
O(3) O 0.3999(6) 0.1875(5) 0.0204(7) 0.223(7) Uiso 1.00 1 d .
O(4) O 0.6030(10) -0.0287(11) 0.2158(11) 0.456(19) Uiso 1.00 1 d .
N(1) N 0.7681(2) 0.10437(18) 0.3414(2) 0.0393(12) Uani 1.00 1 d .
N(2) N 0.81214(18) 0.31389(15) 0.37726(19) 0.0249(9) Uani 1.00 1 d .
N(3) N 0.7919(2) 0.40595(18) 0.5932(2) 0.0535(17) Uani 1.00 1 d .
N(4) N 0.81324(19) 0.19512(16) 0.55236(19) 0.0267(10) Uani 1.00 1 d .
N(5) N 0.9908(2) 0.2087(2) 0.2150(2) 0.0604(18) Uani 1.00 1 d .
N(6) N 1.0000 0.0000 0.4955(3) 0.0429(19) Uani 1.00 2 d S
N(7) N 0.5000 0.0000 0.4341(3) 0.046(2) Uiso 1.00 2 d S
C(1) C 0.7286(4) 0.0786(3) 0.4454(3) 0.086(3) Uani 1.00 1 d .
C(2) C 0.6771(4) 0.0381(4) 0.3536(4) 0.114(5) Uani 1.00 1 d .
C(3) C 0.7880(6) 0.0106(3) 0.3804(5) 0.122(5) Uani 1.00 1 d .
C(4) C 0.8374(3) 0.0856(3) 0.2558(3) 0.073(2) Uani 1.00 1 d .
C(5) C 0.7596(2) 0.1616(2) 0.2496(2) 0.0458(16) Uani 1.00 1 d .
C(6) C 0.7281(3) 0.0644(2) 0.2435(3) 0.065(2) Uani 1.00 1 d .
C(7) C 0.7425(2) 0.3819(2) 0.3285(2) 0.0435(16) Uani 1.00 1 d .
C(8) C 0.7001(2) 0.3166(2) 0.4041(2) 0.0450(17) Uani 1.00 1 d .
C(9) C 0.7345(2) 0.2791(2) 0.3040(2) 0.0405(15) Uani 1.00 1 d .
C(10) C 0.9264(2) 0.3160(2) 0.3611(2) 0.0387(15) Uani 1.00 1 d .
C(11) C 0.8658(2) 0.4023(2) 0.3469(3) 0.0464(17) Uani 1.00 1 d .
C(12) C 0.8540(3) 0.3235(2) 0.2710(2) 0.0443(17) Uani 1.00 1 d .
C(13) C 0.7879(7) 0.5041(3) 0.5660(6) 0.154(7) Uani 1.00 1 d .
C(14) C 0.6935(5) 0.4567(6) 0.5949(5) 0.163(8) Uani 1.00 1 d .
C(15) C 0.7408(4) 0.4340(3) 0.4980(3) 0.091(3) Uani 1.00 1 d .
C(16) C 0.7801(4) 0.4537(3) 0.6962(3) 0.081(3) Uani 1.00 1 d .
C(17) C 0.8766(3) 0.4080(2) 0.6714(3) 0.073(2) Uani 1.00 1 d .
C(18) C 0.7800(3) 0.3510(2) 0.6879(2) 0.058(2) Uani 1.00 1 d .
C(19) C 0.7437(2) 0.2339(2) 0.6305(2) 0.0374(14) Uani 1.00 1 d .
C(20) C 0.6993(2) 0.1989(2) 0.5330(2) 0.0468(17) Uani 1.00 1 d .
C(21) C 0.7411(2) 0.1312(2) 0.6067(2) 0.0451(16) Uani 1.00 1 d .
C(22) C 0.8608(2) 0.1826(2) 0.6560(2) 0.0380(15) Uani 1.00 1 d .
C(23) C 0.9267(2) 0.1878(2) 0.5640(2) 0.0406(15) Uani 1.00 1 d .
C(24) C 0.8631(3) 0.1041(2) 0.5804(3) 0.054(2) Uani 1.00 1 d .
C(25) C 1.0098(2) 0.1462(2) 0.3854(3) 0.0424(15) Uani 1.00 1 d .
C(26) C 1.0618(3) 0.1418(2) 0.3841(4) 0.067(2) Uani 1.00 1 d .
C(27) C 1.0859(3) 0.1052(3) 0.3589(4) 0.074(3) Uani 1.00 1 d .
C(28) C 1.0575(3) 0.0720(3) 0.3354(3) 0.065(2) Uani 1.00 1 d .
C(29) C 1.0056(3) 0.0739(2) 0.3392(3) 0.058(2) Uani 1.00 1 d .
C(30) C 0.9822(2) 0.1102(2) 0.3634(3) 0.0475(17) Uani 1.00 1 d .
C(31) C 1.0160(2) 0.3566(2) 0.5380(2) 0.0430(16) Uani 1.00 1 d .
C(32) C 1.0683(2) 0.3609(2) 0.5427(4) 0.063(2) Uani 1.00 1 d .
C(33) C 1.0896(3) 0.3951(3) 0.5731(4) 0.079(3) Uani 1.00 1 d .
C(34) C 1.0588(3) 0.4248(2) 0.5971(3) 0.063(2) Uani 1.00 1 d .
C(35) C 1.0083(3) 0.4234(2) 0.5955(3) 0.056(2) Uani 1.00 1 d .
C(36) C 0.9862(2) 0.3884(2) 0.5655(3) 0.0495(18) Uani 1.00 1 d .
C(37) C 1.0087(9) 0.2543(8) 0.1795(9) 0.042(5) Uiso 0.30 1 d P
C(38) C 0.9780(4) 0.2508(3) 0.2475(4) 0.054(2) Uiso 0.70 1 d P
C(39) C 0.9930(5) 0.2972(3) 0.2146(5) 0.092(3) Uiso 1.00 1 d .
C(40) C 1.0077(11) 0.1616(8) 0.1838(10) 0.062(7) Uiso 0.30 1 d P
C(41) C 0.9753(4) 0.1676(4) 0.2485(5) 0.060(3) Uiso 0.70 1 d P
C(42) C 0.9856(4) 0.1220(3) 0.2198(4) 0.084(3) Uiso 1.00 1 d .
C(43) C 0.9421(7) 0.2126(7) 0.2298(6) 0.032(4) Uiso 0.30 1 d P
C(44) C 0.9558(5) 0.2067(4) 0.1640(5) 0.067(3) Uiso 0.70 1 d P
C(45) C 0.9005(4) 0.2093(4) 0.1815(4) 0.097(3) Uiso 1.00 1 d .
C(46) C 1.0277(10) 0.2150(9) 0.2670(10) 0.053(6) Uiso 0.30 1 d P
C(47) C 1.0434(5) 0.2031(4) 0.1942(4) 0.066(3) Uiso 0.70 1 d P
C(48) C 1.0839(4) 0.2061(3) 0.2423(4) 0.080(2) Uiso 1.00 1 d .
C(49) C 0.9983(3) 0.0419(2) 0.5296(3) 0.065(2) Uani 1.00 1 d .
C(50) C 0.9976(3) 0.0881(3) 0.5023(4) 0.080(3) Uani 1.00 1 d .
C(51) C 1.0459(3) 0.0024(3) 0.4597(4) 0.083(3) Uani 1.00 1 d .
C(52) C 1.0965(3) 0.0066(3) 0.4841(7) 0.120(5) Uani 1.00 1 d .
C(53) C 0.4929(10) 0.0498(8) 0.4228(10) 0.100(7) Uiso 0.50 1 d P
C(54) C 0.5207(8) 0.0272(7) 0.3865(9) 0.082(5) Uiso 0.50 1 d P
C(55) C 0.5212(6) 0.0768(5) 0.3921(6) 0.128(4) Uiso 1.00 1 d .
C(56) C 0.5548(6) -0.0116(5) 0.4388(6) 0.058(4) Uiso 0.50 1 d P
C(57) C 0.5328(7) 0.0125(6) 0.4830(7) 0.066(4) Uiso 0.50 1 d P
C(58) C 0.5846(6) 0.0104(4) 0.4774(5) 0.114(4) Uiso 1.00 1 d .
C(59) C 1.0629(6) 0.2983(6) 0.3726(7) 0.051(4) Uiso 0.50 1 d P
C(60) C 1.1127(6) 0.3183(5) 0.3989(6) 0.047(3) Uiso 0.50 1 d P
C(61) C 1.1352(8) 0.3423(7) 0.3597(8) 0.072(5) Uiso 0.50 1 d P
C(62) C 1.1051(7) 0.3409(7) 0.3097(7) 0.058(4) Uiso 0.50 1 d P
C(63) C 1.0678(10) 0.2800(9) 0.3670(10) 0.086(7) Uiso 0.50 1 d P
C(64) C 1.1136(8) 0.2955(7) 0.3941(7) 0.076(5) Uiso 0.50 1 d P
C(65) C 1.1417(7) 0.3189(7) 0.3463(7) 0.067(4) Uiso 0.50 1 d P
C(66) C 1.1136(9) 0.3238(8) 0.3079(9) 0.074(6) Uiso 0.50 1 d P
C(67) C 0.3738(9) 0.1556(8) 0.0527(10) 0.203(9) Uiso 1.00 1 d .
C(68) C 0.3773(7) 0.1698(6) 0.1058(7) 0.153(6) Uiso 1.00 1 d .
C(69) C 0.4185(8) 0.2038(7) 0.1030(7) 0.065(4) Uiso 0.50 1 d P
C(70) C 0.4333(5) 0.2178(5) 0.0558(6) 0.116(4) Uiso 1.00 1 d .
C(71) C 0.4375(6) 0.1836(5) 0.1005(6) 0.049(3) Uiso 0.50 1 d P
C(72) C 0.5887(14) 0.0125(10) 0.1781(14) 0.170(15) Uiso 0.50 1 d P
C(73) C 0.5531(10) -0.0193(9) 0.1439(9) 0.114(8) Uiso 0.50 1 d P
C(74) C 0.5300(15) -0.0661(13) 0.1666(16) 0.22(2) Uiso 0.50 1 d P
C(75) C 0.5695(13) -0.0755(8) 0.2079(11) 0.277(14) Uiso 1.00 1 d .
C(76) C 0.5757(14) 0.0061(11) 0.2568(15) 0.170(14) Uiso 0.50 1 d P
C(77) C 0.5270(13) -0.0253(13) 0.2716(15) 0.210(19) Uiso 0.50 1 d P
C(78) C 0.5172(14) -0.0718(13) 0.2389(16) 0.208(19) Uiso 0.50 1 d P
H(1) H 0.6888 0.2844 0.4059 0.054 Uiso 1.00 1 c R
H(2) H 0.6710 0.3364 0.3958 0.054 Uiso 1.00 1 c R
H(3) H 0.7143 0.3258 0.4368 0.054 Uiso 1.00 1 c R
H(4) H 0.7443 0.2914 0.2709 0.049 Uiso 1.00 1 c R
H(5) H 0.6978 0.2726 0.3043 0.049 Uiso 1.00 1 c R
H(6) H 0.7534 0.2505 0.3105 0.049 Uiso 1.00 1 c R
H(7) H 0.9384 0.1675 0.5368 0.049 Uiso 1.00 1 c R
H(8) H 0.9510 0.1867 0.5921 0.049 Uiso 1.00 1 c R
H(9) H 0.9241 0.2195 0.5514 0.049 Uiso 1.00 1 c R
H(10) H 0.9403 0.3361 0.3875 0.046 Uiso 1.00 1 c R
H(11) H 0.9495 0.3157 0.3320 0.046 Uiso 1.00 1 c R
H(12) H 0.9230 0.2846 0.3745 0.046 Uiso 1.00 1 c R
H(13) H 0.6681 0.4364 0.5792 0.196 Uiso 1.00 1 c R
H(14) H 0.6833 0.4889 0.5901 0.196 Uiso 1.00 1 c R
H(15) H 0.6957 0.4499 0.6311 0.196 Uiso 1.00 1 c R
H(16) H 0.7793 0.5207 0.5970 0.184 Uiso 1.00 1 c R
H(17) H 0.7770 0.5221 0.5366 0.184 Uiso 1.00 1 c R
H(18) H 0.8249 0.4993 0.5645 0.184 Uiso 1.00 1 c R
H(19) H 0.8717 0.2945 0.2635 0.053 Uiso 1.00 1 c R
H(20) H 0.8687 0.3484 0.2505 0.053 Uiso 1.00 1 c R
H(21) H 0.8177 0.3202 0.2631 0.053 Uiso 1.00 1 c R
H(22) H 0.8445 0.4167 0.3209 0.056 Uiso 1.00 1 c R
H(23) H 0.9013 0.4122 0.3425 0.056 Uiso 1.00 1 c R
H(24) H 0.8538 0.4117 0.3804 0.056 Uiso 1.00 1 c R
H(25) H 0.7547 0.2206 0.6628 0.045 Uiso 1.00 1 c R
H(26) H 0.7077 0.2427 0.6327 0.045 Uiso 1.00 1 c R
H(27) H 0.7644 0.2612 0.6230 0.045 Uiso 1.00 1 c R
H(28) H 0.7311 0.4027 0.3554 0.052 Uiso 1.00 1 c R
H(29) H 0.7171 0.3817 0.3013 0.052 Uiso 1.00 1 c R
H(30) H 0.7753 0.3927 0.3152 0.052 Uiso 1.00 1 c R
H(31) H 0.8807 0.2106 0.6625 0.046 Uiso 1.00 1 c R
H(32) H 0.8751 0.1569 0.6754 0.046 Uiso 1.00 1 c R
H(33) H 0.8253 0.1877 0.6660 0.046 Uiso 1.00 1 c R
H(34) H 0.7230 0.1636 0.2419 0.055 Uiso 1.00 1 c R
H(35) H 0.7793 0.1661 0.2186 0.055 Uiso 1.00 1 c R
H(36) H 0.7686 0.1855 0.2742 0.055 Uiso 1.00 1 c R
H(37) H 0.7266 0.1109 0.5808 0.054 Uiso 1.00 1 c R
H(38) H 0.7174 0.1335 0.6352 0.054 Uiso 1.00 1 c R
H(39) H 0.7737 0.1185 0.6185 0.054 Uiso 1.00 1 c R
H(40) H 0.8050 0.4789 0.6968 0.097 Uiso 1.00 1 c R
H(41) H 0.7732 0.4434 0.7308 0.097 Uiso 1.00 1 c R
H(42) H 0.7483 0.4645 0.6807 0.097 Uiso 1.00 1 c R
H(43) H 0.7587 0.0728 0.4665 0.103 Uiso 1.00 1 c R
H(44) H 0.6996 0.0609 0.4585 0.103 Uiso 1.00 1 c R
H(45) H 0.7204 0.1116 0.4461 0.103 Uiso 1.00 1 c R
H(46) H 0.7451 0.3568 0.6999 0.070 Uiso 1.00 1 c R
H(47) H 0.8015 0.3418 0.7165 0.070 Uiso 1.00 1 c R
H(48) H 0.7794 0.3262 0.6627 0.070 Uiso 1.00 1 c R
H(49) H 0.6900 0.2317 0.5320 0.056 Uiso 1.00 1 c R
H(50) H 0.6695 0.1807 0.5434 0.056 Uiso 1.00 1 c R
H(51) H 0.7104 0.1890 0.4993 0.056 Uiso 1.00 1 c R
H(52) H 0.8600 0.1124 0.2532 0.087 Uiso 1.00 1 c R
H(53) H 0.8348 0.0705 0.2228 0.087 Uiso 1.00 1 c R
H(54) H 0.8513 0.0638 0.2805 0.087 Uiso 1.00 1 c R
H(55) H 0.6939 0.0780 0.2436 0.078 Uiso 1.00 1 c R
H(56) H 0.7273 0.0347 0.2612 0.078 Uiso 1.00 1 c R
H(58) H 0.6497 0.0558 0.3697 0.136 Uiso 1.00 1 c R
H(59) H 0.6733 0.0054 0.3621 0.136 Uiso 1.00 1 c R
H(60) H 0.6752 0.0420 0.3169 0.136 Uiso 1.00 1 c R
H(61) H 0.8909 0.3768 0.6725 0.087 Uiso 1.00 1 c R
H(62) H 0.8824 0.4233 0.7039 0.087 Uiso 1.00 1 c R
H(63) H 0.8933 0.4256 0.6445 0.087 Uiso 1.00 1 c R
H(64) H 0.8424 0.0909 0.6076 0.065 Uiso 1.00 1 c R
H(65) H 0.8981 0.0924 0.5829 0.065 Uiso 1.00 1 c R
H(66) H 0.8486 0.0953 0.5476 0.065 Uiso 1.00 1 c R
H(67) H 0.7674 0.4475 0.4765 0.110 Uiso 1.00 1 c R
H(68) H 0.7076 0.4472 0.4889 0.110 Uiso 1.00 1 c R
H(69) H 0.7400 0.4005 0.4931 0.110 Uiso 1.00 1 c R
H(70) H 0.7811 -0.0105 0.3523 0.146 Uiso 1.00 1 c R
H(71) H 0.7837 -0.0057 0.4125 0.146 Uiso 1.00 1 c R
H(72) H 0.8230 0.0222 0.3779 0.146 Uiso 1.00 1 c R
H(73) H 1.0822 0.1642 0.4008 0.080 Uiso 1.00 1 c R
H(74) H 0.9460 0.1109 0.3651 0.057 Uiso 1.00 1 c R
H(75) H 0.9501 0.3862 0.5638 0.059 Uiso 1.00 1 c R
H(76) H 0.9879 0.4449 0.6136 0.068 Uiso 1.00 1 c R
H(77) H 1.1256 0.3973 0.5767 0.095 Uiso 1.00 1 c R
H(78) H 0.9855 0.0499 0.3251 0.070 Uiso 1.00 1 c R
H(79) H 1.1221 0.1034 0.3581 0.088 Uiso 1.00 1 c R
H(80) H 1.0900 0.3402 0.5250 0.076 Uiso 1.00 1 c R
H(81) H 0.7392 0.0596 0.2085 0.078 Uiso 1.00 1 c R

loop_
_atom_site_aniso_label
_atom_site_aniso_U_11
_atom_site_aniso_U_22
_atom_site_aniso_U_33
_atom_site_aniso_U_12
_atom_site_aniso_U_13
_atom_site_aniso_U_23
Br(1) 0.1138(9) 0.0575(5) 0.1366(10) 0.0362(5) 0.0825(8) 0.0127(6)
Br(2) 0.1366(11) 0.0716(7) 0.1404(12) -0.0470(7) -0.0893(10) 0.0096(7)
Fe(1) 0.0385(4) 0.0256(4) 0.0277(4) -0.0047(3) -0.0013(3) -0.0011(3)
Fe(2) 0.0243(3) 0.0239(4) 0.0250(4) -0.0004(3) 0.0012(3) -0.0006(3)
Fe(3) 0.0240(3) 0.0254(4) 0.0235(4) -0.0003(3) -0.0020(3) -0.0000(3)
Fe(4) 0.0257(4) 0.0307(4) 0.0336(4) 0.0044(3) 0.0036(3) -0.0030(3)
Fe(5) 0.0494(5) 0.0252(4) 0.0248(4) 0.0089(3) 0.0039(3) 0.0007(3)
Fe(6) 0.0256(3) 0.0225(3) 0.0244(3) 0.0015(3) 0.0003(3) -0.0005(3)
Fe(7) 0.0275(4) 0.0242(4) 0.0236(4) 0.0015(3) 0.0027(3) 0.0000(3)
Fe(8) 0.0290(4) 0.0326(4) 0.0316(4) -0.0042(3) -0.0014(3) -0.0050(3)
S(1) 0.0227(5) 0.0250(6) 0.0261(5) -0.0003(5) 0.0005(5) -0.0032(4)
S(2) 0.0217(6) 0.0358(7) 0.0290(7) -0.0040(5) -0.0024(5) 0.0040(6)
S(3) 0.0383(8) 0.0298(7) 0.0270(7) -0.0016(6) 0.0066(6) -0.0040(5)
S(4) 0.0412(8) 0.0254(7) 0.0330(7) 0.0040(6) 0.0009(6) 0.0000(6)
S(5) 0.0272(7) 0.0363(8) 0.0314(7) 0.0082(5) 0.0057(6) 0.0066(6)
S(6) 0.0416(8) 0.0295(7) 0.0250(7) 0.0003(6) -0.0047(6) -0.0034(5)
S(7) 0.0553(10) 0.0266(7) 0.0289(7) -0.0080(6) 0.0017(6) -0.0020(6)
S(8) 0.0249(7) 0.0463(9) 0.0677(12) 0.0018(6) 0.0054(7) -0.0118(9)
S(9) 0.0297(8) 0.0680(12) 0.0648(13) -0.0037(8) -0.0004(8) -0.0237(10)
Si(1) 0.105(2) 0.0474(12) 0.0421(11) -0.0384(13) 0.0013(12) 0.0006(9)
Si(2) 0.0579(11) 0.0296(9) 0.0304(8) 0.0005(8) -0.0037(8) -0.0026(7)
Si(3) 0.0282(8) 0.0347(8) 0.0299(8) 0.0055(7) -0.0015(6) 0.0057(7)
Si(4) 0.0356(9) 0.0328(9) 0.0266(8) -0.0030(7) 0.0037(6) 0.0031(6)
Si(5) 0.107(2) 0.0456(12) 0.0604(15) 0.0408(13) -0.0004(14) -0.0014(11)
Si(6) 0.0877(16) 0.0298(9) 0.0323(9) 0.0096(9) 0.0134(10) -0.0023(7)
Si(7) 0.0272(8) 0.0382(9) 0.0300(8) -0.0048(6) 0.0024(6) 0.0029(7)
Si(8) 0.0337(8) 0.0313(8) 0.0282(8) 0.0043(6) -0.0029(6) 0.0047(6)
N(1) 0.055(3) 0.036(2) 0.027(2) -0.013(2) -0.010(2) 0.005(2)
N(2) 0.026(2) 0.025(2) 0.024(2) 0.0034(17) -0.0029(19) -0.0028(19)
N(3) 0.092(5) 0.024(2) 0.045(3) 0.014(2) 0.022(3) -0.000(2)
N(4) 0.032(2) 0.024(2) 0.024(2) -0.0004(19) -0.0033(19) 0.0005(19)
N(5) 0.059(4) 0.090(5) 0.032(2) 0.017(3) 0.008(2) 0.004(3)
N(6) 0.042(4) 0.040(4) 0.047(4) 0.012(3) 0.0000 0.0000
C(1) 0.131(9) 0.087(6) 0.039(4) -0.078(6) 0.017(5) 0.001(4)
C(2) 0.122(10) 0.128(10) 0.091(8) -0.092(8) 0.033(7) -0.032(7)
C(3) 0.215(16) 0.038(5) 0.112(10) 0.003(7) 0.018(10) 0.023(6)
C(4) 0.092(7) 0.059(5) 0.067(5) 0.030(5) 0.021(5) -0.006(4)
C(5) 0.054(4) 0.044(3) 0.039(3) -0.004(3) -0.009(3) -0.004(3)
C(6) 0.086(6) 0.062(5) 0.048(4) -0.005(4) -0.020(4) -0.010(3)
C(7) 0.056(4) 0.045(3) 0.029(3) 0.013(3) -0.002(2) 0.006(2)
C(8) 0.022(2) 0.070(4) 0.043(3) 0.011(2) -0.003(2) 0.012(3)
C(9) 0.042(3) 0.034(3) 0.046(3) -0.002(2) -0.009(3) -0.001(2)
C(10) 0.031(3) 0.049(3) 0.036(3) -0.005(2) 0.012(2) -0.001(2)
C(11) 0.054(4) 0.034(3) 0.051(4) -0.007(3) 0.014(3) 0.009(3)
C(12) 0.053(4) 0.048(4) 0.031(3) 0.007(3) 0.016(3) 0.008(3)
C(13) 0.27(2) 0.049(6) 0.146(14) -0.004(8) -0.023(14) 0.044(7)
C(14) 0.095(9) 0.32(2) 0.071(8) 0.101(12) -0.012(7) -0.027(11)
C(15) 0.147(10) 0.067(6) 0.061(5) 0.066(6) -0.011(6) 0.009(4)
C(16) 0.126(9) 0.068(5) 0.049(4) 0.034(6) 0.004(5) -0.010(4)
C(17) 0.103(7) 0.044(4) 0.071(6) -0.008(4) -0.013(5) -0.004(4)
C(18) 0.094(6) 0.043(4) 0.038(3) 0.002(4) 0.017(4) 0.006(3)
C(19) 0.043(3) 0.036(3) 0.033(3) -0.004(2) 0.012(2) 0.001(2)
C(20) 0.029(3) 0.070(4) 0.042(3) -0.007(3) 0.003(2) 0.004(3)
C(21) 0.051(4) 0.041(3) 0.043(3) -0.007(3) 0.004(3) 0.004(3)
C(22) 0.033(3) 0.053(4) 0.028(3) 0.001(2) -0.003(2) 0.008(2)
C(23) 0.033(3) 0.043(3) 0.046(3) 0.009(2) -0.012(2) 0.006(3)
C(24) 0.075(5) 0.039(4) 0.047(4) 0.007(3) 0.001(3) 0.007(3)
C(25) 0.035(3) 0.040(3) 0.052(4) 0.009(2) 0.009(3) 0.005(3)
C(26) 0.036(3) 0.058(4) 0.107(7) -0.001(3) 0.023(4) -0.006(5)
C(27) 0.043(4) 0.052(5) 0.127(9) 0.017(3) 0.031(5) 0.005(5)
C(28) 0.060(5) 0.057(5) 0.079(6) 0.024(4) 0.040(4) 0.018(4)
C(29) 0.067(5) 0.049(4) 0.058(5) 0.012(3) 0.022(4) 0.004(3)
C(30) 0.037(3) 0.051(4) 0.055(4) 0.009(3) 0.014(3) -0.006(3)
C(31) 0.030(3) 0.057(4) 0.042(3) -0.003(2) -0.007(2) 0.007(3)
C(32) 0.037(3) 0.048(4) 0.105(7) -0.004(3) -0.027(4) 0.010(4)
C(33) 0.053(5) 0.059(5) 0.126(9) -0.026(4) -0.049(5) 0.028(5)
C(34) 0.075(6) 0.040(4) 0.074(6) -0.029(4) -0.036(5) 0.018(4)
C(35) 0.065(5) 0.051(4) 0.053(4) -0.017(3) -0.012(4) 0.001(3)
C(36) 0.042(3) 0.060(4) 0.046(4) -0.019(3) -0.005(3) -0.005(3)
C(49) 0.095(6) 0.034(4) 0.064(5) 0.025(4) 0.006(4) -0.005(3)
C(50) 0.078(6) 0.049(5) 0.114(8) 0.012(4) 0.008(6) 0.025(5)
C(51) 0.061(5) 0.114(8) 0.074(6) -0.028(5) 0.024(5) -0.035(6)
C(52) 0.046(5) 0.059(6) 0.256(18) 0.001(4) 0.004(8) -0.014(8)

loop_
_atom_type_symbol
_atom_type_description
_atom_type_scat_dispersion_real
_atom_type_scat_dispersion_imag
_atom_type_scat_source
C C 0.003 0.002
;
International Tables for Crystallography
(1992, Vol. C, Tables 4.2.6.8 and 6.1.1.4)
;
H H 0.000 0.000
;
International Tables for Crystallography
(1992, Vol. C, Table 6.1.1.4)
;
N N 0.006 0.003
;
International Tables for Crystallography
(1992, Vol. C, Tables 4.2.6.8 and 6.1.1.4)
;
O O 0.011 0.006
;
International Tables for Crystallography
(1992, Vol. C, Tables 4.2.6.8 and 6.1.1.4)
;
Fe Fe 0.346 0.844
;
International Tables for Crystallography
(1992, Vol. C, Tables 4.2.6.8 and 6.1.1.4)
;
S S 0.125 0.123
;
International Tables for Crystallography
(1992, Vol. C, Tables 4.2.6.8 and 6.1.1.4)
;
Si Si 0.082 0.070
;
International Tables for Crystallography
(1992, Vol. C, Tables 4.2.6.8 and 6.1.1.4)
;
Br Br -0.290 2.459
;
International Tables for Crystallography
(1992, Vol. C, Tables 4.2.6.8 and 6.1.1.4)
;

loop_
_geom_angle_atom_site_label_1
_geom_angle_atom_site_label_2
_geom_angle_atom_site_label_3
_geom_angle
_geom_angle_publ_flag
_geom_angle_site_symmetry_1
_geom_angle_site_symmetry_3
Fe(2) Fe(1) Fe(4) 56.03(3) yes . .
Fe(2) Fe(1) S(2) 52.03(4) yes . .
Fe(2) Fe(1) S(3) 52.12(4) yes . .
Fe(2) Fe(1) S(4) 98.07(5) yes . .
Fe(2) Fe(1) N(1) 145.36(16) yes . .
Fe(4) Fe(1) S(2) 95.49(4) yes . .
Fe(4) Fe(1) S(3) 52.87(4) yes . .
Fe(4) Fe(1) S(4) 52.49(4) yes . .
Fe(4) Fe(1) N(1) 151.09(17) yes . .
S(2) Fe(1) S(3) 102.20(6) yes . .
S(2) Fe(1) S(4) 102.09(6) yes . .
S(2) Fe(1) N(1) 113.40(17) yes . .
S(3) Fe(1) S(4) 102.59(6) yes . .
S(3) Fe(1) N(1) 117.93(16) yes . .
S(4) Fe(1) N(1) 116.43(16) yes . .
Fe(1) Fe(2) Fe(3) 61.23(3) yes . .
Fe(1) Fe(2) Fe(4) 61.30(3) yes . .
Fe(1) Fe(2) Fe(7) 148.50(3) yes . .
Fe(1) Fe(2) S(1) 107.20(4) yes . .
Fe(1) Fe(2) S(2) 51.76(4) yes . .
Fe(1) Fe(2) S(3) 52.58(4) yes . .
Fe(1) Fe(2) N(2) 154.76(14) yes . .
Fe(3) Fe(2) Fe(4) 58.68(2) yes . .
Fe(3) Fe(2) Fe(7) 88.68(3) yes . .
Fe(3) Fe(2) S(1) 55.53(4) yes . .
Fe(3) Fe(2) S(2) 53.36(4) yes . .
Fe(3) Fe(2) S(3) 101.28(5) yes . .
Fe(3) Fe(2) N(2) 135.73(14) yes . .
Fe(4) Fe(2) Fe(7) 112.60(3) yes . .
Fe(4) Fe(2) S(1) 57.43(4) yes . .
Fe(4) Fe(2) S(2) 99.54(5) yes . .
Fe(4) Fe(2) S(3) 55.32(4) yes . .
Fe(4) Fe(2) N(2) 140.24(13) yes . .
Fe(7) Fe(2) S(1) 55.58(4) yes . .
Fe(7) Fe(2) S(2) 103.85(5) yes . .
Fe(7) Fe(2) S(3) 152.77(5) yes . .
Fe(7) Fe(2) N(2) 48.66(14) yes . .
S(1) Fe(2) S(2) 105.55(6) yes . .
S(1) Fe(2) S(3) 109.92(6) yes . .
S(1) Fe(2) N(2) 97.75(14) yes . .
S(2) Fe(2) S(3) 102.39(6) yes . .
S(2) Fe(2) N(2) 118.02(14) yes . .
S(3) Fe(2) N(2) 122.06(14) yes . .
Fe(2) Fe(3) Fe(4) 58.39(2) yes . .
Fe(2) Fe(3) Fe(6) 90.93(3) yes . .
Fe(2) Fe(3) S(1) 55.11(4) yes . .
Fe(2) Fe(3) S(2) 52.95(4) yes . .
Fe(2) Fe(3) S(4) 100.52(5) yes . .
Fe(2) Fe(3) N(4) 138.26(13) yes . .
Fe(4) Fe(3) Fe(6) 111.22(3) yes . .
Fe(4) Fe(3) S(1) 57.18(4) yes . .
Fe(4) Fe(3) S(2) 98.99(4) yes . .
Fe(4) Fe(3) S(4) 54.83(4) yes . .
Fe(4) Fe(3) N(4) 136.64(14) yes . .
Fe(6) Fe(3) S(1) 55.08(4) yes . .
Fe(6) Fe(3) S(2) 107.60(5) yes . .
Fe(6) Fe(3) S(4) 149.14(5) yes . .
Fe(6) Fe(3) N(4) 48.42(12) yes . .
S(1) Fe(3) S(2) 104.77(5) yes . .
S(1) Fe(3) S(4) 109.38(6) yes . .
S(1) Fe(3) N(4) 97.26(13) yes . .
S(2) Fe(3) S(4) 102.11(6) yes . .
S(2) Fe(3) N(4) 122.61(14) yes . .
S(4) Fe(3) N(4) 119.33(14) yes . .
Fe(1) Fe(4) Fe(2) 62.67(3) yes . .
Fe(1) Fe(4) Fe(3) 63.03(3) yes . .
Fe(1) Fe(4) S(1) 107.75(4) yes . .
Fe(1) Fe(4) S(3) 53.09(4) yes . .
Fe(1) Fe(4) S(4) 53.49(4) yes . .
Fe(1) Fe(4) S(8) 157.21(6) yes . .
Fe(2) Fe(4) Fe(3) 62.92(3) yes . .
Fe(2) Fe(4) S(1) 56.72(4) yes . .
Fe(2) Fe(4) S(3) 55.04(4) yes . .
Fe(2) Fe(4) S(4) 104.39(5) yes . .
Fe(2) Fe(4) S(8) 134.64(6) yes . .
Fe(3) Fe(4) S(1) 56.93(4) yes . .
Fe(3) Fe(4) S(3) 104.45(5) yes . .
Fe(3) Fe(4) S(4) 55.16(4) yes . .
Fe(3) Fe(4) S(8) 134.19(6) yes . .
S(1) Fe(4) S(3) 109.00(6) yes . .
S(1) Fe(4) S(4) 109.46(6) yes . .
S(1) Fe(4) S(8) 95.03(6) yes . .
S(3) Fe(4) S(4) 103.75(6) yes . .
S(3) Fe(4) S(8) 119.65(7) yes . .
S(4) Fe(4) S(8) 119.21(7) yes . .
Fe(6) Fe(5) Fe(8) 56.42(2) yes . .
Fe(6) Fe(5) S(5) 51.56(4) yes . .
Fe(6) Fe(5) S(6) 52.19(4) yes . .
Fe(6) Fe(5) S(7) 98.02(5) yes . .
Fe(6) Fe(5) N(3) 146.52(18) yes . .
Fe(8) Fe(5) S(5) 95.60(5) yes . .
Fe(8) Fe(5) S(6) 53.52(4) yes . .
Fe(8) Fe(5) S(7) 52.61(4) yes . .
Fe(8) Fe(5) N(3) 147.5(2) yes . .
S(5) Fe(5) S(6) 101.62(6) yes . .
S(5) Fe(5) S(7) 101.72(6) yes . .
S(5) Fe(5) N(3) 116.8(2) yes . .
S(6) Fe(5) S(7) 103.66(7) yes . .
S(6) Fe(5) N(3) 115.4(2) yes . .
S(7) Fe(5) N(3) 115.46(19) yes . .
Fe(3) Fe(6) Fe(5) 150.17(4) yes . .
Fe(3) Fe(6) Fe(7) 89.29(3) yes . .
Fe(3) Fe(6) Fe(8) 112.12(3) yes . .
Fe(3) Fe(6) S(1) 55.65(4) yes . .
Fe(3) Fe(6) S(5) 106.08(5) yes . .
Fe(3) Fe(6) S(6) 150.94(5) yes . .
Fe(3) Fe(6) N(4) 49.42(14) yes . .
Fe(5) Fe(6) Fe(7) 61.85(3) yes . .
Fe(5) Fe(6) Fe(8) 60.85(3) yes . .
Fe(5) Fe(6) S(1) 107.26(4) yes . .
Fe(5) Fe(6) S(5) 51.88(4) yes . .
Fe(5) Fe(6) S(6) 52.43(4) yes . .
Fe(5) Fe(6) N(4) 154.01(14) yes . .
Fe(7) Fe(6) Fe(8) 58.75(3) yes . .
Fe(7) Fe(6) S(1) 55.97(4) yes . .
Fe(7) Fe(6) S(5) 53.95(4) yes . .
Fe(7) Fe(6) S(6) 101.97(5) yes . .
Fe(7) Fe(6) N(4) 136.88(14) yes . .
Fe(8) Fe(6) S(1) 56.93(4) yes . .
Fe(8) Fe(6) S(5) 99.45(5) yes . .
Fe(8) Fe(6) S(6) 55.55(4) yes . .
Fe(8) Fe(6) N(4) 140.20(14) yes . .
S(1) Fe(6) S(5) 107.05(6) yes . .
S(1) Fe(6) S(6) 109.24(6) yes . .
S(1) Fe(6) N(4) 98.67(14) yes . .
S(5) Fe(6) S(6) 102.15(6) yes . .
S(5) Fe(6) N(4) 118.79(14) yes . .
S(6) Fe(6) N(4) 120.20(14) yes . .
Fe(2) Fe(7) Fe(6) 90.93(3) yes . .
Fe(2) Fe(7) Fe(8) 110.47(3) yes . .
Fe(2) Fe(7) S(1) 54.91(4) yes . .
Fe(2) Fe(7) S(5) 109.26(5) yes . .
Fe(2) Fe(7) S(7) 148.41(5) yes . .
Fe(2) Fe(7) N(2) 48.62(12) yes . .
Fe(6) Fe(7) Fe(8) 58.91(3) yes . .
Fe(6) Fe(7) S(1) 55.14(4) yes . .
Fe(6) Fe(7) S(5) 52.73(4) yes . .
Fe(6) Fe(7) S(7) 100.53(5) yes . .
Fe(6) Fe(7) N(2) 138.58(12) yes . .
Fe(8) Fe(7) S(1) 56.75(4) yes . .
Fe(8) Fe(7) S(5) 98.64(5) yes . .
Fe(8) Fe(7) S(7) 54.64(4) yes . .
Fe(8) Fe(7) N(2) 135.25(13) yes . .
S(1) Fe(7) S(5) 105.11(6) yes . .
S(1) Fe(7) S(7) 108.91(6) yes . .
S(1) Fe(7) N(2) 97.12(13) yes . .
S(5) Fe(7) S(7) 101.00(6) yes . .
S(5) Fe(7) N(2) 124.58(14) yes . .
S(7) Fe(7) N(2) 118.71(13) yes . .
Fe(5) Fe(8) Fe(6) 62.73(3) yes . .
Fe(5) Fe(8) Fe(7) 63.66(3) yes . .
Fe(5) Fe(8) S(1) 108.52(4) yes . .
Fe(5) Fe(8) S(6) 53.04(4) yes . .
Fe(5) Fe(8) S(7) 53.35(4) yes . .
Fe(5) Fe(8) S(9) 152.85(7) yes . .
Fe(6) Fe(8) Fe(7) 62.35(3) yes . .
Fe(6) Fe(8) S(1) 56.56(4) yes . .
Fe(6) Fe(8) S(6) 54.77(4) yes . .
Fe(6) Fe(8) S(7) 103.81(5) yes . .
Fe(6) Fe(8) S(9) 138.38(7) yes . .
Fe(7) Fe(8) S(1) 57.24(4) yes . .
Fe(7) Fe(8) S(6) 104.27(5) yes . .
Fe(7) Fe(8) S(7) 55.35(5) yes . .
Fe(7) Fe(8) S(9) 135.89(7) yes . .
S(1) Fe(8) S(6) 108.15(6) yes . .
S(1) Fe(8) S(7) 110.06(6) yes . .
S(1) Fe(8) S(9) 98.63(7) yes . .
S(6) Fe(8) S(7) 103.92(6) yes . .
S(6) Fe(8) S(9) 118.97(8) yes . .
S(7) Fe(8) S(9) 116.74(8) yes . .
Fe(2) S(1) Fe(3) 69.37(4) yes . .
Fe(2) S(1) Fe(4) 65.85(4) yes . .
Fe(2) S(1) Fe(6) 108.82(5) yes . .
Fe(2) S(1) Fe(7) 69.51(4) yes . .
Fe(2) S(1) Fe(8) 133.57(7) yes . .
Fe(3) S(1) Fe(4) 65.89(4) yes . .
Fe(3) S(1) Fe(6) 69.28(4) yes . .
Fe(3) S(1) Fe(7) 105.04(5) yes . .
Fe(3) S(1) Fe(8) 135.03(7) yes . .
Fe(4) S(1) Fe(6) 133.51(6) yes . .
Fe(4) S(1) Fe(7) 134.70(7) yes . .
Fe(4) S(1) Fe(8) 151.66(6) yes . .
Fe(6) S(1) Fe(7) 68.89(4) yes . .
Fe(6) S(1) Fe(8) 66.51(5) yes . .
Fe(7) S(1) Fe(8) 66.01(4) yes . .
Fe(1) S(2) Fe(2) 76.21(5) yes . .
Fe(1) S(2) Fe(3) 76.55(5) yes . .
Fe(2) S(2) Fe(3) 73.68(4) yes . .
Fe(1) S(3) Fe(2) 75.29(5) yes . .
Fe(1) S(3) Fe(4) 74.04(5) yes . .
Fe(2) S(3) Fe(4) 69.64(5) yes . .
Fe(1) S(4) Fe(3) 75.54(5) yes . .
Fe(1) S(4) Fe(4) 74.03(5) yes . .
Fe(3) S(4) Fe(4) 70.01(5) yes . .
Fe(5) S(5) Fe(6) 76.55(5) yes . .
Fe(5) S(5) Fe(7) 76.96(5) yes . .
Fe(6) S(5) Fe(7) 73.32(5) yes . .
Fe(5) S(6) Fe(6) 75.39(5) yes . .
Fe(5) S(6) Fe(8) 73.44(5) yes . .
Fe(6) S(6) Fe(8) 69.68(5) yes . .
Fe(5) S(7) Fe(7) 76.30(5) yes . .
Fe(5) S(7) Fe(8) 74.03(5) yes . .
Fe(7) S(7) Fe(8) 70.01(5) yes . .
Fe(4) S(8) C(25) 106.5(2) yes . .
Fe(8) S(9) C(31) 104.2(2) yes . .
N(1) Si(1) C(1) 112.7(3) yes . .
N(1) Si(1) C(2) 113.9(4) yes . .
N(1) Si(1) C(3) 110.0(4) yes . .
C(1) Si(1) C(2) 103.4(5) yes . .
C(1) Si(1) C(3) 107.5(5) yes . .
C(2) Si(1) C(3) 109.0(5) yes . .
N(1) Si(2) C(4) 112.0(3) yes . .
N(1) Si(2) C(5) 111.4(3) yes . .
N(1) Si(2) C(6) 113.7(3) yes . .
C(4) Si(2) C(5) 110.0(3) yes . .
C(4) Si(2) C(6) 105.0(4) yes . .
C(5) Si(2) C(6) 104.3(3) yes . .
N(2) Si(3) C(7) 110.7(2) yes . .
N(2) Si(3) C(8) 113.2(2) yes . .
N(2) Si(3) C(9) 110.5(2) yes . .
C(7) Si(3) C(8) 105.7(3) yes . .
C(7) Si(3) C(9) 109.6(3) yes . .
C(8) Si(3) C(9) 106.9(3) yes . .
N(2) Si(4) C(10) 112.0(2) yes . .
N(2) Si(4) C(11) 112.9(2) yes . .
N(2) Si(4) C(12) 111.3(2) yes . .
C(10) Si(4) C(11) 105.2(3) yes . .
C(10) Si(4) C(12) 107.3(3) yes . .
C(11) Si(4) C(12) 107.8(3) yes . .
N(3) Si(5) C(13) 111.0(5) yes . .
N(3) Si(5) C(14) 115.5(5) yes . .
N(3) Si(5) C(15) 112.3(4) yes . .
C(13) Si(5) C(14) 106.1(8) yes . .
C(13) Si(5) C(15) 106.1(5) yes . .
C(14) Si(5) C(15) 105.2(6) yes . .
N(3) Si(6) C(16) 115.3(3) yes . .
N(3) Si(6) C(17) 112.5(3) yes . .
N(3) Si(6) C(18) 110.1(3) yes . .
C(16) Si(6) C(17) 103.1(4) yes . .
C(16) Si(6) C(18) 106.2(3) yes . .
C(17) Si(6) C(18) 109.2(4) yes . .
N(4) Si(7) C(19) 110.0(2) yes . .
N(4) Si(7) C(20) 113.9(2) yes . .
N(4) Si(7) C(21) 111.7(2) yes . .
C(19) Si(7) C(20) 107.3(3) yes . .
C(19) Si(7) C(21) 108.3(3) yes . .
C(20) Si(7) C(21) 105.5(3) yes . .
N(4) Si(8) C(22) 111.6(2) yes . .
N(4) Si(8) C(23) 112.0(2) yes . .
N(4) Si(8) C(24) 113.0(3) yes . .
C(22) Si(8) C(23) 106.1(3) yes . .
C(22) Si(8) C(24) 107.2(3) yes . .
C(23) Si(8) C(24) 106.5(3) yes . .
O(2) O(1) C(59) 70(2) yes . .
O(2) O(1) C(62) 97(2) yes . .
O(2) O(1) C(63) 50(2) yes . .
O(2) O(1) C(66) 75(2) yes . .
C(59) O(1) C(62) 110.0(13) yes . .
C(59) O(1) C(66) 101.2(14) yes . .
C(62) O(1) C(63) 110.5(14) yes . .
C(63) O(1) C(66) 95.6(15) yes . .
O(1) O(2) C(59) 89(2) yes . .
O(1) O(2) C(62) 63(2) yes . .
O(1) O(2) C(63) 113(2) yes . .
O(1) O(2) C(66) 84(2) yes . .
C(59) O(2) C(62) 106.4(14) yes . .
C(59) O(2) C(66) 108.0(16) yes . .
C(62) O(2) C(63) 118.0(17) yes . .
C(63) O(2) C(66) 111.2(18) yes . .
C(67) O(3) C(70) 106.0(16) yes . .
C(72) O(4) C(75) 115(2) yes . .
C(72) O(4) C(76) 82(2) yes . .
C(75) O(4) C(76) 111(2) yes . .
Fe(1) N(1) Si(1) 115.7(2) yes . .
Fe(1) N(1) Si(2) 116.9(2) yes . .
Si(1) N(1) Si(2) 125.8(3) yes . .
Fe(2) N(2) Fe(7) 82.72(17) yes . .
Fe(2) N(2) Si(3) 109.7(2) yes . .
Fe(2) N(2) Si(4) 111.7(2) yes . .
Fe(7) N(2) Si(3) 118.5(2) yes . .
Fe(7) N(2) Si(4) 112.9(2) yes . .
Si(3) N(2) Si(4) 116.3(2) yes . .
Fe(5) N(3) Si(5) 118.9(3) yes . .
Fe(5) N(3) Si(6) 117.5(3) yes . .
Si(5) N(3) Si(6) 123.6(3) yes . .
Fe(3) N(4) Fe(6) 82.16(18) yes . .
Fe(3) N(4) Si(7) 119.3(2) yes . .
Fe(3) N(4) Si(8) 112.2(2) yes . .
Fe(6) N(4) Si(7) 109.7(2) yes . .
Fe(6) N(4) Si(8) 112.3(2) yes . .
Si(7) N(4) Si(8) 116.2(2) yes . .
C(37) N(5) C(38) 75.4(9) yes . .
C(37) N(5) C(40) 107.1(12) yes . .
C(37) N(5) C(41) 178.6(11) yes . .
C(37) N(5) C(43) 111.1(12) yes . .
C(37) N(5) C(44) 74.0(9) yes . .
C(37) N(5) C(46) 102.1(12) yes . .
C(37) N(5) C(47) 67.9(9) yes . .
C(38) N(5) C(40) 175.2(12) yes . .
C(38) N(5) C(41) 103.7(7) yes . .
C(38) N(5) C(43) 63.9(10) yes . .
C(38) N(5) C(44) 111.7(7) yes . .
C(38) N(5) C(46) 65.3(10) yes . .
C(38) N(5) C(47) 119.8(8) yes . .
C(40) N(5) C(41) 73.6(10) yes . .
C(40) N(5) C(43) 118.0(13) yes . .
C(40) N(5) C(44) 73.0(11) yes . .
C(40) N(5) C(46) 110.0(13) yes . .
C(40) N(5) C(47) 58.7(11) yes . .
C(41) N(5) C(43) 69.3(10) yes . .
C(41) N(5) C(44) 107.4(7) yes . .
C(41) N(5) C(46) 76.5(10) yes . .
C(41) N(5) C(47) 111.8(8) yes . .
C(43) N(5) C(44) 73.1(9) yes . .
C(43) N(5) C(46) 107.3(12) yes . .
C(43) N(5) C(47) 175.1(10) yes . .
C(44) N(5) C(46) 175.8(11) yes . .
C(44) N(5) C(47) 102.1(8) yes . .
C(46) N(5) C(47) 77.6(10) yes . .
C(49) N(6) C(49) 106.9(6) yes . 4_755
C(49) N(6) C(51) 110.7(5) yes . .
C(49) N(6) C(51) 112.4(5) yes . 4_755
C(49) N(6) C(51) 112.4(5) yes 4_755 .
C(49) N(6) C(51) 110.7(5) yes 4_755 4_755
C(51) N(6) C(51) 103.7(7) yes . 4_755
C(53) N(7) C(53) 156.7(16) yes . 4_655
C(53) N(7) C(54) 53.0(13) yes . .
C(53) N(7) C(54) 106.3(13) yes . 4_655
C(53) N(7) C(56) 111.0(12) yes . .
C(53) N(7) C(56) 71.0(12) yes . 4_655
C(53) N(7) C(57) 90.6(12) yes . .
C(53) N(7) C(57) 108.5(12) yes . 4_655
C(53) N(7) C(54) 106.3(13) yes 4_655 .
C(53) N(7) C(54) 53.0(13) yes 4_655 4_655
C(53) N(7) C(56) 71.0(12) yes 4_655 .
C(53) N(7) C(56) 111.0(12) yes 4_655 4_655
C(53) N(7) C(57) 108.5(12) yes 4_655 .
C(53) N(7) C(57) 90.6(12) yes 4_655 4_655
C(54) N(7) C(54) 74.4(12) yes . 4_655
C(54) N(7) C(56) 81.2(10) yes . .
C(54) N(7) C(56) 106.6(11) yes . 4_655
C(54) N(7) C(57) 110.4(10) yes . .
C(54) N(7) C(57) 160.7(10) yes . 4_655
C(54) N(7) C(56) 106.6(11) yes 4_655 .
C(54) N(7) C(56) 81.2(10) yes 4_655 4_655
C(54) N(7) C(57) 160.7(10) yes 4_655 .
C(54) N(7) C(57) 110.4(10) yes 4_655 4_655
C(56) N(7) C(56) 170.4(12) yes . 4_655
C(56) N(7) C(57) 57.4(9) yes . .
C(56) N(7) C(57) 113.8(10) yes . 4_655
C(56) N(7) C(57) 113.8(10) yes 4_655 .
C(56) N(7) C(57) 57.4(10) yes 4_655 4_655
C(57) N(7) C(57) 71.5(10) yes . 4_655
S(8) C(25) C(26) 118.4(5) yes . .
S(8) C(25) C(30) 125.6(5) yes . .
C(26) C(25) C(30) 115.8(6) yes . .
C(25) C(26) C(27) 122.0(7) yes . .
C(26) C(27) C(28) 120.2(8) yes . .
Br(1) C(28) C(27) 120.7(6) yes . .
Br(1) C(28) C(29) 120.4(6) yes . .
C(27) C(28) C(29) 118.9(8) yes . .
C(28) C(29) C(30) 120.6(7) yes . .
C(25) C(30) C(29) 122.4(6) yes . .
S(9) C(31) C(32) 119.4(5) yes . .
S(9) C(31) C(36) 124.2(5) yes . .
C(32) C(31) C(36) 116.3(6) yes . .
C(31) C(32) C(33) 120.9(7) yes . .
C(32) C(33) C(34) 119.4(8) yes . .
Br(2) C(34) C(33) 118.9(7) yes . .
Br(2) C(34) C(35) 116.7(6) yes . .
C(33) C(34) C(35) 124.4(8) yes . .
C(34) C(35) C(36) 116.8(7) yes . .
C(31) C(36) C(35) 122.2(7) yes . .
N(5) C(37) C(39) 102.4(14) yes . .
N(5) C(38) C(39) 107.6(8) yes . .
N(5) C(38) C(43) 52.0(8) yes . .
C(39) C(38) C(43) 125.2(11) yes . .
C(37) C(39) C(38) 74.6(10) yes . .
N(5) C(40) C(42) 101.5(15) yes . .
N(5) C(40) C(47) 55.4(10) yes . .
C(42) C(40) C(47) 132.0(19) yes . .
N(5) C(41) C(42) 109.5(9) yes . .
N(5) C(41) C(43) 49.6(8) yes . .
C(42) C(41) C(43) 128.6(11) yes . .
C(40) C(42) C(41) 75.0(11) yes . .
N(5) C(43) C(38) 64.1(9) yes . .
N(5) C(43) C(41) 61.1(9) yes . .
N(5) C(43) C(45) 113.0(12) yes . .
C(38) C(43) C(41) 99.1(11) yes . .
C(38) C(43) C(45) 132.4(14) yes . .
C(41) C(43) C(45) 121.7(13) yes . .
N(5) C(44) C(45) 106.3(9) yes . .
C(43) C(45) C(44) 67.6(9) yes . .
N(5) C(46) C(48) 99.9(14) yes . .
N(5) C(47) C(40) 65.9(11) yes . .
N(5) C(47) C(48) 107.5(8) yes . .
C(40) C(47) C(48) 124.3(13) yes . .
C(46) C(48) C(47) 74.8(11) yes . .
N(6) C(49) C(50) 115.1(7) yes . .
N(6) C(51) C(52) 115.9(9) yes . .
N(7) C(53) C(54) 67.2(14) yes . .
N(7) C(53) C(55) 128(2) yes . .
C(54) C(53) C(55) 64.2(16) yes . .
N(7) C(54) C(53) 59.9(14) yes . .
N(7) C(54) C(55) 114.6(16) yes . .
C(53) C(54) C(55) 57.2(15) yes . .
C(53) C(55) C(54) 58.6(15) yes . .
N(7) C(56) C(57) 65.2(11) yes . .
N(7) C(56) C(58) 119.1(13) yes . .
C(57) C(56) C(58) 55.9(11) yes . .
N(7) C(57) C(56) 57.3(9) yes . .
N(7) C(57) C(58) 115.9(14) yes . .
C(56) C(57) C(58) 60.4(12) yes . .
C(56) C(58) C(57) 63.7(12) yes . .
O(1) C(59) C(60) 107.1(13) yes . .
O(1) C(59) C(63) 100(3) yes . .
O(1) C(59) C(64) 116.1(15) yes . .
O(2) C(59) C(60) 111.3(14) yes . .
O(2) C(59) C(63) 79(3) yes . .
O(2) C(59) C(64) 110.7(15) yes . .
C(60) C(59) C(63) 106(3) yes . .
C(63) C(59) C(64) 81(3) yes . .
C(59) C(60) C(61) 101.9(14) yes . .
C(59) C(60) C(64) 66(2) yes . .
C(59) C(60) C(65) 90.8(12) yes . .
C(61) C(60) C(64) 110(2) yes . .
C(64) C(60) C(65) 80(2) yes . .
C(60) C(61) C(62) 114.4(17) yes . .
C(60) C(61) C(65) 90(2) yes . .
C(60) C(61) C(66) 109.1(17) yes . .
C(62) C(61) C(65) 73(2) yes . .
C(65) C(61) C(66) 52(2) yes . .
O(1) C(62) C(61) 104.5(15) yes . .
O(1) C(62) C(65) 102.5(15) yes . .
O(1) C(62) C(66) 89(3) yes . .
O(2) C(62) C(61) 101.8(15) yes . .
O(2) C(62) C(65) 90.4(14) yes . .
O(2) C(62) C(66) 69(3) yes . .
C(61) C(62) C(66) 84(3) yes . .
C(65) C(62) C(66) 54(3) yes . .
O(1) C(63) C(59) 60(3) yes . .
O(1) C(63) C(64) 104.2(18) yes . .
O(2) C(63) C(59) 77(3) yes . .
O(2) C(63) C(64) 109(2) yes . .
C(59) C(63) C(64) 77(3) yes . .
C(59) C(64) C(60) 89(2) yes . .
C(59) C(64) C(65) 95.1(15) yes . .
C(60) C(64) C(63) 111(2) yes . .
C(60) C(64) C(65) 76(2) yes . .
C(63) C(64) C(65) 96.9(17) yes . .
C(60) C(65) C(61) 61(2) yes . .
C(60) C(65) C(62) 105.3(15) yes . .
C(60) C(65) C(66) 115.3(18) yes . .
C(61) C(65) C(62) 78(2) yes . .
C(61) C(65) C(64) 85(2) yes . .
C(61) C(65) C(66) 98(2) yes . .
C(62) C(65) C(64) 113.0(16) yes . .
C(64) C(65) C(66) 114.2(19) yes . .
O(1) C(66) C(61) 98.5(16) yes . .
O(1) C(66) C(62) 69(3) yes . .
O(1) C(66) C(65) 110(2) yes . .
O(2) C(66) C(61) 105.0(18) yes . .
O(2) C(66) C(62) 90(3) yes . .
O(2) C(66) C(65) 106(2) yes . .
C(61) C(66) C(62) 76(3) yes . .
C(62) C(66) C(65) 106(3) yes . .
O(3) C(67) C(68) 111.0(18) yes . .
C(67) C(68) C(69) 100.8(17) yes . .
C(67) C(68) C(71) 92.7(15) yes . .
C(68) C(69) C(70) 117.0(17) yes . .
C(68) C(69) C(71) 88(2) yes . .
C(70) C(69) C(71) 88(2) yes . .
O(3) C(70) C(69) 102.8(14) yes . .
O(3) C(70) C(71) 97.9(12) yes . .
C(68) C(71) C(69) 64(2) yes . .
C(68) C(71) C(70) 98.9(12) yes . .
C(69) C(71) C(70) 62.2(19) yes . .
O(4) C(72) C(73) 93(2) yes . .
C(72) C(73) C(74) 120(2) yes . .
C(73) C(74) C(75) 99(2) yes . .
O(4) C(75) C(74) 108(2) yes . .
O(4) C(75) C(78) 110(2) yes . .
C(74) C(75) C(78) 77(2) yes . .
O(4) C(76) C(77) 99(2) yes . .
C(76) C(77) C(78) 118(3) yes . .
C(75) C(78) C(77) 101(2) yes . .
Si(1) C(1) H(43) 109.5 no . .
Si(1) C(1) H(44) 109.5 no . .
Si(1) C(1) H(45) 109.5 no . .
H(43) C(1) H(44) 109.5 no . .
H(43) C(1) H(45) 109.5 no . .
H(44) C(1) H(45) 109.5 no . .
Si(1) C(2) H(58) 109.5 no . .
Si(1) C(2) H(59) 109.5 no . .
Si(1) C(2) H(60) 109.5 no . .
H(58) C(2) H(59) 109.5 no . .
H(58) C(2) H(60) 109.5 no . .
H(59) C(2) H(60) 109.5 no . .
Si(1) C(3) H(70) 109.5 no . .
Si(1) C(3) H(71) 109.5 no . .
Si(1) C(3) H(72) 109.5 no . .
H(70) C(3) H(71) 109.5 no . .
H(70) C(3) H(72) 109.5 no . .
H(71) C(3) H(72) 109.5 no . .
Si(2) C(4) H(52) 109.5 no . .
Si(2) C(4) H(53) 109.5 no . .
Si(2) C(4) H(54) 109.5 no . .
H(52) C(4) H(53) 109.5 no . .
H(52) C(4) H(54) 109.5 no . .
H(53) C(4) H(54) 109.5 no . .
Si(2) C(5) H(34) 109.5 no . .
Si(2) C(5) H(35) 109.5 no . .
Si(2) C(5) H(36) 109.5 no . .
H(34) C(5) H(35) 109.5 no . .
H(34) C(5) H(36) 109.5 no . .
H(35) C(5) H(36) 109.5 no . .
Si(2) C(6) H(55) 109.5 no . .
Si(2) C(6) H(56) 109.5 no . .
Si(2) C(6) H(81) 109.5 no . .
H(55) C(6) H(56) 109.5 no . .
H(55) C(6) H(81) 109.5 no . .
H(56) C(6) H(81) 109.5 no . .
Si(3) C(7) H(28) 109.5 no . .
Si(3) C(7) H(29) 109.5 no . .
Si(3) C(7) H(30) 109.5 no . .
H(28) C(7) H(29) 109.5 no . .
H(28) C(7) H(30) 109.5 no . .
H(29) C(7) H(30) 109.5 no . .
Si(3) C(8) H(1) 109.5 no . .
Si(3) C(8) H(2) 109.5 no . .
Si(3) C(8) H(3) 109.5 no . .
H(1) C(8) H(2) 109.5 no . .
H(1) C(8) H(3) 109.5 no . .
H(2) C(8) H(3) 109.5 no . .
Si(3) C(9) H(4) 109.5 no . .
Si(3) C(9) H(5) 109.5 no . .
Si(3) C(9) H(6) 109.5 no . .
H(4) C(9) H(5) 109.5 no . .
H(4) C(9) H(6) 109.5 no . .
H(5) C(9) H(6) 109.5 no . .
Si(4) C(10) H(10) 109.5 no . .
Si(4) C(10) H(11) 109.5 no . .
Si(4) C(10) H(12) 109.5 no . .
H(10) C(10) H(11) 109.5 no . .
H(10) C(10) H(12) 109.5 no . .
H(11) C(10) H(12) 109.5 no . .
Si(4) C(11) H(22) 109.5 no . .
Si(4) C(11) H(23) 109.5 no . .
Si(4) C(11) H(24) 109.5 no . .
H(22) C(11) H(23) 109.5 no . .
H(22) C(11) H(24) 109.5 no . .
H(23) C(11) H(24) 109.5 no . .
Si(4) C(12) H(19) 109.5 no . .
Si(4) C(12) H(20) 109.5 no . .
Si(4) C(12) H(21) 109.5 no . .
H(19) C(12) H(20) 109.5 no . .
H(19) C(12) H(21) 109.5 no . .
H(20) C(12) H(21) 109.5 no . .
Si(5) C(13) H(16) 109.5 no . .
Si(5) C(13) H(17) 109.5 no . .
Si(5) C(13) H(18) 109.5 no . .
H(16) C(13) H(17) 109.5 no . .
H(16) C(13) H(18) 109.5 no . .
H(17) C(13) H(18) 109.5 no . .
Si(5) C(14) H(13) 109.5 no . .
Si(5) C(14) H(14) 109.5 no . .
Si(5) C(14) H(15) 109.5 no . .
H(13) C(14) H(14) 109.5 no . .
H(13) C(14) H(15) 109.5 no . .
H(14) C(14) H(15) 109.5 no . .
Si(5) C(15) H(67) 109.5 no . .
Si(5) C(15) H(68) 109.5 no . .
Si(5) C(15) H(69) 109.5 no . .
H(67) C(15) H(68) 109.5 no . .
H(67) C(15) H(69) 109.5 no . .
H(68) C(15) H(69) 109.5 no . .
Si(6) C(16) H(40) 109.5 no . .
Si(6) C(16) H(41) 109.5 no . .
Si(6) C(16) H(42) 109.5 no . .
H(40) C(16) H(41) 109.5 no . .
H(40) C(16) H(42) 109.5 no . .
H(41) C(16) H(42) 109.5 no . .
Si(6) C(17) H(61) 109.5 no . .
Si(6) C(17) H(62) 109.5 no . .
Si(6) C(17) H(63) 109.5 no . .
H(61) C(17) H(62) 109.5 no . .
H(61) C(17) H(63) 109.5 no . .
H(62) C(17) H(63) 109.5 no . .
Si(6) C(18) H(46) 109.5 no . .
Si(6) C(18) H(47) 109.5 no . .
Si(6) C(18) H(48) 109.5 no . .
H(46) C(18) H(47) 109.5 no . .
H(46) C(18) H(48) 109.5 no . .
H(47) C(18) H(48) 109.5 no . .
Si(7) C(19) H(25) 109.5 no . .
Si(7) C(19) H(26) 109.5 no . .
Si(7) C(19) H(27) 109.5 no . .
H(25) C(19) H(26) 109.5 no . .
H(25) C(19) H(27) 109.5 no . .
H(26) C(19) H(27) 109.5 no . .
Si(7) C(20) H(49) 109.5 no . .
Si(7) C(20) H(50) 109.5 no . .
Si(7) C(20) H(51) 109.5 no . .
H(49) C(20) H(50) 109.5 no . .
H(49) C(20) H(51) 109.5 no . .
H(50) C(20) H(51) 109.5 no . .
Si(7) C(21) H(37) 109.5 no . .
Si(7) C(21) H(38) 109.5 no . .
Si(7) C(21) H(39) 109.5 no . .
H(37) C(21) H(38) 109.5 no . .
H(37) C(21) H(39) 109.5 no . .
H(38) C(21) H(39) 109.5 no . .
Si(8) C(22) H(31) 109.5 no . .
Si(8) C(22) H(32) 109.5 no . .
Si(8) C(22) H(33) 109.5 no . .
H(31) C(22) H(32) 109.5 no . .
H(31) C(22) H(33) 109.5 no . .
H(32) C(22) H(33) 109.5 no . .
Si(8) C(23) H(7) 109.5 no . .
Si(8) C(23) H(8) 109.5 no . .
Si(8) C(23) H(9) 109.5 no . .
H(7) C(23) H(8) 109.5 no . .
H(7) C(23) H(9) 109.5 no . .
H(8) C(23) H(9) 109.5 no . .
Si(8) C(24) H(64) 109.5 no . .
Si(8) C(24) H(65) 109.5 no . .
Si(8) C(24) H(66) 109.5 no . .
H(64) C(24) H(65) 109.5 no . .
H(64) C(24) H(66) 109.5 no . .
H(65) C(24) H(66) 109.5 no . .
C(25) C(26) H(73) 119.0 no . .
C(27) C(26) H(73) 119.0 no . .
C(26) C(27) H(79) 119.9 no . .
C(28) C(27) H(79) 119.9 no . .
C(28) C(29) H(78) 119.7 no . .
C(30) C(29) H(78) 119.7 no . .
C(25) C(30) H(74) 118.8 no . .
C(29) C(30) H(74) 118.8 no . .
C(31) C(32) H(80) 119.6 no . .
C(33) C(32) H(80) 119.6 no . .
C(32) C(33) H(77) 120.3 no . .
C(34) C(33) H(77) 120.3 no . .
C(34) C(35) H(76) 121.6 no . .
C(36) C(35) H(76) 121.6 no . .
C(31) C(36) H(75) 118.9 no . .
C(35) C(36) H(75) 118.9 no . .

loop_
_geom_bond_atom_site_label_1
_geom_bond_atom_site_label_2
_geom_bond_distance
_geom_bond_publ_flag
_geom_bond_site_symmetry_2
Br(1) C(28) 1.890(9) yes .
Br(2) C(34) 1.926(9) yes .
Fe(1) Fe(2) 2.7965(12) yes .
Fe(1) Fe(4) 2.7611(12) yes .
Fe(1) S(2) 2.2616(17) yes .
Fe(1) S(3) 2.2963(17) yes .
Fe(1) S(4) 2.3083(18) yes .
Fe(1) N(1) 1.922(5) yes .
Fe(2) Fe(3) 2.7294(11) yes .
Fe(2) Fe(4) 2.6107(11) yes .
Fe(2) Fe(7) 2.7383(11) yes .
Fe(2) S(1) 2.3921(16) yes .
Fe(2) S(2) 2.2699(16) yes .
Fe(2) S(3) 2.2821(17) yes .
Fe(2) N(2) 2.071(4) yes .
Fe(3) Fe(4) 2.6188(11) yes .
Fe(3) Fe(6) 2.7238(11) yes .
Fe(3) S(1) 2.4043(16) yes .
Fe(3) S(2) 2.2821(16) yes .
Fe(3) S(4) 2.2872(17) yes .
Fe(3) N(4) 2.088(5) yes .
Fe(4) S(1) 2.4112(17) yes .
Fe(4) S(3) 2.2898(17) yes .
Fe(4) S(4) 2.2781(17) yes .
Fe(4) S(8) 2.2573(17) yes .
Fe(5) Fe(6) 2.8000(12) yes .
Fe(5) Fe(8) 2.7510(12) yes .
Fe(5) S(5) 2.2650(17) yes .
Fe(5) S(6) 2.2934(17) yes .
Fe(5) S(7) 2.2959(18) yes .
Fe(5) N(3) 1.896(6) yes .
Fe(6) Fe(7) 2.7146(11) yes .
Fe(6) Fe(8) 2.6243(11) yes .
Fe(6) S(1) 2.3877(17) yes .
Fe(6) S(5) 2.2551(17) yes .
Fe(6) S(6) 2.2861(17) yes .
Fe(6) N(4) 2.057(4) yes .
Fe(7) Fe(8) 2.6198(11) yes .
Fe(7) S(1) 2.4114(16) yes .
Fe(7) S(5) 2.2910(17) yes .
Fe(7) S(7) 2.2935(17) yes .
Fe(7) N(2) 2.072(5) yes .
Fe(8) S(1) 2.3980(17) yes .
Fe(8) S(6) 2.3077(18) yes .
Fe(8) S(7) 2.2736(17) yes .
Fe(8) S(9) 2.264(2) yes .
S(8) C(25) 1.744(7) yes .
S(9) C(31) 1.755(7) yes .
Si(1) N(1) 1.737(5) yes .
Si(1) C(1) 1.907(8) yes .
Si(1) C(2) 1.935(12) yes .
Si(1) C(3) 1.867(12) yes .
Si(2) N(1) 1.730(5) yes .
Si(2) C(4) 1.830(10) yes .
Si(2) C(5) 1.840(7) yes .
Si(2) C(6) 1.884(9) yes .
Si(3) N(2) 1.757(5) yes .
Si(3) C(7) 1.867(6) yes .
Si(3) C(8) 1.862(7) yes .
Si(3) C(9) 1.875(7) yes .
Si(4) N(2) 1.762(5) yes .
Si(4) C(10) 1.884(6) yes .
Si(4) C(11) 1.877(6) yes .
Si(4) C(12) 1.909(7) yes .
Si(5) N(3) 1.701(6) yes .
Si(5) C(13) 1.859(12) yes .
Si(5) C(14) 1.810(13) yes .
Si(5) C(15) 1.869(10) yes .
Si(6) N(3) 1.772(6) yes .
Si(6) C(16) 1.864(9) yes .
Si(6) C(17) 1.878(10) yes .
Si(6) C(18) 1.871(7) yes .
Si(7) N(4) 1.758(5) yes .
Si(7) C(19) 1.874(6) yes .
Si(7) C(20) 1.861(7) yes .
Si(7) C(21) 1.881(7) yes .
Si(8) N(4) 1.772(5) yes .
Si(8) C(22) 1.894(6) yes .
Si(8) C(23) 1.841(6) yes .
Si(8) C(24) 1.870(7) yes .
O(1) O(2) 0.53(2) yes .
O(1) C(59) 1.48(2) yes .
O(1) C(62) 1.39(2) yes .
O(1) C(63) 1.68(3) yes .
O(1) C(66) 1.48(2) yes .
O(2) C(59) 1.39(2) yes .
O(2) C(62) 1.55(2) yes .
O(2) C(63) 1.40(3) yes .
O(2) C(66) 1.44(2) yes .
O(3) C(67) 1.43(3) yes .
O(3) C(70) 1.55(2) yes .
O(4) C(72) 1.60(4) yes .
O(4) C(75) 1.63(4) yes .
O(4) C(76) 1.65(4) yes .
N(5) C(37) 1.69(2) yes .
N(5) C(38) 1.528(13) yes .
N(5) C(40) 1.66(2) yes .
N(5) C(41) 1.539(14) yes .
N(5) C(43) 1.339(19) yes .
N(5) C(44) 1.633(15) yes .
N(5) C(46) 1.69(2) yes .
N(5) C(47) 1.494(15) yes .
N(6) C(49) 1.514(9) yes .
N(6) C(49) 1.514(9) yes 4_755
N(6) C(51) 1.533(11) yes .
N(6) C(51) 1.533(11) yes 4_755
N(7) C(53) 1.49(2) yes .
N(7) C(53) 1.49(2) yes 4_655
N(7) C(54) 1.58(2) yes .
N(7) C(54) 1.58(2) yes 4_655
N(7) C(56) 1.480(17) yes .
N(7) C(56) 1.480(17) yes 4_655
N(7) C(57) 1.60(2) yes .
N(7) C(57) 1.60(2) yes 4_655
C(25) C(26) 1.369(10) yes .
C(25) C(30) 1.396(10) yes .
C(26) C(27) 1.404(13) yes .
C(27) C(28) 1.365(13) yes .
C(28) C(29) 1.363(12) yes .
C(29) C(30) 1.376(11) yes .
C(31) C(32) 1.381(10) yes .
C(31) C(36) 1.411(10) yes .
C(32) C(33) 1.394(13) yes .
C(33) C(34) 1.340(13) yes .
C(34) C(35) 1.325(12) yes .
C(35) C(36) 1.411(11) yes .
C(37) C(39) 1.60(2) yes .
C(38) C(39) 1.649(16) yes .
C(38) C(43) 1.53(2) yes .
C(40) C(42) 1.60(2) yes .
C(40) C(47) 1.55(2) yes .
C(41) C(42) 1.549(16) yes .
C(41) C(43) 1.64(2) yes .
C(43) C(45) 1.68(2) yes .
C(44) C(45) 1.522(18) yes .
C(46) C(48) 1.63(2) yes .
C(47) C(48) 1.660(16) yes .
C(49) C(50) 1.519(12) yes .
C(51) C(52) 1.477(15) yes .
C(53) C(54) 1.37(3) yes .
C(53) C(55) 1.35(3) yes .
C(54) C(55) 1.45(2) yes .
C(56) C(57) 1.48(2) yes .
C(56) C(58) 1.44(2) yes .
C(57) C(58) 1.37(2) yes .
C(59) C(60) 1.59(2) yes .
C(59) C(63) 0.56(3) yes .
C(59) C(64) 1.45(2) yes .
C(60) C(61) 1.38(2) yes .
C(60) C(64) 0.67(2) yes .
C(60) C(65) 1.59(2) yes .
C(61) C(62) 1.54(2) yes .
C(61) C(65) 0.78(2) yes .
C(61) C(66) 1.58(3) yes .
C(62) C(65) 1.51(2) yes .
C(62) C(66) 0.55(3) yes .
C(63) C(64) 1.47(3) yes .
C(64) C(65) 1.61(2) yes .
C(65) C(66) 1.26(3) yes .
C(67) C(68) 1.47(3) yes .
C(68) C(69) 1.46(2) yes .
C(68) C(71) 1.63(2) yes .
C(69) C(70) 1.37(2) yes .
C(69) C(71) 0.77(2) yes .
C(70) C(71) 1.55(2) yes .
C(72) C(73) 1.59(4) yes .
C(73) C(74) 1.60(4) yes .
C(74) C(75) 1.53(5) yes .
C(75) C(78) 1.60(5) yes .
C(76) C(77) 1.61(5) yes .
C(77) C(78) 1.62(5) yes .
C(1) H(43) 0.980 no .
C(1) H(44) 0.980 no .
C(1) H(45) 0.980 no .
C(2) H(58) 0.980 no .
C(2) H(59) 0.980 no .
C(2) H(60) 0.980 no .
C(3) H(70) 0.980 no .
C(3) H(71) 0.980 no .
C(3) H(72) 0.980 no .
C(4) H(52) 0.980 no .
C(4) H(53) 0.980 no .
C(4) H(54) 0.980 no .
C(5) H(34) 0.980 no .
C(5) H(35) 0.980 no .
C(5) H(36) 0.980 no .
C(6) H(55) 0.980 no .
C(6) H(56) 0.980 no .
C(6) H(81) 0.980 no .
C(7) H(28) 0.980 no .
C(7) H(29) 0.980 no .
C(7) H(30) 0.980 no .
C(8) H(1) 0.980 no .
C(8) H(2) 0.980 no .
C(8) H(3) 0.980 no .
C(9) H(4) 0.980 no .
C(9) H(5) 0.980 no .
C(9) H(6) 0.980 no .
C(10) H(10) 0.980 no .
C(10) H(11) 0.980 no .
C(10) H(12) 0.980 no .
C(11) H(22) 0.980 no .
C(11) H(23) 0.980 no .
C(11) H(24) 0.980 no .
C(12) H(19) 0.980 no .
C(12) H(20) 0.980 no .
C(12) H(21) 0.980 no .
C(13) H(16) 0.980 no .
C(13) H(17) 0.980 no .
C(13) H(18) 0.980 no .
C(14) H(13) 0.980 no .
C(14) H(14) 0.980 no .
C(14) H(15) 0.980 no .
C(15) H(67) 0.980 no .
C(15) H(68) 0.980 no .
C(15) H(69) 0.980 no .
C(16) H(40) 0.980 no .
C(16) H(41) 0.980 no .
C(16) H(42) 0.980 no .
C(17) H(61) 0.980 no .
C(17) H(62) 0.980 no .
C(17) H(63) 0.980 no .
C(18) H(46) 0.980 no .
C(18) H(47) 0.980 no .
C(18) H(48) 0.980 no .
C(19) H(25) 0.980 no .
C(19) H(26) 0.980 no .
C(19) H(27) 0.980 no .
C(20) H(49) 0.980 no .
C(20) H(50) 0.980 no .
C(20) H(51) 0.980 no .
C(21) H(37) 0.980 no .
C(21) H(38) 0.980 no .
C(21) H(39) 0.980 no .
C(22) H(31) 0.980 no .
C(22) H(32) 0.980 no .
C(22) H(33) 0.980 no .
C(23) H(7) 0.980 no .
C(23) H(8) 0.980 no .
C(23) H(9) 0.980 no .
C(24) H(64) 0.980 no .
C(24) H(65) 0.980 no .
C(24) H(66) 0.980 no .
C(26) H(73) 0.950 no .
C(27) H(79) 0.950 no .
C(29) H(78) 0.950 no .
C(30) H(74) 0.950 no .
C(32) H(80) 0.950 no .
C(33) H(77) 0.950 no .
C(35) H(76) 0.950 no .
C(36) H(75) 0.950 no .

loop_
_geom_contact_atom_site_label_1
_geom_contact_atom_site_label_2
_geom_contact_distance
_geom_contact_site_symmetry_2
S(3) C(43) 3.492(18) .
S(6) C(47) 3.478(13) 8_755
O(1) C(38) 3.531(18) .
O(1) C(39) 3.400(19) .
O(1) C(46) 3.48(3) .
O(2) C(38) 3.35(2) .
O(2) C(39) 3.39(2) .
O(2) C(46) 3.07(3) .
O(2) C(48) 3.517(19) .
C(25) C(50) 3.537(13) .
C(29) C(42) 3.493(14) .
C(30) C(41) 3.470(15) .
C(34) C(57) 3.59(2) 3_555
C(35) C(40) 3.42(2) 8_755
C(35) C(42) 3.546(14) 8_755
C(35) C(57) 3.57(2) 3_555
C(36) C(40) 3.45(2) 8_755
C(37) C(69) 3.34(3) 3_555
C(37) C(71) 3.33(2) 3_555
C(38) O(1) 3.531(18) .
C(38) O(2) 3.35(2) .
C(39) O(1) 3.400(19) .
C(39) O(2) 3.39(2) .
C(39) C(69) 3.54(2) 3_555
C(39) C(71) 3.40(2) 3_555
C(40) C(35) 3.42(2) 8_754
C(40) C(36) 3.45(2) 8_754
C(41) C(30) 3.470(15) .
C(42) C(29) 3.493(14) .
C(42) C(35) 3.546(14) 8_754
C(43) S(3) 3.492(18) .
C(44) C(69) 3.21(2) 3_555
C(45) C(69) 3.30(2) 3_555
C(46) O(1) 3.48(3) .
C(46) O(2) 3.07(3) .
C(46) C(63) 3.42(3) .
C(47) S(6) 3.478(13) 8_754
C(48) O(2) 3.517(19) .
C(49) C(73) 3.41(2) 7_555
C(50) C(25) 3.537(13) .
C(54) C(77) 3.40(4) .
C(54) C(77) 3.29(4) 4_655
C(57) C(34) 3.59(2) 3_455
C(57) C(35) 3.57(2) 3_455
C(63) C(46) 3.42(3) .
C(69) C(37) 3.34(3) 3_455
C(69) C(39) 3.54(2) 3_455
C(69) C(44) 3.21(2) 3_455
C(69) C(45) 3.30(2) 3_455
C(71) C(37) 3.33(2) 3_455
C(71) C(39) 3.40(2) 3_455
C(72) C(74) 3.49(5) 4_655
C(73) C(49) 3.41(2) 7_454
C(73) C(73) 3.00(3) 4_655
C(73) C(74) 3.35(4) 4_655
C(74) C(72) 3.49(5) 4_655
C(74) C(73) 3.35(4) 4_655
C(76) C(77) 2.77(5) 4_655
C(76) C(78) 3.13(5) 4_655
C(77) C(54) 3.40(4) .
C(77) C(54) 3.29(4) 4_655
C(77) C(76) 2.77(5) 4_655
C(77) C(77) 2.04(5) 4_655
C(77) C(78) 3.16(5) 4_655
C(78) C(76) 3.13(5) 4_655
C(78) C(77) 3.16(5) 4_655
Br(1) H(54) 3.008 4_755
Br(1) H(62) 3.074 8_754
Br(1) H(72) 3.350 4_755
Br(1) H(78) 2.958 4_755
Br(2) H(18) 3.108 4_765
Br(2) H(40) 3.480 4_765
Br(2) H(53) 3.234 8_755
Br(2) H(62) 3.569 4_765
Br(2) H(63) 3.007 4_765
Br(2) H(76) 3.210 4_765
O(1) H(10) 3.587 .
O(1) H(11) 2.884 .
O(2) H(11) 3.073 .
O(3) H(49) 3.338 8_654
O(3) H(73) 3.270 6_654
O(4) H(15) 3.365 5_544
O(4) H(22) 3.483 2_645
C(1) H(17) 2.921 2_645
C(3) H(28) 3.236 2_645
C(3) H(67) 3.453 2_645
C(3) H(68) 3.411 2_645
C(4) H(40) 3.566 5_544
C(5) H(25) 2.888 6_654
C(5) H(33) 3.226 6_654
C(5) H(38) 3.192 6_654
C(6) H(40) 3.422 5_544
C(6) H(42) 3.378 5_544
C(7) H(41) 3.166 6_654
C(7) H(46) 3.495 6_654
C(7) H(47) 3.386 6_654
C(7) H(70) 3.240 2_655
C(7) H(79) 3.276 3_455
C(8) H(73) 3.139 3_455
C(8) H(79) 3.322 3_455
C(9) H(46) 3.598 6_654
C(9) H(47) 3.091 6_654
C(11) H(59) 3.184 2_655
C(12) H(46) 3.350 6_654
C(13) H(37) 3.144 2_655
C(13) H(43) 3.522 2_655
C(13) H(44) 3.304 2_655
C(15) H(71) 2.928 2_655
C(16) H(29) 3.478 6_655
C(16) H(56) 3.222 5_555
C(16) H(81) 3.266 5_555
C(18) H(4) 2.864 6_655
C(18) H(21) 3.360 6_655
C(18) H(29) 3.129 6_655
C(19) H(35) 3.106 6_655
C(20) H(77) 3.586 3_455
C(20) H(80) 3.086 3_455
C(21) H(16) 3.256 2_645
C(21) H(35) 3.174 6_655
C(21) H(77) 3.238 3_455
C(21) H(81) 3.440 6_655
C(22) H(34) 3.210 6_655
C(24) H(14) 3.562 2_645
C(26) H(2) 2.946 3_555
C(27) H(2) 2.965 3_555
C(32) H(50) 2.914 3_555
C(33) H(50) 3.137 3_555
C(37) H(8) 3.065 8_754
C(37) H(31) 3.104 8_754
C(38) H(11) 3.018 .
C(38) H(19) 3.090 .
C(39) H(8) 3.587 8_754
C(39) H(11) 3.353 .
C(39) H(19) 3.432 .
C(39) H(31) 3.591 8_754
C(40) H(61) 2.896 8_754
C(41) H(52) 3.420 .
C(41) H(74) 3.581 .
C(42) H(52) 3.419 .
C(42) H(61) 3.468 8_754
C(42) H(76) 3.483 8_754
C(42) H(78) 3.481 .
C(43) H(19) 3.136 .
C(45) H(19) 3.374 .
C(45) H(26) 3.263 6_654
C(45) H(35) 3.550 .
C(45) H(52) 3.550 .
C(47) H(31) 3.304 8_754
C(47) H(61) 2.941 8_754
C(48) H(5) 3.460 3_555
C(48) H(31) 3.339 8_754
C(48) H(47) 3.377 8_754
C(48) H(61) 3.101 8_754
C(49) H(65) 3.321 .
C(50) H(7) 2.922 .
C(50) H(65) 3.369 .
C(52) H(13) 3.548 3_555
C(52) H(68) 3.208 3_555
C(53) H(23) 3.390 3_455
C(54) H(58) 3.508 .
C(55) H(10) 3.298 3_455
C(55) H(23) 3.420 3_455
C(55) H(58) 3.472 .
C(56) H(23) 3.563 2_645
C(58) H(18) 3.320 2_645
C(58) H(44) 3.386 .
C(58) H(58) 3.573 .
C(59) H(10) 3.416 .
C(59) H(11) 3.199 .
C(60) H(1) 3.586 3_555
C(60) H(80) 3.449 .
C(61) H(45) 3.463 3_555
C(61) H(58) 2.990 3_555
C(62) H(32) 3.591 8_754
C(62) H(34) 3.577 3_555
C(62) H(58) 3.585 3_555
C(63) H(11) 3.396 .
C(63) H(73) 3.495 .
C(64) H(1) 3.057 3_555
C(65) H(5) 3.231 3_555
C(65) H(34) 3.526 3_555
C(66) H(5) 3.562 3_555
C(66) H(32) 3.563 8_754
C(66) H(34) 3.379 3_555
C(67) H(13) 2.966 8_654
C(68) H(13) 3.375 8_654
C(68) H(26) 3.449 8_654
C(69) H(8) 3.466 6_654
C(70) H(8) 3.306 6_654
C(71) H(8) 2.931 6_654
C(72) H(14) 3.467 5_544
C(72) H(15) 3.565 5_544
C(72) H(64) 3.449 6_654
C(72) H(65) 3.439 6_654
C(75) H(20) 2.961 2_645
C(76) H(23) 3.592 2_645
C(76) H(60) 3.226 .
C(77) H(23) 3.214 2_645
C(78) H(23) 3.503 2_645
H(1) C(60) 3.586 3_455
H(1) C(64) 3.057 3_455
H(1) H(73) 3.167 3_455
H(2) C(26) 2.946 3_455
H(2) C(27) 2.965 3_455
H(2) H(73) 2.330 3_455
H(2) H(79) 2.382 3_455
H(4) C(18) 2.864 6_654
H(4) H(25) 3.523 6_654
H(4) H(46) 2.682 6_654
H(4) H(47) 2.376 6_654
H(4) H(48) 3.098 6_654
H(5) C(48) 3.460 3_455
H(5) C(65) 3.231 3_455
H(5) C(66) 3.562 3_455
H(5) H(47) 3.068 6_654
H(7) C(50) 2.922 .
H(8) C(37) 3.065 8_755
H(8) C(39) 3.587 8_755
H(8) C(69) 3.466 6_655
H(8) C(70) 3.306 6_655
H(8) C(71) 2.931 6_655
H(10) O(1) 3.587 .
H(10) C(55) 3.298 3_555
H(10) C(59) 3.416 .
H(11) O(1) 2.884 .
H(11) O(2) 3.073 .
H(11) C(38) 3.018 .
H(11) C(39) 3.353 .
H(11) C(59) 3.199 .
H(11) C(63) 3.396 .
H(13) C(52) 3.548 3_455
H(13) C(67) 2.966 8_655
H(13) C(68) 3.375 8_655
H(14) C(24) 3.562 2_655
H(14) C(72) 3.467 5_555
H(14) H(64) 3.066 2_655
H(14) H(66) 3.387 2_655
H(15) O(4) 3.365 5_555
H(15) C(72) 3.565 5_555
H(16) C(21) 3.256 2_655
H(16) H(37) 2.652 2_655
H(16) H(38) 3.423 2_655
H(16) H(39) 3.205 2_655
H(16) H(77) 3.486 4_765
H(16) H(81) 3.326 5_555
H(17) C(1) 2.921 2_655
H(17) H(37) 2.828 2_655
H(17) H(43) 2.546 2_655
H(17) H(44) 2.432 2_655
H(17) H(45) 3.531 2_655
H(18) Br(2) 3.108 4_765
H(18) C(58) 3.320 2_655
H(18) H(37) 3.532 2_655
H(18) H(44) 3.387 2_655
H(18) H(77) 3.281 4_765
H(19) C(38) 3.090 .
H(19) C(39) 3.432 .
H(19) C(43) 3.136 .
H(19) C(45) 3.374 .
H(20) C(75) 2.961 2_655
H(20) H(46) 3.278 6_654
H(21) C(18) 3.360 6_654
H(21) H(46) 2.574 6_654
H(21) H(47) 3.414 6_654
H(22) O(4) 3.483 2_655
H(22) H(59) 2.830 2_655
H(23) C(53) 3.390 3_555
H(23) C(55) 3.420 3_555
H(23) C(56) 3.563 2_655
H(23) C(76) 3.592 2_655
H(23) C(77) 3.214 2_655
H(23) C(78) 3.503 2_655
H(23) H(59) 3.374 2_655
H(24) H(59) 2.849 2_655
H(25) C(5) 2.888 6_655
H(25) H(4) 3.523 6_655
H(25) H(34) 2.729 6_655
H(25) H(35) 2.338 6_655
H(25) H(36) 3.177 6_655
H(26) C(45) 3.263 6_655
H(26) C(68) 3.449 8_655
H(26) H(35) 3.194 6_655
H(28) C(3) 3.236 2_655
H(28) H(41) 3.503 6_654
H(28) H(70) 2.537 2_655
H(28) H(71) 3.078 2_655
H(28) H(79) 2.861 3_455
H(29) C(16) 3.478 6_654
H(29) C(18) 3.129 6_654
H(29) H(41) 2.596 6_654
H(29) H(46) 2.948 6_654
H(29) H(47) 2.570 6_654
H(29) H(70) 3.406 2_655
H(29) H(79) 2.940 3_455
H(30) H(41) 2.960 6_654
H(30) H(46) 3.267 6_654
H(30) H(70) 3.321 2_655
H(31) C(37) 3.104 8_755
H(31) C(39) 3.591 8_755
H(31) C(47) 3.304 8_755
H(31) C(48) 3.339 8_755
H(32) C(62) 3.591 8_755
H(32) C(66) 3.563 8_755
H(32) H(34) 3.120 6_655
H(32) H(55) 3.427 6_655
H(33) C(5) 3.226 6_655
H(33) H(34) 2.474 6_655
H(33) H(35) 3.137 6_655
H(34) C(22) 3.210 6_654
H(34) C(62) 3.577 3_455
H(34) C(65) 3.526 3_455
H(34) C(66) 3.379 3_455
H(34) H(25) 2.729 6_654
H(34) H(32) 3.120 6_654
H(34) H(33) 2.474 6_654
H(34) H(38) 3.340 6_654
H(34) H(39) 3.519 6_654
H(35) C(19) 3.106 6_654
H(35) C(21) 3.174 6_654
H(35) C(45) 3.550 .
H(35) H(25) 2.338 6_654
H(35) H(26) 3.194 6_654
H(35) H(33) 3.137 6_654
H(35) H(38) 2.401 6_654
H(35) H(39) 3.295 6_654
H(36) H(25) 3.177 6_654
H(37) C(13) 3.144 2_645
H(37) H(16) 2.652 2_645
H(37) H(17) 2.828 2_645
H(37) H(18) 3.532 2_645
H(37) H(77) 2.661 3_455
H(38) C(5) 3.192 6_655
H(38) H(16) 3.423 2_645
H(38) H(34) 3.340 6_655
H(38) H(35) 2.401 6_655
H(38) H(53) 3.252 6_655
H(38) H(77) 2.998 3_455
H(38) H(81) 3.106 6_655
H(39) H(16) 3.205 2_645
H(39) H(34) 3.519 6_655
H(39) H(35) 3.295 6_655
H(39) H(81) 2.951 6_655
H(40) Br(2) 3.480 4_765
H(40) C(4) 3.566 5_555
H(40) C(6) 3.422 5_555
H(40) H(53) 2.851 5_555
H(40) H(54) 3.526 5_555
H(40) H(56) 3.107 5_555
H(40) H(81) 2.920 5_555
H(41) C(7) 3.166 6_655
H(41) H(28) 3.503 6_655
H(41) H(29) 2.596 6_655
H(41) H(30) 2.960 6_655
H(41) H(56) 3.016 5_555
H(41) H(70) 3.488 5_555
H(41) H(81) 3.533 5_555
H(42) C(6) 3.378 5_555
H(42) H(56) 2.996 5_555
H(42) H(81) 2.861 5_555
H(43) C(13) 3.522 2_645
H(43) H(17) 2.546 2_645
H(44) C(13) 3.304 2_645
H(44) C(58) 3.386 .
H(44) H(17) 2.432 2_645
H(44) H(18) 3.387 2_645
H(44) H(67) 3.433 2_645
H(45) C(61) 3.463 3_455
H(45) H(17) 3.531 2_645
H(46) C(7) 3.495 6_655
H(46) C(9) 3.598 6_655
H(46) C(12) 3.350 6_655
H(46) H(4) 2.682 6_655
H(46) H(20) 3.278 6_655
H(46) H(21) 2.574 6_655
H(46) H(29) 2.948 6_655
H(46) H(30) 3.267 6_655
H(47) C(7) 3.386 6_655
H(47) C(9) 3.091 6_655
H(47) C(48) 3.377 8_755
H(47) H(4) 2.376 6_655
H(47) H(5) 3.068 6_655
H(47) H(21) 3.414 6_655
H(47) H(29) 2.570 6_655
H(48) H(4) 3.098 6_655
H(49) O(3) 3.338 8_655
H(49) H(80) 3.353 3_455
H(50) C(32) 2.914 3_455
H(50) C(33) 3.137 3_455
H(50) H(77) 2.689 3_455
H(50) H(80) 2.223 3_455
H(51) H(80) 3.336 3_455
H(52) C(41) 3.420 .
H(52) C(42) 3.419 .
H(52) C(45) 3.550 .
H(53) Br(2) 3.234 8_754
H(53) H(38) 3.252 6_654
H(53) H(40) 2.851 5_544
H(54) Br(1) 3.008 4_755
H(54) H(40) 3.526 5_544
H(55) H(32) 3.427 6_654
H(56) C(16) 3.222 5_544
H(56) H(40) 3.107 5_544
H(56) H(41) 3.016 5_544
H(56) H(42) 2.996 5_544
H(58) C(54) 3.508 .
H(58) C(55) 3.472 .
H(58) C(58) 3.573 .
H(58) C(61) 2.990 3_455
H(58) C(62) 3.585 3_455
H(59) C(11) 3.184 2_645
H(59) H(22) 2.830 2_645
H(59) H(23) 3.374 2_645
H(59) H(24) 2.849 2_645
H(60) C(76) 3.226 .
H(61) C(40) 2.896 8_755
H(61) C(42) 3.468 8_755
H(61) C(47) 2.941 8_755
H(61) C(48) 3.101 8_755
H(62) Br(1) 3.074 8_755
H(62) Br(2) 3.569 4_765
H(63) Br(2) 3.007 4_765
H(64) C(72) 3.449 6_655
H(64) H(14) 3.066 2_645
H(64) H(81) 3.538 6_655
H(65) C(49) 3.321 .
H(65) C(50) 3.369 .
H(65) C(72) 3.439 6_655
H(66) H(14) 3.387 2_645
H(67) C(3) 3.453 2_655
H(67) H(44) 3.433 2_655
H(67) H(71) 2.548 2_655
H(68) C(3) 3.411 2_655
H(68) C(52) 3.208 3_455
H(68) H(71) 2.449 2_655
H(69) H(71) 3.509 2_655
H(70) C(7) 3.240 2_645
H(70) H(28) 2.537 2_645
H(70) H(29) 3.406 2_645
H(70) H(30) 3.321 2_645
H(70) H(41) 3.488 5_544
H(71) C(15) 2.928 2_645
H(71) H(28) 3.078 2_645
H(71) H(67) 2.548 2_645
H(71) H(68) 2.449 2_645
H(71) H(69) 3.509 2_645
H(72) Br(1) 3.350 4_755
H(73) O(3) 3.270 6_655
H(73) C(8) 3.139 3_555
H(73) C(63) 3.495 .
H(73) H(1) 3.167 3_555
H(73) H(2) 2.330 3_555
H(74) C(41) 3.581 .
H(76) Br(2) 3.210 4_765
H(76) C(42) 3.483 8_755
H(76) H(76) 3.259 4_765
H(77) C(20) 3.586 3_555
H(77) C(21) 3.238 3_555
H(77) H(16) 3.486 4_765
H(77) H(18) 3.281 4_765
H(77) H(37) 2.661 3_555
H(77) H(38) 2.998 3_555
H(77) H(50) 2.689 3_555
H(78) Br(1) 2.958 4_755
H(78) C(42) 3.481 .
H(78) H(78) 2.994 4_755
H(79) C(7) 3.276 3_555
H(79) C(8) 3.322 3_555
H(79) H(2) 2.382 3_555
H(79) H(28) 2.861 3_555
H(79) H(29) 2.940 3_555
H(80) C(20) 3.086 3_555
H(80) C(60) 3.449 .
H(80) H(49) 3.353 3_555
H(80) H(50) 2.223 3_555
H(80) H(51) 3.336 3_555
H(81) C(16) 3.266 5_544
H(81) C(21) 3.440 6_654
H(81) H(16) 3.326 5_544
H(81) H(38) 3.106 6_654
H(81) H(39) 2.951 6_654
H(81) H(40) 2.920 5_544
H(81) H(41) 3.533 5_544
H(81) H(42) 2.861 5_544
H(81) H(64) 3.538 6_654

loop_
_geom_torsion_atom_site_label_1
_geom_torsion_atom_site_label_2
_geom_torsion_atom_site_label_3
_geom_torsion_atom_site_label_4
_geom_torsion
_geom_torsion_site_symmetry_1
_geom_torsion_site_symmetry_3
_geom_torsion_site_symmetry_4
Fe(2) Fe(1) Fe(4) Fe(3) 71.82(3) . . .
Fe(2) Fe(1) Fe(4) S(1) 35.51(4) . . .
Fe(2) Fe(1) Fe(4) S(3) -65.26(5) . . .
Fe(2) Fe(1) Fe(4) S(4) 136.94(6) . . .
Fe(2) Fe(1) Fe(4) S(8) -144.27(17) . . .
Fe(4) Fe(1) Fe(2) Fe(3) -67.95(3) . . .
Fe(4) Fe(1) Fe(2) Fe(7) -86.85(7) . . .
Fe(4) Fe(1) Fe(2) S(1) -35.71(4) . . .
Fe(4) Fe(1) Fe(2) S(2) -132.23(6) . . .
Fe(4) Fe(1) Fe(2) S(3) 66.55(5) . . .
Fe(4) Fe(1) Fe(2) N(2) 153.4(3) . . .
Fe(2) Fe(1) S(2) Fe(3) -76.18(4) . . .
S(2) Fe(1) Fe(2) Fe(3) 64.28(5) . . .
S(2) Fe(1) Fe(2) Fe(4) 132.23(6) . . .
S(2) Fe(1) Fe(2) Fe(7) 45.37(8) . . .
S(2) Fe(1) Fe(2) S(1) 96.51(6) . . .
S(2) Fe(1) Fe(2) S(3) -161.22(7) . . .
S(2) Fe(1) Fe(2) N(2) -74.4(3) . . .
Fe(2) Fe(1) S(3) Fe(4) 72.60(4) . . .
S(3) Fe(1) Fe(2) Fe(3) -134.50(6) . . .
S(3) Fe(1) Fe(2) Fe(4) -66.55(5) . . .
S(3) Fe(1) Fe(2) Fe(7) -153.40(9) . . .
S(3) Fe(1) Fe(2) S(1) -102.26(6) . . .
S(3) Fe(1) Fe(2) S(2) 161.22(7) . . .
S(3) Fe(1) Fe(2) N(2) 86.8(3) . . .
Fe(2) Fe(1) S(4) Fe(3) 38.05(4) . . .
Fe(2) Fe(1) S(4) Fe(4) -34.88(4) . . .
S(4) Fe(1) Fe(2) Fe(3) -34.79(4) . . .
S(4) Fe(1) Fe(2) Fe(4) 33.16(5) . . .
S(4) Fe(1) Fe(2) Fe(7) -53.69(9) . . .
S(4) Fe(1) Fe(2) S(1) -2.55(6) . . .
S(4) Fe(1) Fe(2) S(2) -99.07(7) . . .
S(4) Fe(1) Fe(2) S(3) 99.71(7) . . .
S(4) Fe(1) Fe(2) N(2) -173.5(3) . . .
Fe(2) Fe(1) N(1) Si(1) -134.7(2) . . .
Fe(2) Fe(1) N(1) Si(2) 58.7(4) . . .
N(1) Fe(1) Fe(2) Fe(3) 140.2(3) . . .
N(1) Fe(1) Fe(2) Fe(4) -151.9(3) . . .
N(1) Fe(1) Fe(2) Fe(7) 121.3(3) . . .
N(1) Fe(1) Fe(2) S(1) 172.4(3) . . .
N(1) Fe(1) Fe(2) S(2) 75.9(3) . . .
N(1) Fe(1) Fe(2) S(3) -85.3(3) . . .
N(1) Fe(1) Fe(2) N(2) 1.5(4) . . .
Fe(4) Fe(1) S(2) Fe(2) 38.09(4) . . .
Fe(4) Fe(1) S(2) Fe(3) -38.09(4) . . .
S(2) Fe(1) Fe(4) Fe(2) -35.90(4) . . .
S(2) Fe(1) Fe(4) Fe(3) 35.92(4) . . .
S(2) Fe(1) Fe(4) S(1) -0.39(6) . . .
S(2) Fe(1) Fe(4) S(3) -101.16(6) . . .
S(2) Fe(1) Fe(4) S(4) 101.04(6) . . .
S(2) Fe(1) Fe(4) S(8) 179.83(16) . . .
Fe(4) Fe(1) S(3) Fe(2) -72.60(4) . . .
S(3) Fe(1) Fe(4) Fe(2) 65.26(5) . . .
S(3) Fe(1) Fe(4) Fe(3) 137.08(6) . . .
S(3) Fe(1) Fe(4) S(1) 100.77(6) . . .
S(3) Fe(1) Fe(4) S(4) -157.80(7) . . .
S(3) Fe(1) Fe(4) S(8) -79.01(17) . . .
Fe(4) Fe(1) S(4) Fe(3) 72.94(4) . . .
S(4) Fe(1) Fe(4) Fe(2) -136.94(6) . . .
S(4) Fe(1) Fe(4) Fe(3) -65.12(5) . . .
S(4) Fe(1) Fe(4) S(1) -101.43(7) . . .
S(4) Fe(1) Fe(4) S(3) 157.80(7) . . .
S(4) Fe(1) Fe(4) S(8) 78.79(17) . . .
Fe(4) Fe(1) N(1) Si(1) 99.3(3) . . .
Fe(4) Fe(1) N(1) Si(2) -67.3(4) . . .
N(1) Fe(1) Fe(4) Fe(2) 146.3(3) . . .
N(1) Fe(1) Fe(4) Fe(3) -141.9(3) . . .
N(1) Fe(1) Fe(4) S(1) -178.2(3) . . .
N(1) Fe(1) Fe(4) S(3) 81.1(3) . . .
N(1) Fe(1) Fe(4) S(4) -76.7(3) . . .
N(1) Fe(1) Fe(4) S(8) 2.0(3) . . .
S(2) Fe(1) S(3) Fe(2) 15.05(6) . . .
S(2) Fe(1) S(3) Fe(4) 87.65(6) . . .
S(3) Fe(1) S(2) Fe(2) -15.07(6) . . .
S(3) Fe(1) S(2) Fe(3) -91.25(6) . . .
S(2) Fe(1) S(4) Fe(3) -14.71(6) . . .
S(2) Fe(1) S(4) Fe(4) -87.64(6) . . .
S(4) Fe(1) S(2) Fe(2) 90.86(6) . . .
S(4) Fe(1) S(2) Fe(3) 14.68(6) . . .
S(2) Fe(1) N(1) Si(1) -78.2(3) . . .
S(2) Fe(1) N(1) Si(2) 115.1(2) . . .
N(1) Fe(1) S(2) Fe(2) -143.08(17) . . .
N(1) Fe(1) S(2) Fe(3) 140.74(17) . . .
S(3) Fe(1) S(4) Fe(3) 90.92(6) . . .
S(3) Fe(1) S(4) Fe(4) 17.98(6) . . .
S(4) Fe(1) S(3) Fe(2) -90.49(5) . . .
S(4) Fe(1) S(3) Fe(4) -17.88(6) . . .
S(3) Fe(1) N(1) Si(1) 162.4(2) . . .
S(3) Fe(1) N(1) Si(2) -4.2(3) . . .
N(1) Fe(1) S(3) Fe(2) 140.11(19) . . .
N(1) Fe(1) S(3) Fe(4) -147.28(19) . . .
S(4) Fe(1) N(1) Si(1) 39.8(3) . . .
S(4) Fe(1) N(1) Si(2) -126.8(2) . . .
N(1) Fe(1) S(4) Fe(3) -138.76(19) . . .
N(1) Fe(1) S(4) Fe(4) 148.30(19) . . .
Fe(1) Fe(2) Fe(3) Fe(4) 72.11(3) . . .
Fe(1) Fe(2) Fe(3) Fe(6) -173.36(4) . . .
Fe(1) Fe(2) Fe(3) S(1) 141.82(5) . . .
Fe(1) Fe(2) Fe(3) S(2) -61.86(5) . . .
Fe(1) Fe(2) Fe(3) S(4) 35.44(5) . . .
Fe(1) Fe(2) Fe(3) N(4) -161.5(2) . . .
Fe(1) Fe(2) Fe(4) Fe(3) -71.99(3) . . .
Fe(1) Fe(2) Fe(4) S(1) -138.57(5) . . .
Fe(1) Fe(2) Fe(4) S(3) 62.39(5) . . .
Fe(1) Fe(2) Fe(4) S(4) -34.51(5) . . .
Fe(1) Fe(2) Fe(4) S(8) 161.47(9) . . .
Fe(1) Fe(2) Fe(7) Fe(6) 19.62(8) . . .
Fe(1) Fe(2) Fe(7) Fe(8) 76.58(8) . . .
Fe(1) Fe(2) Fe(7) S(1) 64.39(8) . . .
Fe(1) Fe(2) Fe(7) S(5) -30.89(10) . . .
Fe(1) Fe(2) Fe(7) S(7) 131.67(11) . . .
Fe(1) Fe(2) Fe(7) N(2) -150.46(19) . . .
Fe(1) Fe(2) S(1) Fe(3) -34.55(4) . . .
Fe(1) Fe(2) S(1) Fe(4) 37.42(4) . . .
Fe(1) Fe(2) S(1) Fe(6) -92.69(6) . . .
Fe(1) Fe(2) S(1) Fe(7) -150.45(4) . . .
Fe(1) Fe(2) S(1) Fe(8) -167.80(7) . . .
Fe(1) Fe(2) S(2) Fe(3) 79.77(4) . . .
Fe(1) Fe(2) S(3) Fe(4) -78.12(4) . . .
Fe(1) Fe(2) N(2) Fe(7) 142.8(2) . . .
Fe(1) Fe(2) N(2) Si(3) 25.1(5) . . .
Fe(1) Fe(2) N(2) Si(4) -105.4(3) . . .
Fe(3) Fe(2) Fe(4) Fe(1) 71.99(3) . . .
Fe(3) Fe(2) Fe(4) S(1) -66.58(4) . . .
Fe(3) Fe(2) Fe(4) S(3) 134.38(5) . . .
Fe(3) Fe(2) Fe(4) S(4) 37.48(5) . . .
Fe(3) Fe(2) Fe(4) S(8) -126.54(9) . . .
Fe(4) Fe(2) Fe(3) Fe(6) 114.53(3) . . .
Fe(4) Fe(2) Fe(3) S(1) 69.71(4) . . .
Fe(4) Fe(2) Fe(3) S(2) -133.97(6) . . .
Fe(4) Fe(2) Fe(3) S(4) -36.66(4) . . .
Fe(4) Fe(2) Fe(3) N(4) 126.3(2) . . .
Fe(3) Fe(2) Fe(7) Fe(6) 3.12(3) . . .
Fe(3) Fe(2) Fe(7) Fe(8) 60.08(4) . . .
Fe(3) Fe(2) Fe(7) S(1) 47.89(4) . . .
Fe(3) Fe(2) Fe(7) S(5) -47.39(5) . . .
Fe(3) Fe(2) Fe(7) S(7) 115.17(10) . . .
Fe(3) Fe(2) Fe(7) N(2) -166.96(17) . . .
Fe(7) Fe(2) Fe(3) Fe(4) -117.64(3) . . .
Fe(7) Fe(2) Fe(3) Fe(6) -3.11(3) . . .
Fe(7) Fe(2) Fe(3) S(1) -47.93(4) . . .
Fe(7) Fe(2) Fe(3) S(2) 108.39(5) . . .
Fe(7) Fe(2) Fe(3) S(4) -154.31(5) . . .
Fe(7) Fe(2) Fe(3) N(4) 8.7(2) . . .
Fe(3) Fe(2) S(1) Fe(4) 71.97(4) . . .
Fe(3) Fe(2) S(1) Fe(6) -58.14(5) . . .
Fe(3) Fe(2) S(1) Fe(7) -115.89(5) . . .
Fe(3) Fe(2) S(1) Fe(8) -133.25(10) . . .
S(1) Fe(2) Fe(3) Fe(4) -69.71(4) . . .
S(1) Fe(2) Fe(3) Fe(6) 44.82(4) . . .
S(1) Fe(2) Fe(3) S(2) 156.32(7) . . .
S(1) Fe(2) Fe(3) S(4) -106.38(6) . . .
S(1) Fe(2) Fe(3) N(4) 56.6(2) . . .
Fe(3) Fe(2) S(2) Fe(1) -79.77(4) . . .
S(2) Fe(2) Fe(3) Fe(4) 133.97(6) . . .
S(2) Fe(2) Fe(3) Fe(6) -111.50(5) . . .
S(2) Fe(2) Fe(3) S(1) -156.32(7) . . .
S(2) Fe(2) Fe(3) S(4) 97.30(6) . . .
S(2) Fe(2) Fe(3) N(4) -99.7(2) . . .
Fe(3) Fe(2) S(3) Fe(1) 39.61(5) . . .
Fe(3) Fe(2) S(3) Fe(4) -38.51(4) . . .
S(3) Fe(2) Fe(3) Fe(4) 36.82(5) . . .
S(3) Fe(2) Fe(3) Fe(6) 151.35(5) . . .
S(3) Fe(2) Fe(3) S(1) 106.54(6) . . .
S(3) Fe(2) Fe(3) S(2) -97.14(6) . . .
S(3) Fe(2) Fe(3) S(4) 0.16(6) . . .
S(3) Fe(2) Fe(3) N(4) 163.2(2) . . .
Fe(3) Fe(2) N(2) Fe(7) 18.8(2) . . .
Fe(3) Fe(2) N(2) Si(3) -98.9(2) . . .
Fe(3) Fe(2) N(2) Si(4) 130.65(19) . . .
N(2) Fe(2) Fe(3) Fe(4) -131.68(19) . . .
N(2) Fe(2) Fe(3) Fe(6) -17.15(19) . . .
N(2) Fe(2) Fe(3) S(1) -61.97(19) . . .
N(2) Fe(2) Fe(3) S(2) 94.4(2) . . .
N(2) Fe(2) Fe(3) S(4) -168.34(19) . . .
N(2) Fe(2) Fe(3) N(4) -5.3(2) . . .
Fe(4) Fe(2) Fe(7) Fe(6) -51.94(4) . . .
Fe(4) Fe(2) Fe(7) Fe(8) 5.02(5) . . .
Fe(4) Fe(2) Fe(7) S(1) -7.17(5) . . .
Fe(4) Fe(2) Fe(7) S(5) -102.45(5) . . .
Fe(4) Fe(2) Fe(7) S(7) 60.11(11) . . .
Fe(4) Fe(2) Fe(7) N(2) 137.97(17) . . .
Fe(7) Fe(2) Fe(4) Fe(1) 145.59(4) . . .
Fe(7) Fe(2) Fe(4) Fe(3) 73.60(3) . . .
Fe(7) Fe(2) Fe(4) S(1) 7.02(5) . . .
Fe(7) Fe(2) Fe(4) S(3) -152.03(6) . . .
Fe(7) Fe(2) Fe(4) S(4) 111.08(5) . . .
Fe(7) Fe(2) Fe(4) S(8) -52.94(9) . . .
Fe(4) Fe(2) S(1) Fe(3) -71.97(4) . . .
Fe(4) Fe(2) S(1) Fe(6) -130.11(7) . . .
Fe(4) Fe(2) S(1) Fe(7) 172.14(5) . . .
Fe(4) Fe(2) S(1) Fe(8) 154.78(10) . . .
S(1) Fe(2) Fe(4) Fe(1) 138.57(5) . . .
S(1) Fe(2) Fe(4) Fe(3) 66.58(4) . . .
S(1) Fe(2) Fe(4) S(3) -159.05(7) . . .
S(1) Fe(2) Fe(4) S(4) 104.06(6) . . .
S(1) Fe(2) Fe(4) S(8) -59.96(9) . . .
Fe(4) Fe(2) S(2) Fe(1) -41.19(4) . . .
Fe(4) Fe(2) S(2) Fe(3) 38.57(4) . . .
S(2) Fe(2) Fe(4) Fe(1) 36.14(4) . . .
S(2) Fe(2) Fe(4) Fe(3) -35.85(4) . . .
S(2) Fe(2) Fe(4) S(1) -102.43(6) . . .
S(2) Fe(2) Fe(4) S(3) 98.53(6) . . .
S(2) Fe(2) Fe(4) S(4) 1.63(6) . . .
S(2) Fe(2) Fe(4) S(8) -162.39(9) . . .
Fe(4) Fe(2) S(3) Fe(1) 78.12(4) . . .
S(3) Fe(2) Fe(4) Fe(1) -62.39(5) . . .
S(3) Fe(2) Fe(4) Fe(3) -134.38(5) . . .
S(3) Fe(2) Fe(4) S(1) 159.05(7) . . .
S(3) Fe(2) Fe(4) S(4) -96.89(6) . . .
S(3) Fe(2) Fe(4) S(8) 99.08(10) . . .
Fe(4) Fe(2) N(2) Fe(7) -75.1(2) . . .
Fe(4) Fe(2) N(2) Si(3) 167.16(10) . . .
Fe(4) Fe(2) N(2) Si(4) 36.7(3) . . .
N(2) Fe(2) Fe(4) Fe(1) -162.6(2) . . .
N(2) Fe(2) Fe(4) Fe(3) 125.4(2) . . .
N(2) Fe(2) Fe(4) S(1) 58.8(2) . . .
N(2) Fe(2) Fe(4) S(3) -100.2(2) . . .
N(2) Fe(2) Fe(4) S(4) 162.9(2) . . .
N(2) Fe(2) Fe(4) S(8) -1.1(2) . . .
Fe(7) Fe(2) S(1) Fe(3) 115.89(5) . . .
Fe(7) Fe(2) S(1) Fe(4) -172.14(5) . . .
Fe(7) Fe(2) S(1) Fe(6) 57.75(5) . . .
Fe(7) Fe(2) S(1) Fe(8) -17.36(7) . . .
S(1) Fe(2) Fe(7) Fe(6) -44.77(4) . . .
S(1) Fe(2) Fe(7) Fe(8) 12.19(5) . . .
S(1) Fe(2) Fe(7) S(5) -95.28(6) . . .
S(1) Fe(2) Fe(7) S(7) 67.28(11) . . .
S(1) Fe(2) Fe(7) N(2) 145.15(18) . . .
Fe(7) Fe(2) S(2) Fe(1) -157.48(4) . . .
Fe(7) Fe(2) S(2) Fe(3) -77.71(4) . . .
S(2) Fe(2) Fe(7) Fe(6) 54.78(5) . . .
S(2) Fe(2) Fe(7) Fe(8) 111.73(5) . . .
S(2) Fe(2) Fe(7) S(1) 99.54(6) . . .
S(2) Fe(2) Fe(7) S(5) 4.26(7) . . .
S(2) Fe(2) Fe(7) S(7) 166.82(10) . . .
S(2) Fe(2) Fe(7) N(2) -115.31(18) . . .
Fe(7) Fe(2) S(3) Fe(1) 149.25(10) . . .
Fe(7) Fe(2) S(3) Fe(4) 71.13(12) . . .
S(3) Fe(2) Fe(7) Fe(6) -109.38(12) . . .
S(3) Fe(2) Fe(7) Fe(8) -52.42(13) . . .
S(3) Fe(2) Fe(7) S(1) -64.61(12) . . .
S(3) Fe(2) Fe(7) S(5) -159.90(11) . . .
S(3) Fe(2) Fe(7) S(7) 2.67(18) . . .
S(3) Fe(2) Fe(7) N(2) 80.5(2) . . .
Fe(7) Fe(2) N(2) Si(3) -117.7(3) . . .
Fe(7) Fe(2) N(2) Si(4) 111.8(2) . . .
N(2) Fe(2) Fe(7) Fe(6) 170.09(17) . . .
N(2) Fe(2) Fe(7) Fe(8) -132.96(17) . . .
N(2) Fe(2) Fe(7) S(1) -145.15(18) . . .
N(2) Fe(2) Fe(7) S(5) 119.57(18) . . .
N(2) Fe(2) Fe(7) S(7) -77.9(2) . . .
S(1) Fe(2) S(2) Fe(1) -99.87(5) . . .
S(1) Fe(2) S(2) Fe(3) -20.10(5) . . .
S(2) Fe(2) S(1) Fe(3) 19.54(5) . . .
S(2) Fe(2) S(1) Fe(4) 91.51(5) . . .
S(2) Fe(2) S(1) Fe(6) -38.60(7) . . .
S(2) Fe(2) S(1) Fe(7) -96.35(5) . . .
S(2) Fe(2) S(1) Fe(8) -113.70(9) . . .
S(1) Fe(2) S(3) Fe(1) 96.81(6) . . .
S(1) Fe(2) S(3) Fe(4) 18.70(6) . . .
S(3) Fe(2) S(1) Fe(3) -90.20(6) . . .
S(3) Fe(2) S(1) Fe(4) -18.23(6) . . .
S(3) Fe(2) S(1) Fe(6) -148.34(6) . . .
S(3) Fe(2) S(1) Fe(7) 153.91(5) . . .
S(3) Fe(2) S(1) Fe(8) 136.56(8) . . .
S(1) Fe(2) N(2) Fe(7) -28.41(13) . . .
S(1) Fe(2) N(2) Si(3) -146.2(2) . . .
S(1) Fe(2) N(2) Si(4) 83.4(2) . . .
N(2) Fe(2) S(1) Fe(3) 141.55(14) . . .
N(2) Fe(2) S(1) Fe(4) -146.48(14) . . .
N(2) Fe(2) S(1) Fe(6) 83.41(14) . . .
N(2) Fe(2) S(1) Fe(7) 25.66(14) . . .
N(2) Fe(2) S(1) Fe(8) 8.30(16) . . .
S(2) Fe(2) S(3) Fe(1) -15.00(6) . . .
S(2) Fe(2) S(3) Fe(4) -93.12(5) . . .
S(3) Fe(2) S(2) Fe(1) 15.17(6) . . .
S(3) Fe(2) S(2) Fe(3) 94.94(6) . . .
S(2) Fe(2) N(2) Fe(7) 83.86(15) . . .
S(2) Fe(2) N(2) Si(3) -33.9(2) . . .
S(2) Fe(2) N(2) Si(4) -164.34(17) . . .
N(2) Fe(2) S(2) Fe(1) 152.28(16) . . .
N(2) Fe(2) S(2) Fe(3) -127.96(16) . . .
S(3) Fe(2) N(2) Fe(7) -147.82(9) . . .
S(3) Fe(2) N(2) Si(3) 94.4(2) . . .
S(3) Fe(2) N(2) Si(4) -36.0(3) . . .
N(2) Fe(2) S(3) Fe(1) -149.84(16) . . .
N(2) Fe(2) S(3) Fe(4) 132.04(16) . . .
Fe(2) Fe(3) Fe(4) Fe(1) -71.43(3) . . .
Fe(2) Fe(3) Fe(4) S(1) 66.27(4) . . .
Fe(2) Fe(3) Fe(4) S(3) -37.22(4) . . .
Fe(2) Fe(3) Fe(4) S(4) -134.10(5) . . .
Fe(2) Fe(3) Fe(4) S(8) 127.12(8) . . .
Fe(2) Fe(3) Fe(6) Fe(5) 17.18(8) . . .
Fe(2) Fe(3) Fe(6) Fe(7) 3.14(3) . . .
Fe(2) Fe(3) Fe(6) Fe(8) -52.45(4) . . .
Fe(2) Fe(3) Fe(6) S(1) -44.84(4) . . .
Fe(2) Fe(3) Fe(6) S(5) 55.10(5) . . .
Fe(2) Fe(3) Fe(6) S(6) -110.73(11) . . .
Fe(2) Fe(3) Fe(6) N(4) 169.50(18) . . .
Fe(2) Fe(3) S(1) Fe(4) -71.91(4) . . .
Fe(2) Fe(3) S(1) Fe(6) 120.74(5) . . .
Fe(2) Fe(3) S(1) Fe(7) 60.76(5) . . .
Fe(2) Fe(3) S(1) Fe(8) 131.69(10) . . .
Fe(2) Fe(3) S(2) Fe(1) 79.32(4) . . .
Fe(2) Fe(3) S(4) Fe(1) -39.49(4) . . .
Fe(2) Fe(3) S(4) Fe(4) 38.47(4) . . .
Fe(2) Fe(3) N(4) Fe(6) -15.9(2) . . .
Fe(2) Fe(3) N(4) Si(7) 92.3(2) . . .
Fe(2) Fe(3) N(4) Si(8) -126.78(18) . . .
Fe(4) Fe(3) Fe(6) Fe(5) 73.40(8) . . .
Fe(4) Fe(3) Fe(6) Fe(7) 59.36(4) . . .
Fe(4) Fe(3) Fe(6) Fe(8) 3.77(5) . . .
Fe(4) Fe(3) Fe(6) S(1) 11.38(5) . . .
Fe(4) Fe(3) Fe(6) S(5) 111.32(5) . . .
Fe(4) Fe(3) Fe(6) S(6) -54.51(12) . . .
Fe(4) Fe(3) Fe(6) N(4) -134.28(18) . . .
Fe(6) Fe(3) Fe(4) Fe(1) -148.81(4) . . .
Fe(6) Fe(3) Fe(4) Fe(2) -77.37(4) . . .
Fe(6) Fe(3) Fe(4) S(1) -11.10(5) . . .
Fe(6) Fe(3) Fe(4) S(3) -114.60(5) . . .
Fe(6) Fe(3) Fe(4) S(4) 148.53(6) . . .
Fe(6) Fe(3) Fe(4) S(8) 49.75(9) . . .
Fe(4) Fe(3) S(1) Fe(2) 71.91(4) . . .
Fe(4) Fe(3) S(1) Fe(6) -167.35(5) . . .
Fe(4) Fe(3) S(1) Fe(7) 132.67(7) . . .
Fe(4) Fe(3) S(1) Fe(8) -156.40(10) . . .
S(1) Fe(3) Fe(4) Fe(1) -137.70(5) . . .
S(1) Fe(3) Fe(4) Fe(2) -66.27(4) . . .
S(1) Fe(3) Fe(4) S(3) -103.49(6) . . .
S(1) Fe(3) Fe(4) S(4) 159.63(7) . . .
S(1) Fe(3) Fe(4) S(8) 60.85(9) . . .
Fe(4) Fe(3) S(2) Fe(1) 40.96(4) . . .
Fe(4) Fe(3) S(2) Fe(2) -38.36(4) . . .
S(2) Fe(3) Fe(4) Fe(1) -35.87(4) . . .
S(2) Fe(3) Fe(4) Fe(2) 35.56(4) . . .
S(2) Fe(3) Fe(4) S(1) 101.83(6) . . .
S(2) Fe(3) Fe(4) S(3) -1.66(6) . . .
S(2) Fe(3) Fe(4) S(4) -98.53(6) . . .
S(2) Fe(3) Fe(4) S(8) 162.69(8) . . .
Fe(4) Fe(3) S(4) Fe(1) -77.96(4) . . .
S(4) Fe(3) Fe(4) Fe(1) 62.66(5) . . .
S(4) Fe(3) Fe(4) Fe(2) 134.10(5) . . .
S(4) Fe(3) Fe(4) S(1) -159.63(7) . . .
S(4) Fe(3) Fe(4) S(3) 96.87(6) . . .
S(4) Fe(3) Fe(4) S(8) -98.78(9) . . .
Fe(4) Fe(3) N(4) Fe(6) 76.4(2) . . .
Fe(4) Fe(3) N(4) Si(7) -175.36(13) . . .
Fe(4) Fe(3) N(4) Si(8) -34.5(3) . . .
N(4) Fe(3) Fe(4) Fe(1) 159.93(19) . . .
N(4) Fe(3) Fe(4) Fe(2) -128.64(19) . . .
N(4) Fe(3) Fe(4) S(1) -62.37(19) . . .
N(4) Fe(3) Fe(4) S(3) -165.86(19) . . .
N(4) Fe(3) Fe(4) S(4) 97.3(2) . . .
N(4) Fe(3) Fe(4) S(8) -1.5(2) . . .
Fe(6) Fe(3) S(1) Fe(2) -120.74(5) . . .
Fe(6) Fe(3) S(1) Fe(4) 167.35(5) . . .
Fe(6) Fe(3) S(1) Fe(7) -59.98(5) . . .
Fe(6) Fe(3) S(1) Fe(8) 10.95(7) . . .
S(1) Fe(3) Fe(6) Fe(5) 62.01(8) . . .
S(1) Fe(3) Fe(6) Fe(7) 47.97(4) . . .
S(1) Fe(3) Fe(6) Fe(8) -7.61(5) . . .
S(1) Fe(3) Fe(6) S(5) 99.94(6) . . .
S(1) Fe(3) Fe(6) S(6) -65.90(11) . . .
S(1) Fe(3) Fe(6) N(4) -145.66(19) . . .
Fe(6) Fe(3) S(2) Fe(1) 156.72(4) . . .
Fe(6) Fe(3) S(2) Fe(2) 77.40(4) . . .
S(2) Fe(3) Fe(6) Fe(5) -34.00(10) . . .
S(2) Fe(3) Fe(6) Fe(7) -48.03(5) . . .
S(2) Fe(3) Fe(6) Fe(8) -103.62(5) . . .
S(2) Fe(3) Fe(6) S(1) -96.01(6) . . .
S(2) Fe(3) Fe(6) S(5) 3.93(7) . . .
S(2) Fe(3) Fe(6) S(6) -161.91(11) . . .
S(2) Fe(3) Fe(6) N(4) 118.33(19) . . .
Fe(6) Fe(3) S(4) Fe(1) -149.55(9) . . .
Fe(6) Fe(3) S(4) Fe(4) -71.59(10) . . .
S(4) Fe(3) Fe(6) Fe(5) 129.71(11) . . .
S(4) Fe(3) Fe(6) Fe(7) 115.67(10) . . .
S(4) Fe(3) Fe(6) Fe(8) 60.08(11) . . .
S(4) Fe(3) Fe(6) S(1) 67.70(11) . . .
S(4) Fe(3) Fe(6) S(5) 167.64(10) . . .
S(4) Fe(3) Fe(6) S(6) 1.80(17) . . .
S(4) Fe(3) Fe(6) N(4) -78.0(2) . . .
Fe(6) Fe(3) N(4) Si(7) 108.2(3) . . .
Fe(6) Fe(3) N(4) Si(8) -110.9(2) . . .
N(4) Fe(3) Fe(6) Fe(5) -152.3(2) . . .
N(4) Fe(3) Fe(6) Fe(7) -166.36(18) . . .
N(4) Fe(3) Fe(6) Fe(8) 138.05(18) . . .
N(4) Fe(3) Fe(6) S(1) 145.66(19) . . .
N(4) Fe(3) Fe(6) S(5) -114.40(19) . . .
N(4) Fe(3) Fe(6) S(6) 79.8(2) . . .
S(1) Fe(3) S(2) Fe(1) 99.24(5) . . .
S(1) Fe(3) S(2) Fe(2) 19.92(6) . . .
S(2) Fe(3) S(1) Fe(2) -19.36(5) . . .
S(2) Fe(3) S(1) Fe(4) -91.27(5) . . .
S(2) Fe(3) S(1) Fe(6) 101.38(5) . . .
S(2) Fe(3) S(1) Fe(7) 41.40(7) . . .
S(2) Fe(3) S(1) Fe(8) 112.33(9) . . .
S(1) Fe(3) S(4) Fe(1) -96.02(6) . . .
S(1) Fe(3) S(4) Fe(4) -18.06(6) . . .
S(4) Fe(3) S(1) Fe(2) 89.47(6) . . .
S(4) Fe(3) S(1) Fe(4) 17.55(6) . . .
S(4) Fe(3) S(1) Fe(6) -149.80(5) . . .
S(4) Fe(3) S(1) Fe(7) 150.22(6) . . .
S(4) Fe(3) S(1) Fe(8) -138.85(8) . . .
S(1) Fe(3) N(4) Fe(6) 27.79(14) . . .
S(1) Fe(3) N(4) Si(7) 136.0(2) . . .
S(1) Fe(3) N(4) Si(8) -83.1(2) . . .
N(4) Fe(3) S(1) Fe(2) -145.91(14) . . .
N(4) Fe(3) S(1) Fe(4) 142.18(14) . . .
N(4) Fe(3) S(1) Fe(6) -25.17(13) . . .
N(4) Fe(3) S(1) Fe(7) -85.15(14) . . .
N(4) Fe(3) S(1) Fe(8) -14.22(16) . . .
S(2) Fe(3) S(4) Fe(1) 14.57(6) . . .
S(2) Fe(3) S(4) Fe(4) 92.54(5) . . .
S(4) Fe(3) S(2) Fe(1) -14.81(6) . . .
S(4) Fe(3) S(2) Fe(2) -94.13(5) . . .
S(2) Fe(3) N(4) Fe(6) -84.95(16) . . .
S(2) Fe(3) N(4) Si(7) 23.3(3) . . .
S(2) Fe(3) N(4) Si(8) 164.15(16) . . .
N(4) Fe(3) S(2) Fe(1) -151.86(16) . . .
N(4) Fe(3) S(2) Fe(2) 128.82(16) . . .
S(4) Fe(3) N(4) Fe(6) 144.87(9) . . .
S(4) Fe(3) N(4) Si(7) -106.9(2) . . .
S(4) Fe(3) N(4) Si(8) 34.0(2) . . .
N(4) Fe(3) S(4) Fe(1) 153.40(16) . . .
N(4) Fe(3) S(4) Fe(4) -128.63(16) . . .
Fe(1) Fe(4) S(1) Fe(2) -38.12(4) . . .
Fe(1) Fe(4) S(1) Fe(3) 39.03(4) . . .
Fe(1) Fe(4) S(1) Fe(6) 55.43(9) . . .
Fe(1) Fe(4) S(1) Fe(7) -48.50(10) . . .
Fe(1) Fe(4) S(1) Fe(8) -177.56(14) . . .
Fe(1) Fe(4) S(3) Fe(2) 79.89(4) . . .
Fe(1) Fe(4) S(4) Fe(3) -80.08(4) . . .
Fe(1) Fe(4) S(8) C(25) -3.7(3) . . .
Fe(2) Fe(4) S(1) Fe(3) 77.15(4) . . .
Fe(2) Fe(4) S(1) Fe(6) 93.55(8) . . .
Fe(2) Fe(4) S(1) Fe(7) -10.38(7) . . .
Fe(2) Fe(4) S(1) Fe(8) -139.44(17) . . .
Fe(2) Fe(4) S(3) Fe(1) -79.89(4) . . .
Fe(2) Fe(4) S(4) Fe(1) 38.77(5) . . .
Fe(2) Fe(4) S(4) Fe(3) -41.31(4) . . .
Fe(2) Fe(4) S(8) C(25) -136.9(2) . . .
Fe(3) Fe(4) S(1) Fe(2) -77.15(4) . . .
Fe(3) Fe(4) S(1) Fe(6) 16.40(7) . . .
Fe(3) Fe(4) S(1) Fe(7) -87.53(8) . . .
Fe(3) Fe(4) S(1) Fe(8) 143.41(17) . . .
Fe(3) Fe(4) S(3) Fe(1) -38.80(5) . . .
Fe(3) Fe(4) S(3) Fe(2) 41.09(4) . . .
Fe(3) Fe(4) S(4) Fe(1) 80.08(4) . . .
Fe(3) Fe(4) S(8) C(25) 129.2(2) . . .
S(1) Fe(4) S(3) Fe(1) -98.32(5) . . .
S(1) Fe(4) S(3) Fe(2) -18.43(6) . . .
S(3) Fe(4) S(1) Fe(2) 18.06(6) . . .
S(3) Fe(4) S(1) Fe(3) 95.21(6) . . .
S(3) Fe(4) S(1) Fe(6) 111.61(9) . . .
S(3) Fe(4) S(1) Fe(7) 7.67(11) . . .
S(3) Fe(4) S(1) Fe(8) -121.38(15) . . .
S(1) Fe(4) S(4) Fe(1) 98.10(5) . . .
S(1) Fe(4) S(4) Fe(3) 18.02(6) . . .
S(4) Fe(4) S(1) Fe(2) -94.78(6) . . .
S(4) Fe(4) S(1) Fe(3) -17.63(6) . . .
S(4) Fe(4) S(1) Fe(6) -1.23(11) . . .
S(4) Fe(4) S(1) Fe(7) -105.17(9) . . .
S(4) Fe(4) S(1) Fe(8) 125.78(15) . . .
S(1) Fe(4) S(8) C(25) 176.5(2) . . .
S(8) Fe(4) S(1) Fe(2) 141.80(6) . . .
S(8) Fe(4) S(1) Fe(3) -141.05(6) . . .
S(8) Fe(4) S(1) Fe(6) -124.65(9) . . .
S(8) Fe(4) S(1) Fe(7) 131.42(9) . . .
S(8) Fe(4) S(1) Fe(8) 2.36(17) . . .
S(3) Fe(4) S(4) Fe(1) -18.12(6) . . .
S(3) Fe(4) S(4) Fe(3) -98.20(5) . . .
S(4) Fe(4) S(3) Fe(1) 18.22(6) . . .
S(4) Fe(4) S(3) Fe(2) 98.11(5) . . .
S(3) Fe(4) S(8) C(25) -68.3(2) . . .
S(8) Fe(4) S(3) Fe(1) 154.06(7) . . .
S(8) Fe(4) S(3) Fe(2) -126.05(7) . . .
S(4) Fe(4) S(8) C(25) 60.9(2) . . .
S(8) Fe(4) S(4) Fe(1) -154.20(7) . . .
S(8) Fe(4) S(4) Fe(3) 125.72(7) . . .
Fe(6) Fe(5) Fe(8) Fe(7) 70.89(3) . . .
Fe(6) Fe(5) Fe(8) S(1) 34.26(5) . . .
Fe(6) Fe(5) Fe(8) S(6) -64.90(5) . . .
Fe(6) Fe(5) Fe(8) S(7) 135.90(6) . . .
Fe(6) Fe(5) Fe(8) S(9) -146.91(17) . . .
Fe(8) Fe(5) Fe(6) Fe(3) -83.92(8) . . .
Fe(8) Fe(5) Fe(6) Fe(7) -67.96(3) . . .
Fe(8) Fe(5) Fe(6) S(1) -34.15(4) . . .
Fe(8) Fe(5) Fe(6) S(5) -132.58(6) . . .
Fe(8) Fe(5) Fe(6) S(6) 67.16(5) . . .
Fe(8) Fe(5) Fe(6) N(4) 149.7(3) . . .
Fe(6) Fe(5) S(5) Fe(7) -75.67(4) . . .
S(5) Fe(5) Fe(6) Fe(3) 48.65(9) . . .
S(5) Fe(5) Fe(6) Fe(7) 64.62(5) . . .
S(5) Fe(5) Fe(6) Fe(8) 132.58(6) . . .
S(5) Fe(5) Fe(6) S(1) 98.42(7) . . .
S(5) Fe(5) Fe(6) S(6) -160.26(8) . . .
S(5) Fe(5) Fe(6) N(4) -77.7(3) . . .
Fe(6) Fe(5) S(6) Fe(8) 72.73(4) . . .
S(6) Fe(5) Fe(6) Fe(3) -151.08(9) . . .
S(6) Fe(5) Fe(6) Fe(7) -135.12(6) . . .
S(6) Fe(5) Fe(6) Fe(8) -67.16(5) . . .
S(6) Fe(5) Fe(6) S(1) -101.32(6) . . .
S(6) Fe(5) Fe(6) S(5) 160.26(8) . . .
S(6) Fe(5) Fe(6) N(4) 82.5(3) . . .
Fe(6) Fe(5) S(7) Fe(7) 36.93(5) . . .
Fe(6) Fe(5) S(7) Fe(8) -35.84(5) . . .
S(7) Fe(5) Fe(6) Fe(3) -49.98(10) . . .
S(7) Fe(5) Fe(6) Fe(7) -34.01(5) . . .
S(7) Fe(5) Fe(6) Fe(8) 33.94(5) . . .
S(7) Fe(5) Fe(6) S(1) -0.21(7) . . .
S(7) Fe(5) Fe(6) S(5) -98.63(7) . . .
S(7) Fe(5) Fe(6) S(6) 101.11(7) . . .
S(7) Fe(5) Fe(6) N(4) -176.4(3) . . .
Fe(6) Fe(5) N(3) Si(5) -124.3(3) . . .
Fe(6) Fe(5) N(3) Si(6) 55.6(6) . . .
N(3) Fe(5) Fe(6) Fe(3) 129.7(3) . . .
N(3) Fe(5) Fe(6) Fe(7) 145.7(3) . . .
N(3) Fe(5) Fe(6) Fe(8) -146.3(3) . . .
N(3) Fe(5) Fe(6) S(1) 179.5(3) . . .
N(3) Fe(5) Fe(6) S(5) 81.1(3) . . .
N(3) Fe(5) Fe(6) S(6) -79.2(3) . . .
N(3) Fe(5) Fe(6) N(4) 3.4(5) . . .
Fe(8) Fe(5) S(5) Fe(6) 38.06(4) . . .
Fe(8) Fe(5) S(5) Fe(7) -37.62(4) . . .
S(5) Fe(5) Fe(8) Fe(6) -35.42(4) . . .
S(5) Fe(5) Fe(8) Fe(7) 35.47(4) . . .
S(5) Fe(5) Fe(8) S(1) -1.16(7) . . .
S(5) Fe(5) Fe(8) S(6) -100.32(6) . . .
S(5) Fe(5) Fe(8) S(7) 100.48(7) . . .
S(5) Fe(5) Fe(8) S(9) 177.67(16) . . .
Fe(8) Fe(5) S(6) Fe(6) -72.73(4) . . .
S(6) Fe(5) Fe(8) Fe(6) 64.90(5) . . .
S(6) Fe(5) Fe(8) Fe(7) 135.78(6) . . .
S(6) Fe(5) Fe(8) S(1) 99.16(7) . . .
S(6) Fe(5) Fe(8) S(7) -159.20(7) . . .
S(6) Fe(5) Fe(8) S(9) -82.01(17) . . .
Fe(8) Fe(5) S(7) Fe(7) 72.77(4) . . .
S(7) Fe(5) Fe(8) Fe(6) -135.90(6) . . .
S(7) Fe(5) Fe(8) Fe(7) -65.01(5) . . .
S(7) Fe(5) Fe(8) S(1) -101.64(7) . . .
S(7) Fe(5) Fe(8) S(6) 159.20(7) . . .
S(7) Fe(5) Fe(8) S(9) 77.19(17) . . .
Fe(8) Fe(5) N(3) Si(5) 115.1(4) . . .
Fe(8) Fe(5) N(3) Si(6) -65.0(5) . . .
N(3) Fe(5) Fe(8) Fe(6) 145.3(3) . . .
N(3) Fe(5) Fe(8) Fe(7) -143.9(3) . . .
N(3) Fe(5) Fe(8) S(1) 179.5(3) . . .
N(3) Fe(5) Fe(8) S(6) 80.4(3) . . .
N(3) Fe(5) Fe(8) S(7) -78.8(3) . . .
N(3) Fe(5) Fe(8) S(9) -1.7(3) . . .
S(5) Fe(5) S(6) Fe(6) 15.67(6) . . .
S(5) Fe(5) S(6) Fe(8) 88.39(6) . . .
S(6) Fe(5) S(5) Fe(6) -15.81(6) . . .
S(6) Fe(5) S(5) Fe(7) -91.48(6) . . .
S(5) Fe(5) S(7) Fe(7) -15.34(6) . . .
S(5) Fe(5) S(7) Fe(8) -88.11(6) . . .
S(7) Fe(5) S(5) Fe(6) 90.99(6) . . .
S(7) Fe(5) S(5) Fe(7) 15.32(6) . . .
S(5) Fe(5) N(3) Si(5) -64.2(4) . . .
S(5) Fe(5) N(3) Si(6) 115.8(3) . . .
N(3) Fe(5) S(5) Fe(6) -142.4(2) . . .
N(3) Fe(5) S(5) Fe(7) 142.0(2) . . .
S(6) Fe(5) S(7) Fe(7) 89.85(6) . . .
S(6) Fe(5) S(7) Fe(8) 17.09(6) . . .
S(7) Fe(5) S(6) Fe(6) -89.60(6) . . .
S(7) Fe(5) S(6) Fe(8) -16.88(6) . . .
S(6) Fe(5) N(3) Si(5) 176.4(3) . . .
S(6) Fe(5) N(3) Si(6) -3.6(4) . . .
N(3) Fe(5) S(6) Fe(6) 143.1(2) . . .
N(3) Fe(5) S(6) Fe(8) -144.1(2) . . .
S(7) Fe(5) N(3) Si(5) 55.4(4) . . .
S(7) Fe(5) N(3) Si(6) -124.7(3) . . .
N(3) Fe(5) S(7) Fe(7) -142.9(2) . . .
N(3) Fe(5) S(7) Fe(8) 144.3(2) . . .
Fe(3) Fe(6) Fe(7) Fe(2) -3.13(3) . . .
Fe(3) Fe(6) Fe(7) Fe(8) -116.62(3) . . .
Fe(3) Fe(6) Fe(7) S(1) -47.74(4) . . .
Fe(3) Fe(6) Fe(7) S(5) 110.59(5) . . .
Fe(3) Fe(6) Fe(7) S(7) -153.54(5) . . .
Fe(3) Fe(6) Fe(7) N(2) 8.1(2) . . .
Fe(3) Fe(6) Fe(8) Fe(5) 147.72(4) . . .
Fe(3) Fe(6) Fe(8) Fe(7) 74.79(3) . . .
Fe(3) Fe(6) Fe(8) S(1) 7.50(5) . . .
Fe(3) Fe(6) Fe(8) S(6) -149.93(6) . . .
Fe(3) Fe(6) Fe(8) S(7) 112.63(5) . . .
Fe(3) Fe(6) Fe(8) S(9) -54.31(12) . . .
Fe(3) Fe(6) S(1) Fe(2) 58.19(5) . . .
Fe(3) Fe(6) S(1) Fe(4) -15.99(7) . . .
Fe(3) Fe(6) S(1) Fe(7) 116.32(5) . . .
Fe(3) Fe(6) S(1) Fe(8) -171.58(5) . . .
Fe(3) Fe(6) S(5) Fe(5) -157.13(4) . . .
Fe(3) Fe(6) S(5) Fe(7) -76.95(4) . . .
Fe(3) Fe(6) S(6) Fe(5) 150.32(9) . . .
Fe(3) Fe(6) S(6) Fe(8) 72.88(11) . . .
Fe(3) Fe(6) N(4) Si(7) -118.4(3) . . .
Fe(3) Fe(6) N(4) Si(8) 110.9(3) . . .
Fe(5) Fe(6) Fe(7) Fe(2) -175.26(3) . . .
Fe(5) Fe(6) Fe(7) Fe(8) 71.25(3) . . .
Fe(5) Fe(6) Fe(7) S(1) 140.13(5) . . .
Fe(5) Fe(6) Fe(7) S(5) -61.55(5) . . .
Fe(5) Fe(6) Fe(7) S(7) 34.33(5) . . .
Fe(5) Fe(6) Fe(7) N(2) -164.0(2) . . .
Fe(5) Fe(6) Fe(8) Fe(7) -72.94(3) . . .
Fe(5) Fe(6) Fe(8) S(1) -140.23(5) . . .
Fe(5) Fe(6) Fe(8) S(6) 62.35(5) . . .
Fe(5) Fe(6) Fe(8) S(7) -35.10(5) . . .
Fe(5) Fe(6) Fe(8) S(9) 157.97(12) . . .
Fe(5) Fe(6) S(1) Fe(2) -94.42(6) . . .
Fe(5) Fe(6) S(1) Fe(3) -152.61(4) . . .
Fe(5) Fe(6) S(1) Fe(4) -168.61(7) . . .
Fe(5) Fe(6) S(1) Fe(7) -36.29(4) . . .
Fe(5) Fe(6) S(1) Fe(8) 35.81(4) . . .
Fe(5) Fe(6) S(5) Fe(7) 80.18(4) . . .
Fe(5) Fe(6) S(6) Fe(8) -77.44(4) . . .
Fe(5) Fe(6) N(4) Fe(3) 148.2(2) . . .
Fe(5) Fe(6) N(4) Si(7) 29.7(5) . . .
Fe(5) Fe(6) N(4) Si(8) -101.0(3) . . .
Fe(7) Fe(6) Fe(8) Fe(5) 72.94(3) . . .
Fe(7) Fe(6) Fe(8) S(1) -67.29(5) . . .
Fe(7) Fe(6) Fe(8) S(6) 135.28(5) . . .
Fe(7) Fe(6) Fe(8) S(7) 37.84(5) . . .
Fe(7) Fe(6) Fe(8) S(9) -129.10(11) . . .
Fe(8) Fe(6) Fe(7) Fe(2) 113.49(3) . . .
Fe(8) Fe(6) Fe(7) S(1) 68.88(5) . . .
Fe(8) Fe(6) Fe(7) S(5) -132.79(6) . . .
Fe(8) Fe(6) Fe(7) S(7) -36.92(5) . . .
Fe(8) Fe(6) Fe(7) N(2) 124.8(2) . . .
Fe(7) Fe(6) S(1) Fe(2) -58.13(5) . . .
Fe(7) Fe(6) S(1) Fe(3) -116.32(5) . . .
Fe(7) Fe(6) S(1) Fe(4) -132.32(10) . . .
Fe(7) Fe(6) S(1) Fe(8) 72.10(4) . . .
S(1) Fe(6) Fe(7) Fe(2) 44.61(4) . . .
S(1) Fe(6) Fe(7) Fe(8) -68.88(5) . . .
S(1) Fe(6) Fe(7) S(5) 158.32(7) . . .
S(1) Fe(6) Fe(7) S(7) -105.80(6) . . .
S(1) Fe(6) Fe(7) N(2) 55.9(2) . . .
Fe(7) Fe(6) S(5) Fe(5) -80.18(4) . . .
S(5) Fe(6) Fe(7) Fe(2) -113.71(5) . . .
S(5) Fe(6) Fe(7) Fe(8) 132.79(6) . . .
S(5) Fe(6) Fe(7) S(1) -158.32(7) . . .
S(5) Fe(6) Fe(7) S(7) 95.88(7) . . .
S(5) Fe(6) Fe(7) N(2) -102.5(2) . . .
Fe(7) Fe(6) S(6) Fe(5) 39.50(5) . . .
Fe(7) Fe(6) S(6) Fe(8) -37.94(4) . . .
S(6) Fe(6) Fe(7) Fe(2) 149.87(5) . . .
S(6) Fe(6) Fe(7) Fe(8) 36.38(5) . . .
S(6) Fe(6) Fe(7) S(1) 105.26(6) . . .
S(6) Fe(6) Fe(7) S(5) -96.42(6) . . .
S(6) Fe(6) Fe(7) S(7) -0.54(7) . . .
S(6) Fe(6) Fe(7) N(2) 161.1(2) . . .
Fe(7) Fe(6) N(4) Fe(3) 20.2(2) . . .
Fe(7) Fe(6) N(4) Si(7) -98.2(2) . . .
Fe(7) Fe(6) N(4) Si(8) 131.03(19) . . .
N(4) Fe(6) Fe(7) Fe(2) -18.3(2) . . .
N(4) Fe(6) Fe(7) Fe(8) -131.8(2) . . .
N(4) Fe(6) Fe(7) S(1) -62.9(2) . . .
N(4) Fe(6) Fe(7) S(5) 95.4(2) . . .
N(4) Fe(6) Fe(7) S(7) -168.7(2) . . .
N(4) Fe(6) Fe(7) N(2) -7.1(2) . . .
Fe(8) Fe(6) S(1) Fe(2) -130.23(7) . . .
Fe(8) Fe(6) S(1) Fe(3) 171.58(5) . . .
Fe(8) Fe(6) S(1) Fe(4) 155.59(10) . . .
Fe(8) Fe(6) S(1) Fe(7) -72.10(4) . . .
S(1) Fe(6) Fe(8) Fe(5) 140.23(5) . . .
S(1) Fe(6) Fe(8) Fe(7) 67.29(5) . . .
S(1) Fe(6) Fe(8) S(6) -157.43(7) . . .
S(1) Fe(6) Fe(8) S(7) 105.13(7) . . .
S(1) Fe(6) Fe(8) S(9) -61.81(11) . . .
Fe(8) Fe(6) S(5) Fe(5) -40.69(5) . . .
Fe(8) Fe(6) S(5) Fe(7) 39.49(4) . . .
S(5) Fe(6) Fe(8) Fe(5) 35.97(5) . . .
S(5) Fe(6) Fe(8) Fe(7) -36.97(5) . . .
S(5) Fe(6) Fe(8) S(1) -104.26(6) . . .
S(5) Fe(6) Fe(8) S(6) 98.31(6) . . .
S(5) Fe(6) Fe(8) S(7) 0.87(7) . . .
S(5) Fe(6) Fe(8) S(9) -166.07(11) . . .
Fe(8) Fe(6) S(6) Fe(5) 77.44(4) . . .
S(6) Fe(6) Fe(8) Fe(5) -62.35(5) . . .
S(6) Fe(6) Fe(8) Fe(7) -135.28(5) . . .
S(6) Fe(6) Fe(8) S(1) 157.43(7) . . .
S(6) Fe(6) Fe(8) S(7) -97.45(7) . . .
S(6) Fe(6) Fe(8) S(9) 95.62(12) . . .
Fe(8) Fe(6) N(4) Fe(3) -75.3(2) . . .
Fe(8) Fe(6) N(4) Si(7) 166.25(11) . . .
Fe(8) Fe(6) N(4) Si(8) 35.5(3) . . .
N(4) Fe(6) Fe(8) Fe(5) -159.8(2) . . .
N(4) Fe(6) Fe(8) Fe(7) 127.3(2) . . .
N(4) Fe(6) Fe(8) S(1) 60.0(2) . . .
N(4) Fe(6) Fe(8) S(6) -97.4(2) . . .
N(4) Fe(6) Fe(8) S(7) 165.1(2) . . .
N(4) Fe(6) Fe(8) S(9) -1.8(2) . . .
S(1) Fe(6) S(5) Fe(5) -98.85(6) . . .
S(1) Fe(6) S(5) Fe(7) -18.67(6) . . .
S(5) Fe(6) S(1) Fe(2) -39.93(8) . . .
S(5) Fe(6) S(1) Fe(3) -98.12(5) . . .
S(5) Fe(6) S(1) Fe(4) -114.11(9) . . .
S(5) Fe(6) S(1) Fe(7) 18.20(5) . . .
S(5) Fe(6) S(1) Fe(8) 90.30(6) . . .
S(1) Fe(6) S(6) Fe(5) 97.36(6) . . .
S(1) Fe(6) S(6) Fe(8) 19.92(6) . . .
S(6) Fe(6) S(1) Fe(2) -149.81(6) . . .
S(6) Fe(6) S(1) Fe(3) 151.99(5) . . .
S(6) Fe(6) S(1) Fe(4) 136.00(8) . . .
S(6) Fe(6) S(1) Fe(7) -91.69(6) . . .
S(6) Fe(6) S(1) Fe(8) -19.59(6) . . .
S(1) Fe(6) N(4) Fe(3) -28.10(14) . . .
S(1) Fe(6) N(4) Si(7) -146.5(2) . . .
S(1) Fe(6) N(4) Si(8) 82.7(2) . . .
N(4) Fe(6) S(1) Fe(2) 83.88(15) . . .
N(4) Fe(6) S(1) Fe(3) 25.68(14) . . .
N(4) Fe(6) S(1) Fe(4) 9.69(17) . . .
N(4) Fe(6) S(1) Fe(7) 142.00(14) . . .
N(4) Fe(6) S(1) Fe(8) -145.90(14) . . .
S(5) Fe(6) S(6) Fe(5) -15.77(6) . . .
S(5) Fe(6) S(6) Fe(8) -93.21(6) . . .
S(6) Fe(6) S(5) Fe(5) 15.89(6) . . .
S(6) Fe(6) S(5) Fe(7) 96.07(6) . . .
S(5) Fe(6) N(4) Fe(3) 86.87(15) . . .
S(5) Fe(6) N(4) Si(7) -31.6(3) . . .
S(5) Fe(6) N(4) Si(8) -162.28(18) . . .
N(4) Fe(6) S(5) Fe(5) 150.75(16) . . .
N(4) Fe(6) S(5) Fe(7) -129.07(16) . . .
S(6) Fe(6) N(4) Fe(3) -146.42(9) . . .
S(6) Fe(6) N(4) Si(7) 95.1(2) . . .
S(6) Fe(6) N(4) Si(8) -35.6(3) . . .
N(4) Fe(6) S(6) Fe(5) -149.82(16) . . .
N(4) Fe(6) S(6) Fe(8) 132.74(16) . . .
Fe(2) Fe(7) Fe(8) Fe(5) -149.65(4) . . .
Fe(2) Fe(7) Fe(8) Fe(6) -78.18(4) . . .
Fe(2) Fe(7) Fe(8) S(1) -11.92(5) . . .
Fe(2) Fe(7) Fe(8) S(6) -114.55(5) . . .
Fe(2) Fe(7) Fe(8) S(7) 148.22(6) . . .
Fe(2) Fe(7) Fe(8) S(9) 54.04(11) . . .
Fe(2) Fe(7) S(1) Fe(3) -60.66(5) . . .
Fe(2) Fe(7) S(1) Fe(4) 10.11(7) . . .
Fe(2) Fe(7) S(1) Fe(6) -120.90(5) . . .
Fe(2) Fe(7) S(1) Fe(8) 166.32(5) . . .
Fe(2) Fe(7) S(5) Fe(5) 155.51(4) . . .
Fe(2) Fe(7) S(5) Fe(6) 75.86(5) . . .
Fe(2) Fe(7) S(7) Fe(5) -148.13(9) . . .
Fe(2) Fe(7) S(7) Fe(8) -70.40(10) . . .
Fe(2) Fe(7) N(2) Si(3) 108.5(2) . . .
Fe(2) Fe(7) N(2) Si(4) -110.6(2) . . .
Fe(6) Fe(7) Fe(8) Fe(5) -71.47(3) . . .
Fe(6) Fe(7) Fe(8) S(1) 66.25(5) . . .
Fe(6) Fe(7) Fe(8) S(6) -36.37(4) . . .
Fe(6) Fe(7) Fe(8) S(7) -133.61(6) . . .
Fe(6) Fe(7) Fe(8) S(9) 132.22(10) . . .
Fe(6) Fe(7) S(1) Fe(2) 120.90(5) . . .
Fe(6) Fe(7) S(1) Fe(3) 60.23(5) . . .
Fe(6) Fe(7) S(1) Fe(4) 131.01(10) . . .
Fe(6) Fe(7) S(1) Fe(8) -72.79(4) . . .
Fe(6) Fe(7) S(5) Fe(5) 79.64(5) . . .
Fe(6) Fe(7) S(7) Fe(5) -38.62(5) . . .
Fe(6) Fe(7) S(7) Fe(8) 39.10(5) . . .
Fe(6) Fe(7) N(2) Fe(2) -15.1(2) . . .
Fe(6) Fe(7) N(2) Si(3) 93.4(2) . . .
Fe(6) Fe(7) N(2) Si(4) -125.63(18) . . .
Fe(8) Fe(7) S(1) Fe(2) -166.32(5) . . .
Fe(8) Fe(7) S(1) Fe(3) 133.02(7) . . .
Fe(8) Fe(7) S(1) Fe(4) -156.20(10) . . .
Fe(8) Fe(7) S(1) Fe(6) 72.79(4) . . .
S(1) Fe(7) Fe(8) Fe(5) -137.73(5) . . .
S(1) Fe(7) Fe(8) Fe(6) -66.25(5) . . .
S(1) Fe(7) Fe(8) S(6) -102.63(6) . . .
S(1) Fe(7) Fe(8) S(7) 160.14(7) . . .
S(1) Fe(7) Fe(8) S(9) 65.96(10) . . .
Fe(8) Fe(7) S(5) Fe(5) 40.18(4) . . .
Fe(8) Fe(7) S(5) Fe(6) -39.46(4) . . .
S(5) Fe(7) Fe(8) Fe(5) -35.27(4) . . .
S(5) Fe(7) Fe(8) Fe(6) 36.20(4) . . .
S(5) Fe(7) Fe(8) S(1) 102.46(6) . . .
S(5) Fe(7) Fe(8) S(6) -0.17(6) . . .
S(5) Fe(7) Fe(8) S(7) -97.40(7) . . .
S(5) Fe(7) Fe(8) S(9) 168.42(10) . . .
Fe(8) Fe(7) S(7) Fe(5) -77.72(5) . . .
S(7) Fe(7) Fe(8) Fe(5) 62.13(5) . . .
S(7) Fe(7) Fe(8) Fe(6) 133.61(6) . . .
S(7) Fe(7) Fe(8) S(1) -160.14(7) . . .
S(7) Fe(7) Fe(8) S(6) 97.23(7) . . .
S(7) Fe(7) Fe(8) S(9) -94.18(11) . . .
Fe(8) Fe(7) N(2) Fe(2) 76.90(19) . . .
Fe(8) Fe(7) N(2) Si(3) -174.59(13) . . .
Fe(8) Fe(7) N(2) Si(4) -33.7(3) . . .
N(2) Fe(7) Fe(8) Fe(5) 159.08(18) . . .
N(2) Fe(7) Fe(8) Fe(6) -129.45(18) . . .
N(2) Fe(7) Fe(8) S(1) -63.19(18) . . .
N(2) Fe(7) Fe(8) S(6) -165.82(18) . . .
N(2) Fe(7) Fe(8) S(7) 96.95(18) . . .
N(2) Fe(7) Fe(8) S(9) 2.8(2) . . .
S(1) Fe(7) S(5) Fe(5) 97.94(5) . . .
S(1) Fe(7) S(5) Fe(6) 18.30(6) . . .
S(5) Fe(7) S(1) Fe(2) 103.17(5) . . .
S(5) Fe(7) S(1) Fe(3) 42.50(7) . . .
S(5) Fe(7) S(1) Fe(4) 113.28(9) . . .
S(5) Fe(7) S(1) Fe(6) -17.73(5) . . .
S(5) Fe(7) S(1) Fe(8) -90.51(5) . . .
S(1) Fe(7) S(7) Fe(5) -95.20(6) . . .
S(1) Fe(7) S(7) Fe(8) -17.48(6) . . .
S(7) Fe(7) S(1) Fe(2) -149.29(6) . . .
S(7) Fe(7) S(1) Fe(3) 150.05(6) . . .
S(7) Fe(7) S(1) Fe(4) -139.17(8) . . .
S(7) Fe(7) S(1) Fe(6) 89.82(6) . . .
S(7) Fe(7) S(1) Fe(8) 17.03(6) . . .
S(1) Fe(7) N(2) Fe(2) 28.12(13) . . .
S(1) Fe(7) N(2) Si(3) 136.6(2) . . .
S(1) Fe(7) N(2) Si(4) -82.4(2) . . .
N(2) Fe(7) S(1) Fe(2) -25.60(13) . . .
N(2) Fe(7) S(1) Fe(3) -86.27(14) . . .
N(2) Fe(7) S(1) Fe(4) -15.49(16) . . .
N(2) Fe(7) S(1) Fe(6) -146.50(13) . . .
N(2) Fe(7) S(1) Fe(8) 140.71(13) . . .
S(5) Fe(7) S(7) Fe(5) 15.13(6) . . .
S(5) Fe(7) S(7) Fe(8) 92.85(6) . . .
S(7) Fe(7) S(5) Fe(5) -15.29(6) . . .
S(7) Fe(7) S(5) Fe(6) -94.94(6) . . .
S(5) Fe(7) N(2) Fe(2) -85.79(16) . . .
S(5) Fe(7) N(2) Si(3) 22.7(3) . . .
S(5) Fe(7) N(2) Si(4) 163.65(15) . . .
N(2) Fe(7) S(5) Fe(5) -152.05(15) . . .
N(2) Fe(7) S(5) Fe(6) 128.30(15) . . .
S(7) Fe(7) N(2) Fe(2) 144.27(9) . . .
S(7) Fe(7) N(2) Si(3) -107.2(2) . . .
S(7) Fe(7) N(2) Si(4) 33.7(2) . . .
N(2) Fe(7) S(7) Fe(5) 155.10(15) . . .
N(2) Fe(7) S(7) Fe(8) -127.17(15) . . .
Fe(5) Fe(8) S(1) Fe(2) 57.28(10) . . .
Fe(5) Fe(8) S(1) Fe(3) -48.02(10) . . .
Fe(5) Fe(8) S(1) Fe(4) -177.69(14) . . .
Fe(5) Fe(8) S(1) Fe(6) -36.85(4) . . .
Fe(5) Fe(8) S(1) Fe(7) 39.48(4) . . .
Fe(5) Fe(8) S(6) Fe(6) 80.18(5) . . .
Fe(5) Fe(8) S(7) Fe(7) -80.91(5) . . .
Fe(5) Fe(8) S(9) C(31) 2.4(3) . . .
Fe(6) Fe(8) S(1) Fe(2) 94.13(9) . . .
Fe(6) Fe(8) S(1) Fe(3) -11.17(7) . . .
Fe(6) Fe(8) S(1) Fe(4) -140.84(17) . . .
Fe(6) Fe(8) S(1) Fe(7) 76.33(4) . . .
Fe(6) Fe(8) S(6) Fe(5) -80.18(5) . . .
Fe(6) Fe(8) S(7) Fe(5) 39.57(5) . . .
Fe(6) Fe(8) S(7) Fe(7) -41.34(5) . . .
Fe(6) Fe(8) S(9) C(31) -130.6(2) . . .
Fe(7) Fe(8) S(1) Fe(2) 17.81(7) . . .
Fe(7) Fe(8) S(1) Fe(3) -87.50(9) . . .
Fe(7) Fe(8) S(1) Fe(4) 142.84(17) . . .
Fe(7) Fe(8) S(1) Fe(6) -76.33(4) . . .
Fe(7) Fe(8) S(6) Fe(5) -40.16(5) . . .
Fe(7) Fe(8) S(6) Fe(6) 40.02(4) . . .
Fe(7) Fe(8) S(7) Fe(5) 80.91(5) . . .
Fe(7) Fe(8) S(9) C(31) 130.3(2) . . .
S(1) Fe(8) S(6) Fe(5) -99.88(5) . . .
S(1) Fe(8) S(6) Fe(6) -19.70(5) . . .
S(6) Fe(8) S(1) Fe(2) 113.40(9) . . .
S(6) Fe(8) S(1) Fe(3) 8.10(11) . . .
S(6) Fe(8) S(1) Fe(4) -121.57(15) . . .
S(6) Fe(8) S(1) Fe(6) 19.27(5) . . .
S(6) Fe(8) S(1) Fe(7) 95.59(5) . . .
S(1) Fe(8) S(7) Fe(5) 98.61(6) . . .
S(1) Fe(8) S(7) Fe(7) 17.71(6) . . .
S(7) Fe(8) S(1) Fe(2) 0.50(11) . . .
S(7) Fe(8) S(1) Fe(3) -104.81(10) . . .
S(7) Fe(8) S(1) Fe(4) 125.53(15) . . .
S(7) Fe(8) S(1) Fe(6) -93.63(6) . . .
S(7) Fe(8) S(1) Fe(7) -17.31(6) . . .
S(1) Fe(8) S(9) C(31) -178.7(2) . . .
S(9) Fe(8) S(1) Fe(2) -122.18(10) . . .
S(9) Fe(8) S(1) Fe(3) 132.52(10) . . .
S(9) Fe(8) S(1) Fe(4) 2.85(18) . . .
S(9) Fe(8) S(1) Fe(6) 143.69(7) . . .
S(9) Fe(8) S(1) Fe(7) -139.98(7) . . .
S(6) Fe(8) S(7) Fe(5) -16.99(6) . . .
S(6) Fe(8) S(7) Fe(7) -97.90(5) . . .
S(7) Fe(8) S(6) Fe(5) 17.07(6) . . .
S(7) Fe(8) S(6) Fe(6) 97.25(6) . . .
S(6) Fe(8) S(9) C(31) -62.3(2) . . .
S(9) Fe(8) S(6) Fe(5) 148.90(8) . . .
S(9) Fe(8) S(6) Fe(6) -130.92(8) . . .
S(7) Fe(8) S(9) C(31) 63.6(2) . . .
S(9) Fe(8) S(7) Fe(5) -150.11(8) . . .
S(9) Fe(8) S(7) Fe(7) 128.98(8) . . .
Fe(4) S(8) C(25) C(26) 180.0(5) . . .
Fe(4) S(8) C(25) C(30) -4.9(7) . . .
Fe(8) S(9) C(31) C(32) 174.9(6) . . .
Fe(8) S(9) C(31) C(36) -2.0(7) . . .
C(1) Si(1) N(1) Fe(1) 28.1(5) . . .
C(1) Si(1) N(1) Si(2) -166.6(4) . . .
C(2) Si(1) N(1) Fe(1) 145.5(4) . . .
C(2) Si(1) N(1) Si(2) -49.2(6) . . .
C(3) Si(1) N(1) Fe(1) -91.8(5) . . .
C(3) Si(1) N(1) Si(2) 73.5(6) . . .
C(4) Si(2) N(1) Fe(1) 69.4(4) . . .
C(4) Si(2) N(1) Si(1) -95.7(5) . . .
C(5) Si(2) N(1) Fe(1) -54.2(4) . . .
C(5) Si(2) N(1) Si(1) 140.7(4) . . .
C(6) Si(2) N(1) Fe(1) -171.8(3) . . .
C(6) Si(2) N(1) Si(1) 23.1(5) . . .
C(7) Si(3) N(2) Fe(2) -167.8(2) . . .
C(7) Si(3) N(2) Fe(7) 99.8(3) . . .
C(7) Si(3) N(2) Si(4) -39.8(3) . . .
C(8) Si(3) N(2) Fe(2) 73.8(3) . . .
C(8) Si(3) N(2) Fe(7) -18.6(3) . . .
C(8) Si(3) N(2) Si(4) -158.2(3) . . .
C(9) Si(3) N(2) Fe(2) -46.1(3) . . .
C(9) Si(3) N(2) Fe(7) -138.5(2) . . .
C(9) Si(3) N(2) Si(4) 81.9(3) . . .
C(10) Si(4) N(2) Fe(2) -40.7(3) . . .
C(10) Si(4) N(2) Fe(7) 50.5(3) . . .
C(10) Si(4) N(2) Si(3) -167.7(3) . . .
C(11) Si(4) N(2) Fe(2) -159.3(3) . . .
C(11) Si(4) N(2) Fe(7) -68.1(3) . . .
C(11) Si(4) N(2) Si(3) 73.7(3) . . .
C(12) Si(4) N(2) Fe(2) 79.4(3) . . .
C(12) Si(4) N(2) Fe(7) 170.6(2) . . .
C(12) Si(4) N(2) Si(3) -47.6(3) . . .
C(13) Si(5) N(3) Fe(5) -111.3(6) . . .
C(13) Si(5) N(3) Si(6) 68.7(7) . . .
C(14) Si(5) N(3) Fe(5) 127.9(6) . . .
C(14) Si(5) N(3) Si(6) -52.0(7) . . .
C(15) Si(5) N(3) Fe(5) 7.3(6) . . .
C(15) Si(5) N(3) Si(6) -172.7(5) . . .
C(16) Si(6) N(3) Fe(5) 177.7(4) . . .
C(16) Si(6) N(3) Si(5) -2.3(6) . . .
C(17) Si(6) N(3) Fe(5) 59.8(4) . . .
C(17) Si(6) N(3) Si(5) -120.2(5) . . .
C(18) Si(6) N(3) Fe(5) -62.3(5) . . .
C(18) Si(6) N(3) Si(5) 117.7(4) . . .
C(19) Si(7) N(4) Fe(3) -139.8(2) . . .
C(19) Si(7) N(4) Fe(6) -47.8(3) . . .
C(19) Si(7) N(4) Si(8) 80.8(3) . . .
C(20) Si(7) N(4) Fe(3) -19.4(4) . . .
C(20) Si(7) N(4) Fe(6) 72.6(3) . . .
C(20) Si(7) N(4) Si(8) -158.8(3) . . .
C(21) Si(7) N(4) Fe(3) 99.9(3) . . .
C(21) Si(7) N(4) Fe(6) -168.1(2) . . .
C(21) Si(7) N(4) Si(8) -39.5(4) . . .
C(22) Si(8) N(4) Fe(3) 170.9(2) . . .
C(22) Si(8) N(4) Fe(6) 80.5(3) . . .
C(22) Si(8) N(4) Si(7) -46.9(3) . . .
C(23) Si(8) N(4) Fe(3) 52.1(3) . . .
C(23) Si(8) N(4) Fe(6) -38.3(3) . . .
C(23) Si(8) N(4) Si(7) -165.7(3) . . .
C(24) Si(8) N(4) Fe(3) -68.2(3) . . .
C(24) Si(8) N(4) Fe(6) -158.6(3) . . .
C(24) Si(8) N(4) Si(7) 74.1(4) . . .
O(2) O(1) C(59) C(60) 105(2) . . .
O(2) O(1) C(59) C(63) -5(4) . . .
O(2) O(1) C(59) C(64) 80(2) . . .
C(59) O(1) O(2) C(62) -108.8(14) . . .
C(59) O(1) O(2) C(63) 2.2(17) . . .
C(59) O(1) O(2) C(66) -108.2(15) . . .
O(2) O(1) C(62) C(61) -85(2) . . .
O(2) O(1) C(62) C(65) -54(2) . . .
O(2) O(1) C(62) C(66) -2(3) . . .
C(62) O(1) O(2) C(59) 108.8(14) . . .
C(62) O(1) O(2) C(63) 111(2) . . .
C(62) O(1) O(2) C(66) 0.6(13) . . .
O(2) O(1) C(63) C(59) 174(4) . . .
O(2) O(1) C(63) C(64) 108(3) . . .
C(63) O(1) O(2) C(59) -2.2(17) . . .
C(63) O(1) O(2) C(62) -111(2) . . .
C(63) O(1) O(2) C(66) -110(2) . . .
O(2) O(1) C(66) C(61) -110(2) . . .
O(2) O(1) C(66) C(62) 178(3) . . .
O(2) O(1) C(66) C(65) -82(2) . . .
C(66) O(1) O(2) C(59) 108.2(15) . . .
C(66) O(1) O(2) C(62) -0.6(13) . . .
C(66) O(1) O(2) C(63) 110(2) . . .
C(59) O(1) C(62) O(2) 71(2) . . .
C(59) O(1) C(62) C(61) -13.8(19) . . .
C(59) O(1) C(62) C(65) 16.8(19) . . .
C(59) O(1) C(62) C(66) 69(3) . . .
C(62) O(1) C(59) O(2) -90(2) . . .
C(62) O(1) C(59) C(60) 14.8(19) . . .
C(62) O(1) C(59) C(63) -95(3) . . .
C(62) O(1) C(59) C(64) -10(2) . . .
C(59) O(1) C(63) O(2) -174(4) . . .
C(59) O(1) C(63) C(64) -65(3) . . .
C(63) O(1) C(59) O(2) 5(4) . . .
C(63) O(1) C(59) C(60) 110(3) . . .
C(63) O(1) C(59) C(64) 85(3) . . .
C(59) O(1) C(66) O(2) 65(2) . . .
C(59) O(1) C(66) C(61) -44.6(17) . . .
C(59) O(1) C(66) C(62) -116(3) . . .
C(59) O(1) C(66) C(65) -17(2) . . .
C(66) O(1) C(59) O(2) -70(2) . . .
C(66) O(1) C(59) C(60) 35.4(17) . . .
C(66) O(1) C(59) C(63) -75(3) . . .
C(66) O(1) C(59) C(64) 10(2) . . .
C(62) O(1) C(63) O(2) -82(2) . . .
C(62) O(1) C(63) C(59) 92(3) . . .
C(62) O(1) C(63) C(64) 27(2) . . .
C(63) O(1) C(62) O(2) 50(2) . . .
C(63) O(1) C(62) C(61) -34(2) . . .
C(63) O(1) C(62) C(65) -4(2) . . .
C(63) O(1) C(62) C(66) 49(3) . . .
C(62) O(1) C(66) O(2) -178(3) . . .
C(62) O(1) C(66) C(61) 72(3) . . .
C(62) O(1) C(66) C(65) 100(3) . . .
C(66) O(1) C(62) O(2) 2(3) . . .
C(66) O(1) C(62) C(61) -83(3) . . .
C(66) O(1) C(62) C(65) -52(3) . . .
C(63) O(1) C(66) O(2) 46(2) . . .
C(63) O(1) C(66) C(61) -63.3(17) . . .
C(63) O(1) C(66) C(62) -135(3) . . .
C(63) O(1) C(66) C(65) -35(2) . . .
C(66) O(1) C(63) O(2) -66(2) . . .
C(66) O(1) C(63) C(59) 108(3) . . .
C(66) O(1) C(63) C(64) 43(2) . . .
O(1) O(2) C(59) C(60) -82(2) . . .
O(1) O(2) C(59) C(63) 175(4) . . .
O(1) O(2) C(59) C(64) -109(2) . . .
O(1) O(2) C(62) C(61) 100(2) . . .
O(1) O(2) C(62) C(65) 128(2) . . .
O(1) O(2) C(62) C(66) 178(3) . . .
O(1) O(2) C(63) C(59) -5(4) . . .
O(1) O(2) C(63) C(64) -77(3) . . .
O(1) O(2) C(66) C(61) 74(2) . . .
O(1) O(2) C(66) C(62) -1(3) . . .
O(1) O(2) C(66) C(65) 105(2) . . .
C(59) O(2) C(62) O(1) -81(2) . . .
C(59) O(2) C(62) C(61) 19.5(19) . . .
C(59) O(2) C(62) C(65) 47.2(17) . . .
C(59) O(2) C(62) C(66) 98(3) . . .
C(62) O(2) C(59) O(1) 62(2) . . .
C(62) O(2) C(59) C(60) -20.8(19) . . .
C(62) O(2) C(59) C(63) -123(3) . . .
C(62) O(2) C(59) C(64) -48(2) . . .
C(59) O(2) C(63) O(1) 5(4) . . .
C(59) O(2) C(63) C(64) -71(3) . . .
C(63) O(2) C(59) O(1) -175(4) . . .
C(63) O(2) C(59) C(60) 103(3) . . .
C(63) O(2) C(59) C(64) 76(3) . . .
C(59) O(2) C(66) O(1) -87(2) . . .
C(59) O(2) C(66) C(61) -13(2) . . .
C(59) O(2) C(66) C(62) -89(3) . . .
C(59) O(2) C(66) C(65) 18(2) . . .
C(66) O(2) C(59) O(1) 83(2) . . .
C(66) O(2) C(59) C(60) 0.8(17) . . .
C(66) O(2) C(59) C(63) -102(3) . . .
C(66) O(2) C(59) C(64) -26(2) . . .
C(62) O(2) C(63) O(1) 70(2) . . .
C(62) O(2) C(63) C(59) 65(3) . . .
C(62) O(2) C(63) C(64) -6(2) . . .
C(63) O(2) C(62) O(1) -103(2) . . .
C(63) O(2) C(62) C(61) -3(2) . . .
C(63) O(2) C(62) C(65) 25(2) . . .
C(63) O(2) C(62) C(66) 76(3) . . .
C(62) O(2) C(66) O(1) 1(3) . . .
C(62) O(2) C(66) C(61) 76(3) . . .
C(62) O(2) C(66) C(65) 107(4) . . .
C(66) O(2) C(62) O(1) -178(3) . . .
C(66) O(2) C(62) C(61) -78(3) . . .
C(66) O(2) C(62) C(65) -51(3) . . .
C(63) O(2) C(66) O(1) -112(2) . . .
C(63) O(2) C(66) C(61) -37(2) . . .
C(63) O(2) C(66) C(62) -113(3) . . .
C(63) O(2) C(66) C(65) -7(2) . . .
C(66) O(2) C(63) O(1) 92(3) . . .
C(66) O(2) C(63) C(59) 87(3) . . .
C(66) O(2) C(63) C(64) 15(2) . . .
C(67) O(3) C(70) C(69) -6.4(19) . . .
C(67) O(3) C(70) C(71) 23.5(17) . . .
C(70) O(3) C(67) C(68) 14(2) . . .
C(72) O(4) C(75) C(74) -3(3) . . .
C(72) O(4) C(75) C(78) -85(3) . . .
C(75) O(4) C(72) C(73) -10(3) . . .
C(72) O(4) C(76) C(77) 115(2) . . .
C(76) O(4) C(72) C(73) -119(2) . . .
C(75) O(4) C(76) C(77) 2(3) . . .
C(76) O(4) C(75) C(74) 87(3) . . .
C(76) O(4) C(75) C(78) 5(3) . . .
C(37) N(5) C(38) C(39) 1.6(11) . . .
C(37) N(5) C(38) C(43) 122.9(13) . . .
C(38) N(5) C(37) C(39) -1.6(11) . . .
C(37) N(5) C(40) C(42) -176.7(13) . . .
C(37) N(5) C(40) C(47) 49.6(13) . . .
C(40) N(5) C(37) C(39) -177.4(14) . . .
C(37) N(5) C(43) C(38) -60.6(12) . . .
C(37) N(5) C(43) C(41) -178.6(11) . . .
C(37) N(5) C(43) C(45) 66.8(16) . . .
C(43) N(5) C(37) C(39) 52.4(16) . . .
C(37) N(5) C(44) C(45) -120.8(12) . . .
C(44) N(5) C(37) C(39) 116.6(13) . . .
C(37) N(5) C(46) C(48) -66.4(15) . . .
C(46) N(5) C(37) C(39) -61.7(15) . . .
C(37) N(5) C(47) C(40) -128.3(15) . . .
C(37) N(5) C(47) C(48) 111.3(12) . . .
C(47) N(5) C(37) C(39) -132.8(15) . . .
C(38) N(5) C(41) C(42) 179.3(8) . . .
C(38) N(5) C(41) C(43) 54.8(10) . . .
C(41) N(5) C(38) C(39) -179.6(8) . . .
C(41) N(5) C(38) C(43) -58.3(11) . . .
C(38) N(5) C(43) C(41) -117.9(9) . . .
C(38) N(5) C(43) C(45) 127.4(15) . . .
C(43) N(5) C(38) C(39) -121.3(12) . . .
C(38) N(5) C(44) C(45) -54.1(11) . . .
C(44) N(5) C(38) C(39) -64.2(10) . . .
C(44) N(5) C(38) C(43) 57.1(11) . . .
C(38) N(5) C(46) C(48) -133.9(15) . . .
C(46) N(5) C(38) C(39) 112.6(13) . . .
C(46) N(5) C(38) C(43) -126.1(14) . . .
C(38) N(5) C(47) C(40) 174.8(13) . . .
C(38) N(5) C(47) C(48) 54.4(11) . . .
C(47) N(5) C(38) C(39) 55.0(11) . . .
C(47) N(5) C(38) C(43) 176.2(12) . . .
C(40) N(5) C(41) C(42) -4.8(12) . . .
C(40) N(5) C(41) C(43) -129.4(14) . . .
C(41) N(5) C(40) C(42) 4.5(11) . . .
C(41) N(5) C(40) C(47) -129.2(11) . . .
C(40) N(5) C(43) C(38) 175.1(13) . . .
C(40) N(5) C(43) C(41) 57.2(13) . . .
C(40) N(5) C(43) C(45) -57.5(18) . . .
C(43) N(5) C(40) C(42) -50.5(19) . . .
C(43) N(5) C(40) C(47) 175.8(12) . . .
C(40) N(5) C(44) C(45) 125.1(13) . . .
C(44) N(5) C(40) C(42) -110.1(15) . . .
C(44) N(5) C(40) C(47) 116.2(11) . . .
C(40) N(5) C(46) C(48) 47.2(17) . . .
C(46) N(5) C(40) C(42) 73.0(17) . . .
C(46) N(5) C(40) C(47) -60.7(14) . . .
C(40) N(5) C(47) C(48) -120.4(14) . . .
C(47) N(5) C(40) C(42) 133.7(18) . . .
C(41) N(5) C(43) C(38) 117.9(9) . . .
C(41) N(5) C(43) C(45) -114.7(14) . . .
C(43) N(5) C(41) C(42) 124.6(12) . . .
C(41) N(5) C(44) C(45) 59.0(10) . . .
C(44) N(5) C(41) C(42) 60.9(10) . . .
C(44) N(5) C(41) C(43) -63.6(10) . . .
C(41) N(5) C(46) C(48) 113.8(13) . . .
C(46) N(5) C(41) C(42) -120.8(12) . . .
C(46) N(5) C(41) C(43) 114.7(13) . . .
C(41) N(5) C(47) C(40) 53.2(13) . . .
C(41) N(5) C(47) C(48) -67.2(10) . . .
C(47) N(5) C(41) C(42) -50.3(11) . . .
C(47) N(5) C(41) C(43) -174.8(11) . . .
C(43) N(5) C(44) C(45) -2.2(12) . . .
C(44) N(5) C(43) C(38) -125.4(9) . . .
C(44) N(5) C(43) C(41) 116.7(9) . . .
C(44) N(5) C(43) C(45) 2.0(11) . . .
C(43) N(5) C(46) C(48) 176.7(13) . . .
C(46) N(5) C(43) C(38) 50.2(12) . . .
C(46) N(5) C(43) C(41) -67.7(12) . . .
C(46) N(5) C(43) C(45) 177.7(13) . . .
C(44) N(5) C(47) C(40) -61.3(12) . . .
C(44) N(5) C(47) C(48) 178.3(8) . . .
C(47) N(5) C(44) C(45) 176.7(9) . . .
C(46) N(5) C(47) C(40) 123.0(15) . . .
C(46) N(5) C(47) C(48) 2.6(11) . . .
C(47) N(5) C(46) C(48) -2.5(11) . . .
C(49) N(6) C(49) C(50) 178.9(7) . 4_755 4_755
C(49) N(6) C(49) C(50) 178.9(7) 4_755 . .
C(49) N(6) C(51) C(52) 57.2(10) . . .
C(51) N(6) C(49) C(50) 56.1(9) . . .
C(49) N(6) C(51) C(52) -62.4(10) . 4_755 4_755
C(51) N(6) C(49) C(50) -59.4(9) 4_755 . .
C(49) N(6) C(51) C(52) -62.4(10) 4_755 . .
C(51) N(6) C(49) C(50) -59.4(9) . 4_755 4_755
C(49) N(6) C(51) C(52) 57.2(10) 4_755 4_755 4_755
C(51) N(6) C(49) C(50) 56.1(9) 4_755 4_755 4_755
C(51) N(6) C(51) C(52) 178.0(8) . 4_755 4_755
C(51) N(6) C(51) C(52) 178.0(8) 4_755 . .
C(53) N(7) C(53) C(54) -30(4) . 4_655 4_655
C(53) N(7) C(53) C(55) -52(4) . 4_655 4_655
C(53) N(7) C(53) C(54) -30(4) 4_655 . .
C(53) N(7) C(53) C(55) -52(4) 4_655 . .
C(53) N(7) C(54) C(55) 17.2(16) . . .
C(54) N(7) C(53) C(55) -21(2) . . .
C(53) N(7) C(54) C(53) 168.0(17) . 4_655 4_655
C(53) N(7) C(54) C(55) -174.8(17) . 4_655 4_655
C(54) N(7) C(53) C(54) -55.2(16) 4_655 . .
C(54) N(7) C(53) C(55) -77(2) 4_655 . .
C(53) N(7) C(56) C(57) 76.5(15) . . .
C(53) N(7) C(56) C(58) 61.1(19) . . .
C(56) N(7) C(53) C(54) 60.4(16) . . .
C(56) N(7) C(53) C(55) 39(2) . . .
C(53) N(7) C(56) C(57) -128.2(15) . 4_655 4_655
C(53) N(7) C(56) C(58) -143.5(18) . 4_655 4_655
C(56) N(7) C(53) C(54) -129.6(16) 4_655 . .
C(56) N(7) C(53) C(55) -151(2) 4_655 . .
C(53) N(7) C(57) C(56) -114.8(13) . . .
C(53) N(7) C(57) C(58) -99.1(17) . . .
C(57) N(7) C(53) C(54) 115.4(14) . . .
C(57) N(7) C(53) C(55) 94(2) . . .
C(53) N(7) C(57) C(56) 51.7(14) . 4_655 4_655
C(53) N(7) C(57) C(58) 67.4(18) . 4_655 4_655
C(57) N(7) C(53) C(54) -173.9(13) 4_655 . .
C(57) N(7) C(53) C(55) 165(2) 4_655 . .
C(53) N(7) C(54) C(53) 168.0(17) 4_655 . .
C(53) N(7) C(54) C(55) -174.8(17) 4_655 . .
C(54) N(7) C(53) C(54) -55.2(16) . 4_655 4_655
C(54) N(7) C(53) C(55) -77(2) . 4_655 4_655
C(53) N(7) C(54) C(55) 17.2(16) 4_655 4_655 4_655
C(54) N(7) C(53) C(55) -21(2) 4_655 4_655 4_655
C(53) N(7) C(56) C(57) -128.2(15) 4_655 . .
C(53) N(7) C(56) C(58) -143.5(19) 4_655 . .
C(56) N(7) C(53) C(54) -129.6(16) . 4_655 4_655
C(56) N(7) C(53) C(55) -151(2) . 4_655 4_655
C(53) N(7) C(56) C(57) 76.5(15) 4_655 4_655 4_655
C(53) N(7) C(56) C(58) 61.1(19) 4_655 4_655 4_655
C(56) N(7) C(53) C(54) 60.4(16) 4_655 4_655 4_655
C(56) N(7) C(53) C(55) 39(2) 4_655 4_655 4_655
C(53) N(7) C(57) C(56) 51.7(14) 4_655 . .
C(53) N(7) C(57) C(58) 67.4(18) 4_655 . .
C(57) N(7) C(53) C(54) -173.9(13) . 4_655 4_655
C(57) N(7) C(53) C(55) 165(2) . 4_655 4_655
C(53) N(7) C(57) C(56) -114.8(13) 4_655 4_655 4_655
C(53) N(7) C(57) C(58) -99.1(17) 4_655 4_655 4_655
C(57) N(7) C(53) C(54) 115.4(14) 4_655 4_655 4_655
C(57) N(7) C(53) C(55) 94(2) 4_655 4_655 4_655
C(54) N(7) C(54) C(53) 125.1(17) . 4_655 4_655
C(54) N(7) C(54) C(55) 142.4(19) . 4_655 4_655
C(54) N(7) C(54) C(53) 125.1(17) 4_655 . .
C(54) N(7) C(54) C(55) 142.4(18) 4_655 . .
C(54) N(7) C(56) C(57) 121.1(12) . . .
C(54) N(7) C(56) C(58) 105.7(16) . . .
C(56) N(7) C(54) C(53) -124.8(16) . . .
C(56) N(7) C(54) C(55) -107.6(17) . . .
C(54) N(7) C(56) C(57) -168.1(12) . 4_655 4_655
C(54) N(7) C(56) C(58) 176.5(14) . 4_655 4_655
C(56) N(7) C(54) C(53) 49.5(16) 4_655 . .
C(56) N(7) C(54) C(55) 66.7(18) 4_655 . .
C(54) N(7) C(57) C(56) -64.5(12) . . .
C(54) N(7) C(57) C(58) -48.8(17) . . .
C(57) N(7) C(54) C(53) -74.5(16) . . .
C(57) N(7) C(54) C(55) -57.3(18) . . .
C(54) N(7) C(57) C(56) 37(3) . 4_655 4_655
C(54) N(7) C(57) C(58) 53(4) . 4_655 4_655
C(57) N(7) C(54) C(53) 18(3) 4_655 . .
C(57) N(7) C(54) C(55) 35(4) 4_655 . .
C(54) N(7) C(56) C(57) -168.1(12) 4_655 . .
C(54) N(7) C(56) C(58) 176.5(14) 4_655 . .
C(56) N(7) C(54) C(53) 49.5(16) . 4_655 4_655
C(56) N(7) C(54) C(55) 66.7(18) . 4_655 4_655
C(54) N(7) C(56) C(57) 121.1(12) 4_655 4_655 4_655
C(54) N(7) C(56) C(58) 105.7(16) 4_655 4_655 4_655
C(56) N(7) C(54) C(53) -124.8(16) 4_655 4_655 4_655
C(56) N(7) C(54) C(55) -107.6(17) 4_655 4_655 4_655
C(54) N(7) C(57) C(56) 37(3) 4_655 . .
C(54) N(7) C(57) C(58) 53(4) 4_655 . .
C(57) N(7) C(54) C(53) 18(3) . 4_655 4_655
C(57) N(7) C(54) C(55) 35(4) . 4_655 4_655
C(54) N(7) C(57) C(56) -64.5(12) 4_655 4_655 4_655
C(54) N(7) C(57) C(58) -48.8(17) 4_655 4_655 4_655
C(57) N(7) C(54) C(53) -74.5(16) 4_655 4_655 4_655
C(57) N(7) C(54) C(55) -57.3(18) 4_655 4_655 4_655
C(56) N(7) C(57) C(58) 15.7(13) . . .
C(57) N(7) C(56) C(58) -15.4(13) . . .
C(56) N(7) C(57) C(56) 175.7(11) . 4_655 4_655
C(56) N(7) C(57) C(58) -168.5(13) . 4_655 4_655
C(57) N(7) C(56) C(57) -46.2(12) 4_655 . .
C(57) N(7) C(56) C(58) -61.6(16) 4_655 . .
C(56) N(7) C(57) C(56) 175.7(11) 4_655 . .
C(56) N(7) C(57) C(58) -168.5(13) 4_655 . .
C(57) N(7) C(56) C(57) -46.2(12) . 4_655 4_655
C(57) N(7) C(56) C(58) -61.6(16) . 4_655 4_655
C(56) N(7) C(57) C(58) 15.7(13) 4_655 4_655 4_655
C(57) N(7) C(56) C(58) -15.4(13) 4_655 4_655 4_655
C(57) N(7) C(57) C(56) 135.9(12) . 4_655 4_655
C(57) N(7) C(57) C(58) 151.6(17) . 4_655 4_655
C(57) N(7) C(57) C(56) 135.9(12) 4_655 . .
C(57) N(7) C(57) C(58) 151.6(16) 4_655 . .
S(8) C(25) C(26) C(27) -179.8(6) . . .
S(8) C(25) C(30) C(29) -178.9(6) . . .
C(26) C(25) C(30) C(29) -3.7(12) . . .
C(30) C(25) C(26) C(27) 4.6(13) . . .
C(25) C(26) C(27) C(28) -1.2(16) . . .
C(26) C(27) C(28) Br(1) 178.8(7) . . .
C(26) C(27) C(28) C(29) -3.4(15) . . .
Br(1) C(28) C(29) C(30) -177.9(6) . . .
C(27) C(28) C(29) C(30) 4.3(14) . . .
C(28) C(29) C(30) C(25) -0.8(13) . . .
S(9) C(31) C(32) C(33) -177.3(7) . . .
S(9) C(31) C(36) C(35) 178.2(6) . . .
C(32) C(31) C(36) C(35) 1.2(11) . . .
C(36) C(31) C(32) C(33) -0.1(10) . . .
C(31) C(32) C(33) C(34) -1.5(15) . . .
C(32) C(33) C(34) Br(2) -179.9(5) . . .
C(32) C(33) C(34) C(35) 2.1(16) . . .
Br(2) C(34) C(35) C(36) -179.1(6) . . .
C(33) C(34) C(35) C(36) -1.1(14) . . .
C(34) C(35) C(36) C(31) -0.6(12) . . .
N(5) C(37) C(39) C(38) 1.5(10) . . .
N(5) C(38) C(39) C(37) -1.6(11) . . .
N(5) C(38) C(43) C(41) 51.6(8) . . .
N(5) C(38) C(43) C(45) -98.3(18) . . .
C(39) C(38) C(43) N(5) 85.3(13) . . .
C(39) C(38) C(43) C(41) 136.9(11) . . .
C(39) C(38) C(43) C(45) -13(2) . . .
C(43) C(38) C(39) C(37) -57.2(15) . . .
N(5) C(40) C(42) C(41) -4.4(11) . . .
N(5) C(40) C(47) C(48) 95.4(13) . . .
C(42) C(40) C(47) N(5) -73(2) . . .
C(42) C(40) C(47) C(48) 23(3) . . .
C(47) C(40) C(42) C(41) 49(2) . . .
N(5) C(41) C(42) C(40) 4.9(13) . . .
N(5) C(41) C(43) C(38) -53.6(9) . . .
N(5) C(41) C(43) C(45) 100.5(14) . . .
C(42) C(41) C(43) N(5) -83.3(14) . . .
C(42) C(41) C(43) C(38) -136.8(12) . . .
C(42) C(41) C(43) C(45) 17(2) . . .
C(43) C(41) C(42) C(40) 58.3(17) . . .
N(5) C(43) C(45) C(44) -2.3(12) . . .
C(38) C(43) C(45) C(44) 72.9(17) . . .
C(41) C(43) C(45) C(44) -71.4(14) . . .
N(5) C(44) C(45) C(43) 1.8(9) . . .
N(5) C(46) C(48) C(47) 2.3(10) . . .
N(5) C(47) C(48) C(46) -2.7(12) . . .
C(40) C(47) C(48) C(46) -75.1(18) . . .
N(7) C(53) C(54) C(55) -161.3(17) . . .
N(7) C(53) C(55) C(54) 22(2) . . .
C(55) C(53) C(54) N(7) 161.3(17) . . .
N(7) C(54) C(55) C(53) -17.7(17) . . .
N(7) C(56) C(57) C(58) -163.7(13) . . .
N(7) C(56) C(58) C(57) 16.9(14) . . .
C(58) C(56) C(57) N(7) 163.7(13) . . .
N(7) C(57) C(58) C(56) -15.2(12) . . .
O(1) C(59) C(60) C(61) -8.9(18) . . .
O(1) C(59) C(60) C(64) -115(2) . . .
O(1) C(59) C(60) C(65) -36.6(15) . . .
O(1) C(59) C(63) O(2) 1.8(14) . . .
O(1) C(59) C(63) C(64) 115.1(17) . . .
O(1) C(59) C(64) C(60) 74(2) . . .
O(1) C(59) C(64) C(63) -97(3) . . .
O(1) C(59) C(64) C(65) -1(2) . . .
O(2) C(59) C(60) C(61) 13(2) . . .
O(2) C(59) C(60) C(64) -93(2) . . .
O(2) C(59) C(60) C(65) -14.6(17) . . .
O(2) C(59) C(63) O(1) -1.8(14) . . .
O(2) C(59) C(63) C(64) 113.2(15) . . .
O(2) C(59) C(64) C(60) 96(2) . . .
O(2) C(59) C(64) C(63) -75(3) . . .
O(2) C(59) C(64) C(65) 20.8(19) . . .
C(60) C(59) C(63) O(1) -111(2) . . .
C(60) C(59) C(63) O(2) -109.4(18) . . .
C(60) C(59) C(63) C(64) 3.8(17) . . .
C(63) C(59) C(60) C(61) 98(3) . . .
C(63) C(59) C(60) C(64) -9(4) . . .
C(63) C(59) C(60) C(65) 70(3) . . .
C(60) C(59) C(64) C(63) -171(4) . . .
C(60) C(59) C(64) C(65) -75(2) . . .
C(64) C(59) C(60) C(61) 107(2) . . .
C(64) C(59) C(60) C(65) 79(2) . . .
C(63) C(59) C(64) C(60) 171(4) . . .
C(63) C(59) C(64) C(65) 96(3) . . .
C(64) C(59) C(63) O(1) -115.1(17) . . .
C(64) C(59) C(63) O(2) -113.2(15) . . .
C(59) C(60) C(61) C(62) 0.6(17) . . .
C(59) C(60) C(61) C(65) -70(2) . . .
C(59) C(60) C(61) C(66) -20(2) . . .
C(59) C(60) C(64) C(63) 3.6(16) . . .
C(59) C(60) C(64) C(65) 95.4(13) . . .
C(59) C(60) C(65) C(61) 113(2) . . .
C(59) C(60) C(65) C(62) 47.2(16) . . .
C(59) C(60) C(65) C(64) -65(2) . . .
C(59) C(60) C(65) C(66) 28(2) . . .
C(61) C(60) C(64) C(59) -94.4(19) . . .
C(61) C(60) C(64) C(63) -91(2) . . .
C(61) C(60) C(64) C(65) 1.0(17) . . .
C(64) C(60) C(61) C(62) 69(3) . . .
C(64) C(60) C(61) C(65) -2(3) . . .
C(64) C(60) C(61) C(66) 48(3) . . .
C(61) C(60) C(65) C(62) -66(2) . . .
C(61) C(60) C(65) C(64) -178(3) . . .
C(61) C(60) C(65) C(66) -85(2) . . .
C(65) C(60) C(61) C(62) 71(2) . . .
C(65) C(60) C(61) C(66) 50(2) . . .
C(64) C(60) C(65) C(61) 178(3) . . .
C(64) C(60) C(65) C(62) 112(2) . . .
C(64) C(60) C(65) C(66) 93(2) . . .
C(65) C(60) C(64) C(59) -95.4(13) . . .
C(65) C(60) C(64) C(63) -92(2) . . .
C(60) C(61) C(62) O(1) 8(2) . . .
C(60) C(61) C(62) O(2) -12(2) . . .
C(60) C(61) C(62) C(65) -82(2) . . .
C(60) C(61) C(62) C(66) -79(3) . . .
C(60) C(61) C(65) C(62) 115.7(15) . . .
C(60) C(61) C(65) C(64) 0.8(13) . . .
C(60) C(61) C(65) C(66) 114.5(19) . . .
C(60) C(61) C(66) O(1) 43(2) . . .
C(60) C(61) C(66) O(2) 22(2) . . .
C(60) C(61) C(66) C(62) 109(3) . . .
C(60) C(61) C(66) C(65) -74(2) . . .
C(62) C(61) C(65) C(60) -115.7(15) . . .
C(62) C(61) C(65) C(64) -114.9(14) . . .
C(62) C(61) C(65) C(66) -1.2(16) . . .
C(65) C(61) C(62) O(1) 90(2) . . .
C(65) C(61) C(62) O(2) 70(2) . . .
C(65) C(61) C(62) C(66) 3(3) . . .
C(62) C(61) C(66) O(1) -66(3) . . .
C(62) C(61) C(66) O(2) -87(3) . . .
C(62) C(61) C(66) C(65) 177(4) . . .
C(66) C(61) C(62) O(1) 87(3) . . .
C(66) C(61) C(62) O(2) 67(3) . . .
C(66) C(61) C(62) C(65) -3(3) . . .
C(65) C(61) C(66) O(1) 117(2) . . .
C(65) C(61) C(66) O(2) 97(2) . . .
C(65) C(61) C(66) C(62) -177(4) . . .
C(66) C(61) C(65) C(60) -114.5(19) . . .
C(66) C(61) C(65) C(62) 1.2(16) . . .
C(66) C(61) C(65) C(64) -114(2) . . .
O(1) C(62) C(65) C(60) -43.1(18) . . .
O(1) C(62) C(65) C(61) -97(2) . . .
O(1) C(62) C(65) C(64) -19(2) . . .
O(1) C(62) C(65) C(66) 79(4) . . .
O(1) C(62) C(66) O(2) 0.6(12) . . .
O(1) C(62) C(66) C(61) -104.8(14) . . .
O(1) C(62) C(66) C(65) -106(2) . . .
O(2) C(62) C(65) C(60) -59.1(15) . . .
O(2) C(62) C(65) C(61) -114(2) . . .
O(2) C(62) C(65) C(64) -34.7(18) . . .
O(2) C(62) C(65) C(66) 63(3) . . .
O(2) C(62) C(66) O(1) -0.6(12) . . .
O(2) C(62) C(66) C(61) -105.3(16) . . .
O(2) C(62) C(66) C(65) -107(2) . . .
C(61) C(62) C(65) C(60) 54(2) . . .
C(61) C(62) C(65) C(64) 79(2) . . .
C(61) C(62) C(65) C(66) 177(4) . . .
C(61) C(62) C(66) O(1) 104.8(14) . . .
C(61) C(62) C(66) O(2) 105.3(16) . . .
C(61) C(62) C(66) C(65) -2(2) . . .
C(65) C(62) C(66) O(1) 106(2) . . .
C(65) C(62) C(66) O(2) 107(2) . . .
C(65) C(62) C(66) C(61) 2(2) . . .
C(66) C(62) C(65) C(60) -122(4) . . .
C(66) C(62) C(65) C(61) -177(4) . . .
C(66) C(62) C(65) C(64) -98(4) . . .
O(1) C(63) C(64) C(59) 54(2) . . .
O(1) C(63) C(64) C(60) 45(3) . . .
O(1) C(63) C(64) C(65) -32.4(19) . . .
O(2) C(63) C(64) C(59) 71(3) . . .
O(2) C(63) C(64) C(60) 62(3) . . .
O(2) C(63) C(64) C(65) -15(2) . . .
C(59) C(63) C(64) C(60) -9(4) . . .
C(59) C(63) C(64) C(65) -87(3) . . .
C(59) C(64) C(65) C(60) 88(2) . . .
C(59) C(64) C(65) C(61) 86(2) . . .
C(59) C(64) C(65) C(62) 12(2) . . .
C(59) C(64) C(65) C(66) -10(2) . . .
C(60) C(64) C(65) C(61) -2(2) . . .
C(60) C(64) C(65) C(62) -76(2) . . .
C(60) C(64) C(65) C(66) -98(2) . . .
C(63) C(64) C(65) C(60) 110(2) . . .
C(63) C(64) C(65) C(61) 109(2) . . .
C(63) C(64) C(65) C(62) 35(2) . . .
C(63) C(64) C(65) C(66) 12(2) . . .
C(60) C(65) C(66) O(1) -9(2) . . .
C(60) C(65) C(66) O(2) -31(2) . . .
C(60) C(65) C(66) C(61) 61(2) . . .
C(60) C(65) C(66) C(62) 64(4) . . .
C(61) C(65) C(66) O(1) -70(2) . . .
C(61) C(65) C(66) O(2) -92(2) . . .
C(61) C(65) C(66) C(62) 3(4) . . .
C(62) C(65) C(66) O(1) -73(3) . . .
C(62) C(65) C(66) O(2) -95(4) . . .
C(62) C(65) C(66) C(61) -3(4) . . .
C(64) C(65) C(66) O(1) 18(2) . . .
C(64) C(65) C(66) O(2) -4(2) . . .
C(64) C(65) C(66) C(61) 88(2) . . .
C(64) C(65) C(66) C(62) 91(4) . . .
O(3) C(67) C(68) C(69) -15(2) . . .
O(3) C(67) C(68) C(71) -42.5(19) . . .
C(67) C(68) C(69) C(70) 12(2) . . .
C(67) C(68) C(69) C(71) -75(2) . . .
C(67) C(68) C(71) C(69) 108(2) . . .
C(67) C(68) C(71) C(70) 55.2(15) . . .
C(69) C(68) C(71) C(70) -53(2) . . .
C(71) C(68) C(69) C(70) 87(2) . . .
C(68) C(69) C(70) O(3) -4(2) . . .
C(68) C(69) C(70) C(71) -87(2) . . .
C(68) C(69) C(71) C(70) 117.1(16) . . .
C(70) C(69) C(71) C(68) -117.1(16) . . .
C(71) C(69) C(70) O(3) 83(2) . . .
O(3) C(70) C(71) C(68) -48.3(14) . . .
O(3) C(70) C(71) C(69) -102(2) . . .
C(69) C(70) C(71) C(68) 54(2) . . .
O(4) C(72) C(73) C(74) 21(3) . . .
C(72) C(73) C(74) C(75) -24(3) . . .
C(73) C(74) C(75) O(4) 14(3) . . .
C(73) C(74) C(75) C(78) 121(2) . . .
O(4) C(75) C(78) C(77) -9(3) . . .
C(74) C(75) C(78) C(77) -114(2) . . .
O(4) C(76) C(77) C(78) -8(3) . . .
C(76) C(77) C(78) C(75) 11(4) . . .
